data_4107932
loop_
_publ_author_name
'Brandon Q. Mercado'
'Christine M. Beavers'
'Marilyn M. Olmstead'
'Manuel N. Chaur'
'Kenneth Walker'
'Brian C. Holloway'
'Luis Echegoyen'
'Alan L. Balch'

_publ_section_title
;
 Is the Isolated Pentagon Rule Merely a Suggestion for Endohedral
 Fullerenes? The Structure of a Second Egg-Shaped Endohedral
 Fullerene-Gd3N@Cs(39663)-C82
;
_journal_name_full 'Journal of the American Chemical Society'
_journal_page_first 7854
_journal_page_last 7855
_journal_paper_doi 10.1021/ja8032263
_journal_volume 130
_journal_year 2008
_chemical_formula_sum 'C130 H56 Gd3 N5 Ni'
_chemical_formula_weight 2218.26
_chemical_name_common 'Gd3N@C82.NiOEP.2benzene nonIPR isomer 39663'
_chemical_name_systematic
; 
 ? 
;
_space_group_IT_number 2
_symmetry_cell_setting triclinic
_symmetry_space_group_name_Hall '-P 1'
_symmetry_space_group_name_H-M 'P -1'
_atom_sites_solution_hydrogens geom
_atom_sites_solution_primary direct
_atom_sites_solution_secondary difmap
_audit_creation_method SHELXL-97
_cell_angle_alpha 85.636(2)
_cell_angle_beta 88.659(2)
_cell_angle_gamma 61.500(1)
_cell_formula_units_Z 2
_cell_length_a 14.6044(17)
_cell_length_b 14.9475(17)
_cell_length_c 19.842(2)
_cell_measurement_reflns_used 9935
_cell_measurement_temperature 150(2)
_cell_measurement_theta_max 30.7
_cell_measurement_theta_min 2.7
_cell_volume 3795.1(7)
_computing_cell_refinement 'SAINT 7.16 (Bruker, 2007)'
_computing_data_collection 'Apex2 (Bruker, 2007)'
_computing_data_reduction SAINT
_computing_molecular_graphics 'SHELXTL 5.1, XP (Sheldrick, 1994)'
_computing_publication_material SHELXL97
_computing_structure_refinement 'SHELXL97 (Sheldrick, 2008)'
_computing_structure_solution 'SHELXS97 (Sheldrick, 2008)'
_diffrn_ambient_temperature 150(2)
_diffrn_detector_area_resol_mean 8.3
_diffrn_measured_fraction_theta_full 0.993
_diffrn_measured_fraction_theta_max 0.993
_diffrn_measurement_device_type 'Bruker SMART ApexII'
_diffrn_measurement_method \w
_diffrn_radiation_monochromator silicon(111)
_diffrn_radiation_source 'fine-focus sealed tube'
_diffrn_radiation_type synchrotron
_diffrn_radiation_wavelength 0.77490
_diffrn_reflns_av_R_equivalents 0.065
_diffrn_reflns_av_sigmaI/netI 0.0522
_diffrn_reflns_limit_h_max 19
_diffrn_reflns_limit_h_min -19
_diffrn_reflns_limit_k_max 20
_diffrn_reflns_limit_k_min -20
_diffrn_reflns_limit_l_max 26
_diffrn_reflns_limit_l_min -26
_diffrn_reflns_number 22989
_diffrn_reflns_theta_full 31.65
_diffrn_reflns_theta_max 31.65
_diffrn_reflns_theta_min 2.71
_diffrn_standards_number 0
_exptl_absorpt_coefficient_mu 3.632
_exptl_absorpt_correction_T_max 0.965
_exptl_absorpt_correction_T_min 0.612
_exptl_absorpt_correction_type multi-scan
_exptl_absorpt_process_details 'TWINABS v2007/3 (Sheldrick, 2007)'
_exptl_crystal_colour black
_exptl_crystal_density_diffrn 1.941
_exptl_crystal_description parallelepiped
_exptl_crystal_F_000 2182
_exptl_crystal_size_max 0.15
_exptl_crystal_size_mid 0.12
_exptl_crystal_size_min 0.01
_refine_diff_density_max 1.546
_refine_diff_density_min -1.784
_refine_diff_density_rms 0.148
_refine_ls_extinction_method none
_refine_ls_goodness_of_fit_ref 1.041
_refine_ls_hydrogen_treatment constr
_refine_ls_matrix_type full
_refine_ls_number_parameters 1401
_refine_ls_number_reflns 19622
_refine_ls_number_restraints 123
_refine_ls_restrained_S_all 1.038
_refine_ls_R_factor_all 0.1007
_refine_ls_R_factor_gt 0.0629
_refine_ls_shift/su_max 0.000
_refine_ls_shift/su_mean 0.000
_refine_ls_structure_factor_coef Fsqd
_refine_ls_weighting_details 'calc w=1/[\s^2^(Fo^2^)+(0.0804P)^2^+8.4132P] where P=(Fo^2^+2Fc^2^)/3'
_refine_ls_weighting_scheme calc
_refine_ls_wR_factor_gt 0.1555
_refine_ls_wR_factor_ref 0.1792
_reflns_number_gt 13285
_reflns_number_total 19622
_reflns_threshold_expression I>2\s(I)
_cod_data_source_file ja8032263-file001.cif
_cod_data_source_block cb84
_cod_original_cell_volume 3795.2(7)
_cod_database_code 4107932

loop_
_symmetry_equiv_pos_as_xyz
'x, y, z'
'-x, -y, -z'

loop_
_atom_site_label
_atom_site_type_symbol
_atom_site_fract_x
_atom_site_fract_y
_atom_site_fract_z
_atom_site_U_iso_or_equiv
_atom_site_adp_type
_atom_site_occupancy
_atom_site_symmetry_multiplicity
_atom_site_calc_flag
_atom_site_refinement_flags
_atom_site_disorder_assembly
_atom_site_disorder_group
Gd1 Gd 0.22282(3) 0.47307(3) 0.19044(2) 0.04106(12) Uani 0.84 1 d P . .
Gd2 Gd 0.42328(6) 0.24458(6) 0.12788(5) 0.04611(16) Uani 0.67 1 d P . .
Gd3 Gd 0.24647(8) 0.21372(7) 0.24268(5) 0.0693(2) Uani 0.70 1 d P . .
Gd4 Gd 0.1999(3) 0.2525(3) 0.2345(2) 0.0327(9) Uiso 0.09 1 d P A .
Gd5 Gd 0.2125(9) 0.4418(9) 0.2396(6) 0.093(3) Uiso 0.07 1 d P A .
Gd6 Gd 0.4496(11) 0.2290(11) 0.2137(7) 0.114(4) Uiso 0.06 1 d P A .
Gd7 Gd 0.4383(4) 0.2101(5) 0.1526(3) 0.0237(12) Uiso 0.06 1 d P A .
Gd8 Gd 0.2169(6) 0.2610(5) 0.2617(4) 0.0352(13) Uiso 0.06 1 d P A .
Gd9 Gd 0.3413(12) 0.3413(12) 0.0992(8) 0.116(4) Uiso 0.06 1 d P A .
Gd10 Gd 0.4120(8) 0.1940(8) 0.1373(5) 0.058(2) Uiso 0.05 1 d P A .
Gd11 Gd 0.3371(12) 0.1554(12) 0.2092(8) 0.110(4) Uiso 0.05 1 d P A .
Gd12 Gd 0.1884(16) 0.4123(17) 0.2470(11) 0.126(6) Uiso 0.05 1 d P A .
Gd13 Gd 0.3874(7) 0.2381(7) 0.1109(4) 0.0348(18) Uiso 0.05 1 d P A .
Gd14 Gd 0.3709(18) 0.3774(18) 0.1289(13) 0.129(7) Uiso 0.04 1 d P A .
Gd15 Gd 0.2195(18) 0.3271(19) 0.2791(12) 0.121(6) Uiso 0.04 1 d P A .
Gd16 Gd 0.2610(11) 0.4535(11) 0.1366(7) 0.063(3) Uiso 0.03 1 d P A .
Gd17 Gd 0.2597(10) 0.2395(9) 0.2760(6) 0.030(2) Uiso 0.03 1 d P A .
Gd18 Gd 0.232(2) 0.235(2) 0.1317(14) 0.079(6) Uiso 0.02 1 d P A .
Gd19 Gd 0.3766(19) 0.1627(19) 0.1577(13) 0.066(5) Uiso 0.02 1 d P A .
N1 N 0.2886(4) 0.3106(4) 0.1859(3) 0.0331(10) Uani 1 1 d . A .
C1_1 C 0.3286(8) 0.0044(6) 0.2386(7) 0.064(3) Uani 0.87 1 d P A -1
C2_1 C 0.4334(9) -0.0079(7) 0.2544(8) 0.081(4) Uani 0.87 1 d P A -1
C3_1 C 0.4824(8) -0.0140(6) 0.1882(8) 0.071(4) Uani 0.87 1 d P A -1
C4_1 C 0.4138(9) -0.0022(6) 0.1389(7) 0.067(3) Uani 0.87 1 d P A -1
C5_1 C 0.3158(9) 0.0136(7) 0.1720(9) 0.079(4) Uani 0.87 1 d P A -1
C6_1 C 0.2179(8) 0.0830(8) 0.1374(7) 0.066(3) Uani 0.87 1 d P A -1
C7_1 C 0.2210(9) 0.1236(9) 0.0723(7) 0.070(3) Uani 0.87 1 d P A -1
C8_1 C 0.3194(12) 0.1083(10) 0.0402(6) 0.077(5) Uani 0.87 1 d P A -1
C9_1 C 0.4124(8) 0.0481(8) 0.0734(6) 0.068(3) Uani 0.87 1 d P A -1
C10_1 C 0.4949(10) 0.0750(7) 0.0625(6) 0.069(4) Uani 0.87 1 d P A -1
C11_1 C 0.5699(7) 0.0568(7) 0.1108(5) 0.053(2) Uani 0.87 1 d P A -1
C12_1 C 0.5607(7) 0.0188(6) 0.1771(6) 0.060(3) Uani 0.87 1 d P A -1
C13_1 C 0.5856(7) 0.0540(8) 0.2333(6) 0.068(3) Uani 0.87 1 d P A -1
C14_1 C 0.5325(7) 0.0648(10) 0.2986(6) 0.065(3) Uani 0.87 1 d P A -1
C15_1 C 0.4510(9) 0.0359(10) 0.3057(8) 0.085(5) Uani 0.87 1 d P A -1
C16_1 C 0.3628(8) 0.0926(10) 0.3519(6) 0.079(4) Uani 0.87 1 d P A -1
C17_1 C 0.2650(9) 0.0964(9) 0.3401(7) 0.075(4) Uani 0.87 1 d P A -1
C18_1 C 0.2461(9) 0.0566(8) 0.2837(7) 0.067(3) Uani 0.87 1 d P A -1
C19_1 C 0.1443(8) 0.1228(7) 0.2551(7) 0.068(3) Uani 0.87 1 d P A -1
C20_1 C 0.1295(7) 0.1415(7) 0.1812(6) 0.058(2) Uani 0.87 1 d P A -1
C21_1 C 0.0533(7) 0.2421(8) 0.1569(6) 0.058(3) Uani 0.87 1 d P A -1
C22_1 C 0.0642(8) 0.2798(10) 0.0928(5) 0.059(2) Uani 0.87 1 d P A -1
C23_1 C 0.1443(9) 0.2236(11) 0.0499(5) 0.066(3) Uani 0.87 1 d P A -1
C24_1 C 0.1910(8) 0.2754(10) 0.0072(4) 0.065(3) Uani 0.87 1 d P A -1
C25_1 C 0.2974(8) 0.2004(9) 0.0001(5) 0.061(3) Uani 0.87 1 d P A -1
C26_1 C 0.3772(8) 0.2284(8) -0.0108(4) 0.057(2) Uani 0.87 1 d P A -1
C27_1 C 0.4802(8) 0.1648(8) 0.0162(5) 0.057(2) Uani 0.87 1 d P A -1
C28_1 C 0.5462(7) 0.2030(8) 0.0398(5) 0.054(2) Uani 0.87 1 d P A -1
C29_1 C 0.6023(6) 0.1365(6) 0.1008(5) 0.0460(19) Uani 0.87 1 d P A -1
C30_1 C 0.6187(6) 0.1785(7) 0.1600(5) 0.048(2) Uani 0.87 1 d P A -1
C31_1 C 0.6110(6) 0.1362(9) 0.2249(6) 0.065(3) Uani 0.87 1 d P A -1
C32_1 C 0.5686(7) 0.1999(12) 0.2829(5) 0.060(3) Uani 0.87 1 d P A -1
C33_1 C 0.5282(7) 0.1498(11) 0.3270(5) 0.075(4) Uani 0.87 1 d P A -1
C34_1 C 0.4425(8) 0.2063(12) 0.3682(4) 0.072(4) Uani 0.87 1 d P A -1
C35_1 C 0.3676(8) 0.1733(12) 0.3813(5) 0.075(4) Uani 0.87 1 d P A -1
C36_1 C 0.2699(9) 0.2688(11) 0.3921(4) 0.075(3) Uani 0.87 1 d P A -1
C37_1 C 0.1709(9) 0.2779(11) 0.3762(4) 0.067(3) Uani 0.87 1 d P A -1
C38_1 C 0.1667(7) 0.1926(8) 0.3518(5) 0.059(2) Uani 0.87 1 d P A -1
C39_1 C 0.0918(7) 0.2080(8) 0.2982(6) 0.059(2) Uani 0.87 1 d P A -1
C40_1 C 0.0246(6) 0.3085(7) 0.2702(5) 0.0468(19) Uani 0.87 1 d P A -1
C41_1 C 0.0045(5) 0.3234(7) 0.2004(5) 0.048(2) Uani 0.87 1 d P A -1
C42_1 C -0.0118(5) 0.4167(8) 0.1610(6) 0.051(2) Uani 0.87 1 d P A -1
C43_1 C 0.0292(6) 0.3893(9) 0.0940(5) 0.057(2) Uani 0.87 1 d P A -1
C44_1 C 0.0759(7) 0.4397(10) 0.0597(5) 0.065(3) Uani 0.87 1 d P A -1
C45_1 C 0.1604(7) 0.3792(10) 0.0116(4) 0.059(3) Uani 0.87 1 d P A -1
C46_1 C 0.2350(8) 0.4085(10) -0.0058(5) 0.065(3) Uani 0.87 1 d P A -1
C47_1 C 0.3442(8) 0.3357(9) -0.0148(4) 0.055(2) Uani 0.87 1 d P A -1
C48_1 C 0.4075(7) 0.3773(7) 0.0062(4) 0.051(2) Uani 0.87 1 d P A -1
C49_1 C 0.5082(6) 0.3109(7) 0.0384(5) 0.052(2) Uani 0.87 1 d P A -1
C50_1 C 0.5342(8) 0.3489(8) 0.0950(5) 0.051(2) Uani 0.87 1 d P A -1
C51_1 C 0.5820(5) 0.2874(7) 0.1555(5) 0.047(2) Uani 0.87 1 d P A -1
C52_1 C 0.5354(8) 0.3499(11) 0.2123(6) 0.063(3) Uani 0.87 1 d P A -1
C53_1 C 0.5220(8) 0.3097(13) 0.2744(6) 0.070(3) Uani 0.87 1 d P A -1
C54_1 C 0.4304(8) 0.3716(11) 0.3159(5) 0.064(3) Uani 0.87 1 d P A -1
C55_1 C 0.3971(9) 0.3143(11) 0.3635(5) 0.072(3) Uani 0.87 1 d P A -1
C56_1 C 0.2934(9) 0.3522(12) 0.3815(5) 0.067(3) Uani 0.87 1 d P A -1
C57_1 C 0.2148(9) 0.4533(10) 0.3562(6) 0.069(3) Uani 0.87 1 d P A -1
C58_1 C 0.1131(7) 0.4655(8) 0.3482(5) 0.053(2) Uani 0.87 1 d P A -1
C59_1 C 0.0938(7) 0.3773(8) 0.3548(4) 0.053(2) Uani 0.87 1 d P A -1
C60_1 C 0.0217(6) 0.3939(8) 0.3017(5) 0.049(2) Uani 0.87 1 d P A -1
C61_1 C -0.0046(6) 0.4862(7) 0.2626(6) 0.047(2) Uani 0.87 1 d P A -1
C62_1 C -0.0139(5) 0.4970(6) 0.1874(6) 0.0443(19) Uani 0.87 1 d P A -1
C63_1 C 0.0213(6) 0.5615(6) 0.1516(7) 0.057(3) Uani 0.87 1 d P A -1
C64_1 C 0.0732(6) 0.5303(7) 0.0856(5) 0.051(2) Uani 0.87 1 d P A -1
C65_1 C 0.1515(7) 0.5620(7) 0.0623(6) 0.064(3) Uani 0.87 1 d P A -1
C66_1 C 0.2312(7) 0.4971(8) 0.0193(5) 0.053(2) Uani 0.87 1 d P A -1
C67_1 C 0.3420(7) 0.4748(8) 0.0261(6) 0.060(3) Uani 0.87 1 d P A -1
C68_1 C 0.3684(7) 0.5164(6) 0.0801(6) 0.053(2) Uani 0.87 1 d P A -1
C69_1 C 0.4613(8) 0.4531(8) 0.1126(7) 0.059(3) Uani 0.87 1 d P A -1
C70_1 C 0.4636(7) 0.4520(8) 0.1869(7) 0.058(2) Uani 0.87 1 d P A -1
C71_1 C 0.3762(9) 0.5168(9) 0.2259(7) 0.070(3) Uani 0.87 1 d P A -1
C72_1 C 0.3549(9) 0.4755(11) 0.2896(6) 0.076(4) Uani 0.87 1 d P A -1
C73_1 C 0.2460(10) 0.5195(11) 0.3131(7) 0.082(4) Uani 0.87 1 d P A -1
C74_1 C 0.1652(9) 0.6039(8) 0.2746(7) 0.072(3) Uani 0.87 1 d P A -1
C75_1 C 0.0698(8) 0.6040(7) 0.2601(7) 0.068(3) Uani 0.87 1 d P A -1
C76_1 C 0.0458(7) 0.5344(7) 0.2958(5) 0.054(2) Uani 0.87 1 d P A -1
C77_1 C 0.0480(7) 0.6275(6) 0.1878(6) 0.064(3) Uani 0.87 1 d P A -1
C78_1 C 0.1192(9) 0.6594(7) 0.1630(8) 0.079(4) Uani 0.87 1 d P A -1
C79_1 C 0.1755(9) 0.6213(7) 0.1012(7) 0.076(4) Uani 0.87 1 d P A -1
C80_1 C 0.2853(8) 0.5913(7) 0.1169(7) 0.065(3) Uani 0.87 1 d P A -1
C81_1 C 0.2920(9) 0.5975(8) 0.1869(8) 0.075(4) Uani 0.87 1 d P A -1
C82_1 C 0.1914(10) 0.6467(8) 0.2125(8) 0.082(4) Uani 0.87 1 d P A -1
C1_2 C 0.4739(16) 0.0128(11) 0.1051(11) 0.09(2) Uiso 0.13 1 d PGU A -2
C2_2 C 0.3658(17) 0.0378(12) 0.0902(10) 0.10(2) Uiso 0.13 1 d PGU A -2
C3_2 C 0.3273(17) 0.0131(12) 0.1528(11) 0.09(2) Uiso 0.13 1 d PGU A -2
C4_2 C 0.4054(17) -0.0197(10) 0.1995(11) 0.10(2) Uiso 0.13 1 d PGU A -2
C5_2 C 0.4931(15) -0.0151(10) 0.1698(11) 0.08(2) Uiso 0.13 1 d PGU A -2
C6_2 C 0.5584(13) 0.0142(11) 0.2099(11) 0.064(18) Uiso 0.13 1 d PGU A -2
C7_2 C 0.5334(14) 0.0291(12) 0.2798(10) 0.059(19) Uiso 0.13 1 d PGU A -2
C8_2 C 0.4425(16) 0.0231(12) 0.3085(10) 0.09(3) Uiso 0.13 1 d PGU A -2
C9_2 C 0.3779(17) 0.0028(11) 0.2705(11) 0.12(2) Uiso 0.13 1 d PGU A -2
C10_2 C 0.2682(17) 0.0467(13) 0.2841(11) 0.10(3) Uiso 0.13 1 d PGU A -2
C11_2 C 0.1880(17) 0.0771(15) 0.2369(11) 0.11(2) Uiso 0.13 1 d PGU A -2
C12_2 C 0.2209(17) 0.0622(14) 0.1671(11) 0.09(2) Uiso 0.13 1 d PGU A -2
C13_2 C 0.1523(16) 0.1387(16) 0.1171(11) 0.10(2) Uiso 0.13 1 d PGU A -2
C14_2 C 0.1936(16) 0.1650(16) 0.0553(10) 0.07(2) Uiso 0.13 1 d PGU A -2
C15_2 C 0.3013(17) 0.1182(14) 0.0441(9) 0.07(2) Uiso 0.13 1 d PGU A -2
C16_2 C 0.3475(16) 0.1771(15) 0.0035(8) 0.057(16) Uiso 0.13 1 d PGU A -2
C17_2 C 0.4571(15) 0.1453(14) 0.0164(8) 0.062(19) Uiso 0.13 1 d PGU A -2
C18_2 C 0.5177(15) 0.0698(13) 0.0628(10) 0.08(2) Uiso 0.13 1 d PGU A -2
C19_2 C 0.5865(12) 0.0960(13) 0.1001(10) 0.09(2) Uiso 0.13 1 d PGU A -2
C20_2 C 0.6013(11) 0.0749(12) 0.1708(10) 0.081(17) Uiso 0.13 1 d PGU A -2
C21_2 C 0.6099(10) 0.1511(14) 0.2093(10) 0.07(2) Uiso 0.13 1 d PGU A -2
C22_2 C 0.5823(11) 0.1652(14) 0.2767(9) 0.06(2) Uiso 0.13 1 d PGU A -2
C23_2 C 0.5449(13) 0.1010(14) 0.3133(9) 0.056(18) Uiso 0.13 1 d PGU A -2
C24_2 C 0.4616(15) 0.1480(15) 0.3577(8) 0.050(14) Uiso 0.13 1 d PGU A -2
C25_2 C 0.3974(16) 0.0989(14) 0.3585(8) 0.08(2) Uiso 0.13 1 d PGU A -2
C26_2 C 0.2951(17) 0.1457(15) 0.3732(8) 0.11(2) Uiso 0.13 1 d PGU A -2
C27_2 C 0.2249(17) 0.1171(15) 0.3415(10) 0.11(3) Uiso 0.13 1 d PGU A -2
C28_2 C 0.1167(16) 0.1900(17) 0.3245(10) 0.10(2) Uiso 0.13 1 d PGU A -2
C29_2 C 0.0960(16) 0.1616(17) 0.2583(11) 0.10(2) Uiso 0.13 1 d PGU A -2
C30_2 C 0.0322(14) 0.2481(17) 0.2048(11) 0.10(2) Uiso 0.13 1 d PGU A -2
C31_2 C 0.0638(14) 0.2306(17) 0.1371(11) 0.08(2) Uiso 0.13 1 d PGU A -2
C32_2 C 0.0515(13) 0.3144(17) 0.0889(10) 0.07(2) Uiso 0.13 1 d PGU A -2
C33_2 C 0.1284(15) 0.2689(17) 0.0388(9) 0.07(2) Uiso 0.13 1 d PGU A -2
C34_2 C 0.1682(15) 0.3301(16) 0.0071(8) 0.08(2) Uiso 0.13 1 d PGU A -2
C35_2 C 0.2781(16) 0.2785(16) -0.0123(7) 0.075(16) Uiso 0.13 1 d PGU A -2
C36_2 C 0.3081(15) 0.3592(15) -0.0142(6) 0.07(2) Uiso 0.13 1 d PGU A -2
C37_2 C 0.4171(15) 0.3293(15) 0.0029(7) 0.080(19) Uiso 0.13 1 d PGU A -2
C38_2 C 0.4904(14) 0.2249(15) 0.0169(8) 0.058(14) Uiso 0.13 1 d PGU A -2
C39_2 C 0.5680(12) 0.1937(14) 0.0664(9) 0.08(2) Uiso 0.13 1 d PGU A -2
C40_2 C 0.5707(11) 0.2713(14) 0.1062(10) 0.090(19) Uiso 0.13 1 d PGU A -2
C41_2 C 0.5948(10) 0.2447(14) 0.1751(10) 0.08(2) Uiso 0.13 1 d PGU A -2
C42_2 C 0.5477(11) 0.3221(15) 0.2250(10) 0.07(2) Uiso 0.13 1 d PGU A -2
C43_2 C 0.5357(12) 0.2729(15) 0.2876(9) 0.08(2) Uiso 0.13 1 d PGU A -2
C44_2 C 0.4510(14) 0.3202(15) 0.3285(8) 0.057(17) Uiso 0.13 1 d PGU A -2
C45_2 C 0.4141(15) 0.2582(15) 0.3678(7) 0.046(16) Uiso 0.13 1 d PGU A -2
C46_2 C 0.3062(16) 0.3055(16) 0.3897(6) 0.07(2) Uiso 0.13 1 d PGU A -2
C47_2 C 0.2518(16) 0.2476(17) 0.3941(7) 0.10(3) Uiso 0.13 1 d PGU A -2
C48_2 C 0.1427(16) 0.3207(17) 0.3778(8) 0.10(2) Uiso 0.13 1 d PGU A -2
C49_2 C 0.0755(15) 0.2961(17) 0.3394(9) 0.084(18) Uiso 0.13 1 d PGU A -2
C50_2 C 0.0090(12) 0.3746(17) 0.2896(10) 0.042(16) Uiso 0.13 1 d PGU A -2
C51_2 C -0.0079(11) 0.3484(17) 0.2234(11) 0.08(2) Uiso 0.13 1 d PGU A -2
C52_2 C -0.0137(10) 0.4303(16) 0.1752(10) 0.06(2) Uiso 0.13 1 d PGU A -2
C53_2 C 0.0198(11) 0.4128(15) 0.1098(10) 0.09(2) Uiso 0.13 1 d PGU A -2
C54_2 C 0.0658(12) 0.4738(14) 0.0745(9) 0.10(3) Uiso 0.13 1 d PGU A -2
C55_2 C 0.1365(13) 0.4332(15) 0.0248(8) 0.09(2) Uiso 0.13 1 d PGU A -2
C56_2 C 0.2207(14) 0.4496(14) 0.0073(7) 0.07(2) Uiso 0.13 1 d PGU A -2
C57_2 C 0.2346(14) 0.5208(12) 0.0454(8) 0.042(13) Uiso 0.13 1 d PGU A -2
C58_2 C 0.3404(15) 0.5012(13) 0.0512(9) 0.051(17) Uiso 0.13 1 d PGU A -2
C59_2 C 0.4246(14) 0.4075(14) 0.0358(8) 0.057(13) Uiso 0.13 1 d PGU A -2
C60_2 C 0.5063(13) 0.3737(14) 0.0884(9) 0.048(18) Uiso 0.13 1 d PGU A -2
C61_2 C 0.4678(13) 0.4492(14) 0.1350(10) 0.012(9) Uiso 0.13 1 d PGU A -2
C62_2 C 0.4820(13) 0.4221(14) 0.2072(10) 0.050(18) Uiso 0.13 1 d PGU A -2
C63_2 C 0.4026(14) 0.4830(13) 0.2525(10) 0.07(2) Uiso 0.13 1 d PGU A -2
C64_2 C 0.3771(15) 0.4313(14) 0.3138(8) 0.08(2) Uiso 0.13 1 d PGU A -2
C65_2 C 0.2756(16) 0.4738(14) 0.3411(8) 0.11(2) Uiso 0.13 1 d PGU A -2
C66_2 C 0.2422(16) 0.4055(16) 0.3766(7) 0.08(2) Uiso 0.13 1 d PGU A -2
C67_2 C 0.1376(15) 0.4179(16) 0.3688(8) 0.074(19) Uiso 0.13 1 d PGU A -2
C68_2 C 0.0630(14) 0.4989(15) 0.3229(9) 0.067(19) Uiso 0.13 1 d PGU A -2
C69_2 C 0.0029(12) 0.4736(15) 0.2818(10) 0.05(2) Uiso 0.13 1 d PGU A -2
C70_2 C -0.0122(10) 0.5079(14) 0.2108(11) 0.035(15) Uiso 0.13 1 d PGU A -2
C71_2 C 0.0290(11) 0.5730(12) 0.1798(10) 0.047(16) Uiso 0.13 1 d PGU A -2
C72_2 C 0.0747(12) 0.5534(12) 0.1153(10) 0.08(2) Uiso 0.13 1 d PGU A -2
C73_2 C 0.1575(14) 0.5819(11) 0.0963(10) 0.071(19) Uiso 0.13 1 d PGU A -2
C74_2 C 0.1858(15) 0.6297(10) 0.1396(11) 0.12(2) Uiso 0.13 1 d PGU A -2
C75_2 C 0.2972(16) 0.5965(11) 0.1565(11) 0.09(2) Uiso 0.13 1 d PGU A -2
C76_2 C 0.3726(15) 0.5311(12) 0.1109(10) 0.059(17) Uiso 0.13 1 d PGU A -2
C77_2 C 0.3181(16) 0.5781(12) 0.2262(11) 0.09(2) Uiso 0.13 1 d PGU A -2
C78_2 C 0.2143(16) 0.6222(12) 0.2572(11) 0.12(2) Uiso 0.13 1 d PGU A -2
C79_2 C 0.1948(16) 0.5644(13) 0.3121(10) 0.12(2) Uiso 0.13 1 d PGU A -2
C80_2 C 0.0932(14) 0.5723(13) 0.2953(10) 0.09(2) Uiso 0.13 1 d PGU A -2
C81_2 C 0.0697(13) 0.6142(11) 0.2317(11) 0.09(2) Uiso 0.13 1 d PGU A -2
C82_2 C 0.1366(15) 0.6533(10) 0.2087(11) 0.12(3) Uiso 0.13 1 d PGU A -2
Ni1 Ni 0.48125(5) 0.48264(5) 0.41738(3) 0.02080(14) Uani 1 1 d . . .
N2 N 0.4233(3) 0.4264(3) 0.4893(2) 0.0229(8) Uani 1 1 d . . .
N3 N 0.3477(3) 0.6119(3) 0.4114(2) 0.0221(8) Uani 1 1 d . . .
N4 N 0.5354(3) 0.5357(3) 0.3414(2) 0.0218(8) Uani 1 1 d . . .
N5 N 0.6106(3) 0.3492(3) 0.4187(2) 0.0218(8) Uani 1 1 d . . .
C83 C 0.4692(4) 0.3287(4) 0.5201(3) 0.0242(10) Uani 1 1 d . . .
C84 C 0.3992(4) 0.3143(4) 0.5673(3) 0.0253(10) Uani 1 1 d . . .
C85 C 0.3095(4) 0.4040(4) 0.5649(3) 0.0254(10) Uani 1 1 d . . .
C86 C 0.3252(4) 0.4736(4) 0.5159(3) 0.0233(10) Uani 1 1 d . . .
C87 C 0.2498(4) 0.5718(4) 0.4987(3) 0.0267(11) Uani 1 1 d . . .
H87 H 0.1862 0.5970 0.5226 0.032 Uiso 1 1 calc R . .
C88 C 0.2596(4) 0.6359(4) 0.4496(3) 0.0239(10) Uani 1 1 d . . .
C89 C 0.1780(4) 0.7385(4) 0.4289(3) 0.0287(11) Uani 1 1 d . . .
C90 C 0.2162(4) 0.7765(4) 0.3789(3) 0.0276(11) Uani 1 1 d . . .
C91 C 0.3222(4) 0.6974(4) 0.3683(3) 0.0242(10) Uani 1 1 d . . .
C92 C 0.3870(4) 0.7064(4) 0.3200(3) 0.0256(10) Uani 1 1 d . . .
H92 H 0.3617 0.7696 0.2936 0.031 Uiso 1 1 calc R . .
C93 C 0.4858(4) 0.6308(4) 0.3068(3) 0.0261(10) Uani 1 1 d . . .
C94 C 0.5499(4) 0.6396(4) 0.2525(3) 0.0268(11) Uani 1 1 d . . .
C95 C 0.6404(4) 0.5488(4) 0.2550(3) 0.0273(11) Uani 1 1 d . . .
C96 C 0.6305(4) 0.4862(4) 0.3105(3) 0.0245(10) Uani 1 1 d . . .
C97 C 0.7053(4) 0.3884(4) 0.3287(3) 0.0258(11) Uani 1 1 d . . .
H97 H 0.7691 0.3630 0.3051 0.031 Uiso 1 1 calc R . .
C98 C 0.6963(4) 0.3236(4) 0.3783(3) 0.0261(11) Uani 1 1 d . . .
C99 C 0.7744(4) 0.2178(4) 0.3944(3) 0.0285(11) Uani 1 1 d . . .
C100 C 0.7362(4) 0.1803(4) 0.4444(3) 0.0291(11) Uani 1 1 d . . .
C101 C 0.6337(4) 0.2624(4) 0.4598(3) 0.0257(11) Uani 1 1 d . . .
C102 C 0.5690(4) 0.2525(4) 0.5071(3) 0.0248(10) Uani 1 1 d . . .
H102 H 0.5941 0.1889 0.5329 0.030 Uiso 1 1 calc R . .
C103 C 0.4226(4) 0.2149(4) 0.6048(3) 0.0286(11) Uani 1 1 d . . .
H10A H 0.3792 0.2285 0.6457 0.034 Uiso 1 1 calc R . .
H10B H 0.4966 0.1793 0.6197 0.034 Uiso 1 1 calc R . .
C104 C 0.4020(6) 0.1455(5) 0.5621(4) 0.0418(15) Uani 1 1 d . . .
H10C H 0.3303 0.1822 0.5444 0.063 Uiso 1 1 calc R . .
H10D H 0.4120 0.0845 0.5900 0.063 Uiso 1 1 calc R . .
H10E H 0.4506 0.1252 0.5243 0.063 Uiso 1 1 calc R . .
C105 C 0.2088(4) 0.4295(4) 0.5996(3) 0.0313(12) Uani 1 1 d . . .
H10F H 0.1773 0.5003 0.6133 0.038 Uiso 1 1 calc R . .
H10G H 0.2226 0.3832 0.6409 0.038 Uiso 1 1 calc R . .
C106 C 0.1320(5) 0.4193(6) 0.5537(4) 0.0429(15) Uani 1 1 d . . .
H10H H 0.1138 0.4690 0.5145 0.064 Uiso 1 1 calc R . .
H10I H 0.0689 0.4323 0.5789 0.064 Uiso 1 1 calc R . .
H10J H 0.1642 0.3502 0.5383 0.064 Uiso 1 1 calc R . .
C107 C 0.0711(4) 0.7856(4) 0.4594(3) 0.0348(13) Uani 1 1 d . . .
H10K H 0.0364 0.8604 0.4488 0.042 Uiso 1 1 calc R . .
H10L H 0.0783 0.7726 0.5092 0.042 Uiso 1 1 calc R . .
C108 C 0.0024(5) 0.7431(6) 0.4333(4) 0.0473(17) Uani 1 1 d . . .
H10M H -0.0030 0.7536 0.3839 0.071 Uiso 1 1 calc R . .
H10N H -0.0672 0.7787 0.4526 0.071 Uiso 1 1 calc R . .
H10O H 0.0336 0.6700 0.4468 0.071 Uiso 1 1 calc R . .
C109 C 0.1639(5) 0.8786(4) 0.3401(3) 0.0349(13) Uani 1 1 d . . .
H10P H 0.2133 0.9065 0.3362 0.042 Uiso 1 1 calc R . .
H10Q H 0.1035 0.9255 0.3662 0.042 Uiso 1 1 calc R . .
C110 C 0.1262(6) 0.8772(5) 0.2695(4) 0.0463(16) Uani 1 1 d . . .
H11A H 0.1852 0.8307 0.2433 0.069 Uiso 1 1 calc R . .
H11B H 0.0952 0.9462 0.2471 0.069 Uiso 1 1 calc R . .
H11C H 0.0739 0.8538 0.2729 0.069 Uiso 1 1 calc R . .
C111 C 0.5174(5) 0.7304(4) 0.2025(3) 0.0337(13) Uani 1 1 d . . .
H11D H 0.5801 0.7268 0.1798 0.040 Uiso 1 1 calc R . .
H11E H 0.4848 0.7935 0.2269 0.040 Uiso 1 1 calc R . .
C112 C 0.4403(5) 0.7365(5) 0.1486(3) 0.0401(14) Uani 1 1 d . . .
H11F H 0.4727 0.6749 0.1235 0.060 Uiso 1 1 calc R . .
H11G H 0.4216 0.7968 0.1173 0.060 Uiso 1 1 calc R . .
H11H H 0.3774 0.7415 0.1707 0.060 Uiso 1 1 calc R . .
C113 C 0.7306(4) 0.5152(4) 0.2082(3) 0.0314(12) Uani 1 1 d . . .
H11I H 0.7962 0.4779 0.2350 0.038 Uiso 1 1 calc R . .
H11J H 0.7301 0.5761 0.1845 0.038 Uiso 1 1 calc R . .
C114 C 0.7279(5) 0.4463(5) 0.1559(3) 0.0359(13) Uani 1 1 d . . .
H11K H 0.7308 0.3847 0.1791 0.054 Uiso 1 1 calc R . .
H11L H 0.7878 0.4270 0.1261 0.054 Uiso 1 1 calc R . .
H11M H 0.6633 0.4830 0.1291 0.054 Uiso 1 1 calc R . .
C115 C 0.8753(5) 0.1651(5) 0.3577(3) 0.0381(14) Uani 1 1 d . . .
H11N H 0.9245 0.1038 0.3859 0.046 Uiso 1 1 calc R . .
H11O H 0.9060 0.2115 0.3514 0.046 Uiso 1 1 calc R . .
C116 C 0.8627(6) 0.1331(6) 0.2891(4) 0.0526(19) Uani 1 1 d . . .
H11P H 0.8302 0.0888 0.2948 0.079 Uiso 1 1 calc R . .
H11Q H 0.9312 0.0958 0.2687 0.079 Uiso 1 1 calc R . .
H11R H 0.8185 0.1938 0.2597 0.079 Uiso 1 1 calc R . .
C117 C 0.7832(4) 0.0740(4) 0.4800(4) 0.0352(13) Uani 1 1 d . . .
H11S H 0.7697 0.0800 0.5290 0.042 Uiso 1 1 calc R . .
H11T H 0.8596 0.0396 0.4739 0.042 Uiso 1 1 calc R . .
C118 C 0.7401(6) 0.0082(5) 0.4540(4) 0.0464(16) Uani 1 1 d . . .
H11U H 0.6647 0.0407 0.4610 0.070 Uiso 1 1 calc R . .
H11V H 0.7735 -0.0593 0.4787 0.070 Uiso 1 1 calc R . .
H11W H 0.7543 0.0007 0.4057 0.070 Uiso 1 1 calc R . .
C119 C 0.8917(6) 0.0178(4) 0.0398(5) 0.120(6) Uani 1 1 d G . .
H119 H 0.9222 -0.0544 0.0400 0.144 Uiso 1 1 calc R . .
C120 C 0.9165(5) 0.0616(7) 0.0908(4) 0.106(4) Uani 1 1 d G . .
H120 H 0.9640 0.0194 0.1259 0.128 Uiso 1 1 calc R . .
C121 C 0.8718(6) 0.1672(7) 0.0905(3) 0.082(3) Uani 1 1 d G . .
H121 H 0.8888 0.1972 0.1254 0.098 Uiso 1 1 calc R . .
C122 C 0.8023(6) 0.2289(4) 0.0392(4) 0.077(3) Uani 1 1 d G . .
H122 H 0.7717 0.3011 0.0389 0.093 Uiso 1 1 calc R . .
C123 C 0.7774(5) 0.1851(6) -0.0119(3) 0.086(3) Uani 1 1 d G . .
H123 H 0.7299 0.2272 -0.0470 0.103 Uiso 1 1 calc R . .
C124 C 0.8221(7) 0.0795(6) -0.0116(4) 0.084(3) Uani 1 1 d G . .
H124 H 0.8052 0.0495 -0.0465 0.101 Uiso 1 1 calc R . .
C125 C 0.8487(6) 0.8875(6) 0.1996(4) 0.0527(18) Uani 1 1 d . . .
H125 H 0.8757 0.9323 0.1853 0.063 Uiso 1 1 calc R . .
C126 C 0.8166(6) 0.8446(6) 0.1514(4) 0.0523(18) Uani 1 1 d . . .
H126 H 0.8209 0.8612 0.1047 0.063 Uiso 1 1 calc R . .
C127 C 0.7787(5) 0.7785(5) 0.1714(4) 0.0439(15) Uani 1 1 d . . .
H127 H 0.7583 0.7476 0.1389 0.053 Uiso 1 1 calc R . .
C128 C 0.7708(6) 0.7577(5) 0.2406(4) 0.0448(15) Uani 1 1 d . . .
H128 H 0.7437 0.7131 0.2553 0.054 Uiso 1 1 calc R . .
C129 C 0.8017(6) 0.8012(6) 0.2877(4) 0.0454(15) Uani 1 1 d . . .
H129 H 0.7955 0.7868 0.3345 0.055 Uiso 1 1 calc R . .
C130 C 0.8419(5) 0.8659(5) 0.2670(4) 0.0446(15) Uani 1 1 d . . .
H130 H 0.8646 0.8950 0.2994 0.053 Uiso 1 1 calc R . .

loop_
_atom_site_aniso_label
_atom_site_aniso_U_11
_atom_site_aniso_U_22
_atom_site_aniso_U_33
_atom_site_aniso_U_23
_atom_site_aniso_U_13
_atom_site_aniso_U_12
Gd1 0.0361(2) 0.02784(19) 0.0637(3) -0.01363(17) 0.01381(17) -0.01795(15)
Gd2 0.0375(3) 0.0465(4) 0.0564(4) -0.0208(4) 0.0261(3) -0.0205(3)
Gd3 0.0765(6) 0.0718(5) 0.0792(6) 0.0219(5) 0.0070(4) -0.0553(5)
N1 0.030(2) 0.035(3) 0.034(3) -0.002(2) 0.006(2) -0.015(2)
C1_1 0.067(6) 0.029(4) 0.097(9) 0.003(5) 0.021(6) -0.025(4)
C2_1 0.058(6) 0.023(4) 0.132(12) 0.028(5) 0.027(7) 0.000(4)
C3_1 0.055(6) 0.015(4) 0.122(10) 0.005(4) 0.023(7) -0.001(4)
C4_1 0.076(7) 0.020(4) 0.098(9) -0.026(5) 0.028(6) -0.014(4)
C5_1 0.083(8) 0.031(5) 0.143(12) -0.029(6) 0.042(8) -0.041(5)
C6_1 0.074(7) 0.047(5) 0.103(9) -0.028(6) 0.020(6) -0.049(5)
C7_1 0.067(6) 0.067(7) 0.100(9) -0.051(7) 0.011(6) -0.045(6)
C8_1 0.095(9) 0.090(9) 0.071(8) -0.063(7) 0.029(7) -0.058(7)
C9_1 0.055(6) 0.054(5) 0.100(9) -0.059(6) 0.028(6) -0.025(5)
C10_1 0.071(6) 0.049(6) 0.086(8) -0.049(6) 0.044(6) -0.024(5)
C11_1 0.040(4) 0.046(5) 0.067(6) -0.013(4) 0.020(4) -0.014(4)
C12_1 0.038(4) 0.029(4) 0.085(8) 0.006(4) 0.022(5) 0.004(3)
C13_1 0.030(4) 0.049(5) 0.087(8) 0.024(5) 0.008(4) 0.007(4)
C14_1 0.039(5) 0.069(7) 0.065(7) 0.037(6) -0.015(4) -0.014(5)
C15_1 0.064(7) 0.057(7) 0.102(11) 0.051(7) 0.002(7) -0.013(6)
C16_1 0.042(5) 0.097(9) 0.072(7) 0.061(7) -0.002(5) -0.022(5)
C17_1 0.052(6) 0.061(6) 0.095(9) 0.044(6) -0.001(5) -0.021(5)
C18_1 0.060(6) 0.044(5) 0.103(9) 0.016(5) 0.018(6) -0.031(5)
C19_1 0.055(6) 0.047(5) 0.119(10) -0.005(5) 0.033(6) -0.038(5)
C20_1 0.053(5) 0.053(5) 0.096(8) -0.013(5) 0.010(5) -0.047(5)
C21_1 0.046(5) 0.084(7) 0.073(7) -0.025(6) 0.010(5) -0.052(5)
C22_1 0.049(5) 0.074(7) 0.071(7) -0.015(5) -0.012(5) -0.041(5)
C23_1 0.068(6) 0.093(9) 0.060(6) -0.029(6) -0.015(5) -0.052(7)
C24_1 0.070(6) 0.109(9) 0.029(4) -0.017(5) -0.012(4) -0.051(6)
C25_1 0.065(7) 0.087(7) 0.039(5) -0.030(5) 0.003(4) -0.039(6)
C26_1 0.065(6) 0.080(7) 0.022(4) -0.018(4) 0.011(4) -0.029(5)
C27_1 0.056(5) 0.076(6) 0.047(5) -0.027(5) 0.025(4) -0.037(5)
C28_1 0.045(5) 0.069(6) 0.044(5) -0.007(4) 0.011(4) -0.023(4)
C29_1 0.031(4) 0.042(4) 0.056(5) -0.005(4) 0.016(3) -0.011(3)
C30_1 0.025(3) 0.057(5) 0.060(5) -0.003(4) 0.010(3) -0.018(3)
C31_1 0.022(4) 0.089(8) 0.059(6) 0.026(6) -0.005(4) -0.010(4)
C32_1 0.029(4) 0.089(8) 0.056(6) -0.001(6) -0.013(4) -0.022(5)
C33_1 0.034(4) 0.119(11) 0.043(6) 0.014(6) -0.016(4) -0.015(6)
C34_1 0.050(5) 0.128(13) 0.020(4) 0.007(5) -0.015(4) -0.029(7)
C35_1 0.056(6) 0.131(11) 0.031(5) 0.025(6) -0.007(4) -0.043(7)
C36_1 0.077(7) 0.143(11) 0.019(4) -0.001(5) 0.006(4) -0.065(8)
C37_1 0.070(6) 0.111(9) 0.032(5) 0.001(5) 0.016(4) -0.055(7)
C38_1 0.056(5) 0.077(6) 0.048(5) 0.019(4) 0.018(4) -0.041(5)
C39_1 0.049(5) 0.067(6) 0.070(6) 0.010(5) 0.014(5) -0.038(5)
C40_1 0.029(3) 0.054(5) 0.062(6) -0.001(4) 0.013(3) -0.025(3)
C41_1 0.019(3) 0.056(5) 0.081(6) -0.018(5) 0.009(4) -0.026(3)
C42_1 0.019(3) 0.072(6) 0.059(6) -0.013(5) 0.000(3) -0.017(4)
C43_1 0.026(4) 0.093(7) 0.049(5) -0.003(5) -0.011(3) -0.026(4)
C44_1 0.031(4) 0.104(9) 0.042(5) 0.021(5) -0.015(4) -0.020(5)
C45_1 0.045(5) 0.094(9) 0.027(4) 0.010(5) -0.013(3) -0.027(5)
C46_1 0.060(6) 0.087(8) 0.027(4) 0.018(5) -0.001(4) -0.022(5)
C47_1 0.050(5) 0.091(7) 0.019(4) 0.001(4) 0.007(3) -0.030(5)
C48_1 0.057(5) 0.053(5) 0.042(5) 0.004(4) 0.018(4) -0.027(4)
C49_1 0.038(4) 0.065(6) 0.049(5) 0.007(4) 0.014(4) -0.025(4)
C50_1 0.034(4) 0.049(5) 0.076(7) -0.001(4) 0.018(4) -0.026(4)
C51_1 0.022(3) 0.065(5) 0.060(5) -0.014(5) 0.006(3) -0.025(3)
C52_1 0.043(5) 0.095(8) 0.077(7) -0.020(6) 0.004(5) -0.052(5)
C53_1 0.052(5) 0.132(11) 0.051(6) -0.022(7) -0.001(5) -0.063(7)
C54_1 0.060(6) 0.108(10) 0.049(5) -0.031(6) -0.002(4) -0.058(7)
C55_1 0.075(7) 0.129(11) 0.035(5) -0.027(6) -0.004(5) -0.065(8)
C56_1 0.068(7) 0.125(11) 0.032(4) -0.036(5) 0.017(4) -0.063(7)
C57_1 0.078(7) 0.100(9) 0.056(6) -0.052(6) 0.030(5) -0.060(7)
C58_1 0.042(4) 0.071(6) 0.048(5) -0.031(5) 0.016(4) -0.025(5)
C59_1 0.045(4) 0.072(6) 0.039(5) -0.010(4) 0.021(4) -0.024(4)
C60_1 0.039(4) 0.067(6) 0.056(5) -0.021(5) 0.028(4) -0.035(5)
C61_1 0.029(4) 0.050(5) 0.054(6) -0.006(4) 0.021(3) -0.013(3)
C62_1 0.020(3) 0.041(4) 0.059(6) -0.004(4) 0.011(3) -0.004(3)
C63_1 0.028(4) 0.034(4) 0.089(8) 0.006(5) 0.008(4) 0.000(3)
C64_1 0.031(4) 0.050(5) 0.056(6) 0.023(4) -0.006(4) -0.009(3)
C65_1 0.043(5) 0.046(5) 0.080(8) 0.032(5) 0.004(4) -0.008(4)
C66_1 0.055(5) 0.068(6) 0.032(5) 0.022(4) 0.001(4) -0.029(5)
C67_1 0.058(6) 0.056(5) 0.059(6) 0.023(5) 0.012(4) -0.028(5)
C68_1 0.055(5) 0.040(4) 0.067(7) 0.006(4) 0.014(4) -0.028(4)
C69_1 0.061(6) 0.073(7) 0.072(8) -0.003(5) 0.016(5) -0.054(6)
C70_1 0.047(5) 0.055(5) 0.095(8) -0.012(6) 0.006(5) -0.043(4)
C71_1 0.068(6) 0.061(6) 0.113(9) -0.036(7) 0.018(7) -0.055(6)
C72_1 0.077(7) 0.111(10) 0.084(8) -0.069(8) 0.031(6) -0.073(7)
C73_1 0.083(7) 0.109(10) 0.098(9) -0.086(8) 0.042(7) -0.072(8)
C74_1 0.070(7) 0.053(6) 0.104(9) -0.041(6) 0.039(6) -0.036(5)
C75_1 0.063(6) 0.037(5) 0.105(10) -0.030(6) 0.037(6) -0.021(4)
C76_1 0.044(4) 0.045(5) 0.070(6) -0.021(5) 0.034(4) -0.017(4)
C77_1 0.050(5) 0.024(4) 0.098(9) -0.001(4) 0.029(5) -0.004(3)
C78_1 0.070(7) 0.036(5) 0.136(12) -0.017(6) 0.041(7) -0.029(5)
C79_1 0.065(6) 0.031(4) 0.121(11) 0.012(5) 0.023(6) -0.019(5)
C80_1 0.064(6) 0.036(4) 0.103(9) 0.000(5) 0.013(6) -0.031(4)
C81_1 0.081(8) 0.051(6) 0.120(12) -0.030(6) 0.033(7) -0.051(6)
C82_1 0.078(8) 0.043(5) 0.133(12) -0.031(6) 0.040(8) -0.034(5)
Ni1 0.0193(3) 0.0186(3) 0.0250(3) -0.0014(2) 0.0064(2) -0.0098(2)
N2 0.0199(19) 0.021(2) 0.029(2) -0.0034(17) 0.0046(17) -0.0104(16)
N3 0.025(2) 0.026(2) 0.021(2) -0.0046(16) 0.0068(17) -0.0171(18)
N4 0.0218(19) 0.023(2) 0.023(2) -0.0041(16) 0.0040(16) -0.0126(17)
N5 0.024(2) 0.023(2) 0.022(2) -0.0046(16) 0.0053(16) -0.0144(17)
C83 0.024(2) 0.026(2) 0.027(3) 0.001(2) 0.001(2) -0.016(2)
C84 0.028(3) 0.030(3) 0.024(3) -0.004(2) 0.003(2) -0.019(2)
C85 0.029(3) 0.028(3) 0.026(3) -0.003(2) 0.005(2) -0.019(2)
C86 0.022(2) 0.029(3) 0.025(3) -0.003(2) 0.0060(19) -0.017(2)
C87 0.024(2) 0.031(3) 0.031(3) -0.006(2) 0.009(2) -0.018(2)
C88 0.020(2) 0.026(2) 0.030(3) -0.007(2) 0.006(2) -0.014(2)
C89 0.027(3) 0.026(3) 0.035(3) -0.006(2) 0.004(2) -0.014(2)
C90 0.027(3) 0.022(2) 0.036(3) -0.003(2) 0.003(2) -0.014(2)
C91 0.022(2) 0.022(2) 0.031(3) -0.003(2) 0.003(2) -0.012(2)
C92 0.026(2) 0.022(2) 0.030(3) 0.000(2) 0.003(2) -0.014(2)
C93 0.030(3) 0.027(3) 0.027(3) -0.001(2) 0.006(2) -0.019(2)
C94 0.028(3) 0.028(3) 0.032(3) -0.005(2) 0.006(2) -0.019(2)
C95 0.027(3) 0.029(3) 0.031(3) -0.002(2) 0.006(2) -0.018(2)
C96 0.025(2) 0.025(2) 0.029(3) -0.003(2) 0.006(2) -0.016(2)
C97 0.022(2) 0.028(3) 0.031(3) -0.008(2) 0.008(2) -0.015(2)
C98 0.022(2) 0.027(3) 0.031(3) -0.007(2) 0.003(2) -0.013(2)
C99 0.024(2) 0.027(3) 0.035(3) -0.006(2) 0.007(2) -0.013(2)
C100 0.026(3) 0.025(3) 0.036(3) -0.003(2) 0.002(2) -0.012(2)
C101 0.024(2) 0.020(2) 0.032(3) -0.004(2) 0.005(2) -0.010(2)
C102 0.025(2) 0.021(2) 0.030(3) -0.002(2) 0.000(2) -0.012(2)
C103 0.032(3) 0.032(3) 0.027(3) 0.001(2) 0.002(2) -0.020(2)
C104 0.058(4) 0.030(3) 0.044(4) 0.005(3) -0.008(3) -0.028(3)
C105 0.032(3) 0.032(3) 0.034(3) 0.001(2) 0.006(2) -0.019(2)
C106 0.031(3) 0.056(4) 0.053(4) -0.012(3) 0.012(3) -0.030(3)
C107 0.026(3) 0.027(3) 0.049(4) -0.003(2) 0.011(2) -0.011(2)
C108 0.024(3) 0.046(4) 0.070(5) -0.007(3) 0.002(3) -0.015(3)
C109 0.031(3) 0.024(3) 0.047(4) 0.000(2) 0.005(3) -0.012(2)
C110 0.044(4) 0.035(3) 0.052(4) 0.003(3) -0.009(3) -0.013(3)
C111 0.036(3) 0.027(3) 0.040(3) -0.002(2) 0.013(3) -0.017(2)
C112 0.045(4) 0.042(3) 0.038(3) 0.002(3) 0.003(3) -0.026(3)
C113 0.030(3) 0.034(3) 0.032(3) 0.000(2) 0.010(2) -0.017(2)
C114 0.034(3) 0.045(3) 0.032(3) -0.006(3) 0.008(2) -0.022(3)
C115 0.027(3) 0.031(3) 0.048(4) -0.003(3) 0.012(3) -0.008(2)
C116 0.048(4) 0.052(4) 0.058(5) -0.021(4) 0.025(3) -0.022(3)
C117 0.027(3) 0.020(3) 0.052(4) 0.003(2) 0.002(3) -0.006(2)
C118 0.054(4) 0.029(3) 0.057(4) -0.003(3) -0.002(3) -0.020(3)
C119 0.135(12) 0.090(9) 0.152(14) -0.017(9) 0.078(11) -0.068(9)
C120 0.085(8) 0.139(13) 0.084(9) 0.030(8) 0.009(7) -0.050(9)
C121 0.094(8) 0.111(9) 0.077(7) -0.004(6) 0.003(6) -0.079(7)
C122 0.092(7) 0.076(6) 0.081(7) -0.003(5) 0.006(6) -0.055(6)
C123 0.092(7) 0.089(8) 0.098(8) -0.005(6) 0.016(6) -0.060(7)
C124 0.102(8) 0.098(8) 0.092(8) -0.029(6) 0.017(6) -0.077(7)
C125 0.051(4) 0.050(4) 0.063(5) 0.010(4) -0.001(4) -0.031(4)
C126 0.045(4) 0.063(5) 0.038(4) 0.005(3) 0.007(3) -0.019(4)
C127 0.041(3) 0.045(4) 0.041(4) -0.004(3) 0.002(3) -0.016(3)
C128 0.050(4) 0.049(4) 0.040(4) 0.000(3) 0.002(3) -0.029(3)
C129 0.049(4) 0.052(4) 0.037(4) -0.001(3) 0.002(3) -0.025(3)
C130 0.043(4) 0.038(3) 0.052(4) -0.006(3) 0.001(3) -0.018(3)

loop_
_atom_type_symbol
_atom_type_description
_atom_type_scat_dispersion_real
_atom_type_scat_dispersion_imag
_atom_type_scat_source
C C -0.0020 0.0020 'International Tables Vol C Tables 4.2.6.8 and 6.1.1.4'
H H 0.0000 0.0000 'International Tables Vol C Tables 4.2.6.8 and 6.1.1.4'
N N -0.0031 0.0040 'International Tables Vol C Tables 4.2.6.8 and 6.1.1.4'
Ni Ni 0.1906 1.3024 'International Tables Vol C Tables 4.2.6.8 and 6.1.1.4'
Gd Gd -0.2659 4.5393 'International Tables Vol C Tables 4.2.6.8 and 6.1.1.4'

loop_
_geom_angle_atom_site_label_1
_geom_angle_atom_site_label_2
_geom_angle_atom_site_label_3
_geom_angle
Gd5 Gd1 Gd16 145.4(9)
Gd5 Gd1 Gd12 19.6(10)
Gd16 Gd1 Gd12 133.3(10)
Gd5 Gd1 N1 72.4(6)
Gd16 Gd1 N1 73.2(7)
Gd12 Gd1 N1 62.2(8)
Gd5 Gd1 C73_2 151.2(7)
Gd16 Gd1 C73_2 57.2(8)
Gd12 Gd1 C73_2 139.9(9)
N1 Gd1 C73_2 121.4(5)
Gd5 Gd1 C74_2 137.7(8)
Gd16 Gd1 C74_2 76.8(9)
Gd12 Gd1 C74_2 145.7(9)
N1 Gd1 C74_2 149.9(5)
C73_2 Gd1 C74_2 34.3(2)
Gd5 Gd1 Gd14 119.3(8)
Gd16 Gd1 Gd14 32.5(9)
Gd12 Gd1 Gd14 117.4(9)
N1 Gd1 Gd14 57.3(6)
C73_2 Gd1 Gd14 87.8(8)
C74_2 Gd1 Gd14 96.9(8)
Gd5 Gd1 C72_2 117.3(8)
Gd16 Gd1 C72_2 77.2(8)
Gd12 Gd1 C72_2 102.9(9)
N1 Gd1 C72_2 107.6(5)
C73_2 Gd1 C72_2 37.2(2)
C74_2 Gd1 C72_2 63.3(4)
Gd14 Gd1 C72_2 109.1(8)
Gd5 Gd1 C81_2 77.4(8)
Gd16 Gd1 C81_2 134.3(9)
Gd12 Gd1 C81_2 80.4(9)
N1 Gd1 C81_2 139.3(5)
C73_2 Gd1 C81_2 77.1(4)
C74_2 Gd1 C81_2 65.3(3)
Gd14 Gd1 C81_2 162.2(8)
C72_2 Gd1 C81_2 63.7(3)
Gd5 Gd1 C82_2 100.3(8)
Gd16 Gd1 C82_2 114.2(9)
Gd12 Gd1 C82_2 110.1(9)
N1 Gd1 C82_2 172.4(5)
C73_2 Gd1 C82_2 64.1(3)
C74_2 Gd1 C82_2 37.5(2)
Gd14 Gd1 C82_2 129.9(8)
C72_2 Gd1 C82_2 73.3(4)
C81_2 Gd1 C82_2 33.93(18)
Gd5 Gd1 C78_1 118.2(6)
Gd16 Gd1 C78_1 96.0(8)
Gd12 Gd1 C78_1 122.7(8)
N1 Gd1 C78_1 161.9(4)
C73_2 Gd1 C78_1 42.4(6)
C74_2 Gd1 C78_1 23.2(5)
Gd14 Gd1 C78_1 119.9(7)
C72_2 Gd1 C78_1 55.0(6)
C81_2 Gd1 C78_1 42.4(6)
C82_2 Gd1 C78_1 22.0(6)
Gd5 Gd1 C82_1 103.6(7)
Gd16 Gd1 C82_1 108.5(8)
Gd12 Gd1 C82_1 118.1(8)
N1 Gd1 C82_1 164.5(4)
C73_2 Gd1 C82_1 69.3(6)
C74_2 Gd1 C82_1 36.3(6)
Gd14 Gd1 C82_1 115.7(7)
C72_2 Gd1 C82_1 87.6(6)
C81_2 Gd1 C82_1 50.2(6)
C82_2 Gd1 C82_1 17.9(6)
C78_1 Gd1 C82_1 32.7(4)
Gd7 Gd2 Gd13 104.6(10)
Gd7 Gd2 Gd10 47.6(7)
Gd13 Gd2 Gd10 57.6(8)
Gd7 Gd2 Gd9 147.1(8)
Gd13 Gd2 Gd9 68.7(10)
Gd10 Gd2 Gd9 120.8(10)
Gd7 Gd2 Gd19 48.4(10)
Gd13 Gd2 Gd19 56.8(12)
Gd10 Gd2 Gd19 13.5(10)
Gd9 Gd2 Gd19 112.3(10)
Gd7 Gd2 Gd6 39.4(7)
Gd13 Gd2 Gd6 129.3(9)
Gd10 Gd2 Gd6 82.0(9)
Gd9 Gd2 Gd6 119.3(8)
Gd19 Gd2 Gd6 76.6(10)
Gd7 Gd2 Gd14 129.7(10)
Gd13 Gd2 Gd14 104.8(11)
Gd10 Gd2 Gd14 144.9(10)
Gd9 Gd2 Gd14 36.8(9)
Gd19 Gd2 Gd14 131.8(11)
Gd6 Gd2 Gd14 90.9(10)
Gd7 Gd2 N1 82.1(5)
Gd13 Gd2 N1 75.3(7)
Gd10 Gd2 N1 78.4(6)
Gd9 Gd2 N1 65.0(7)
Gd19 Gd2 N1 64.9(8)
Gd6 Gd2 N1 67.0(5)
Gd14 Gd2 N1 67.3(8)
Gd7 Gd2 C39_2 102.2(7)
Gd13 Gd2 C39_2 109.4(9)
Gd10 Gd2 C39_2 109.3(8)
Gd9 Gd2 C39_2 110.5(8)
Gd19 Gd2 C39_2 122.7(10)
Gd6 Gd2 C39_2 112.2(7)
Gd14 Gd2 C39_2 105.2(9)
N1 Gd2 C39_2 172.3(5)
Gd7 Gd2 C38_2 126.7(7)
Gd13 Gd2 C38_2 78.3(9)
Gd10 Gd2 C38_2 105.7(8)
Gd9 Gd2 C38_2 84.7(8)
Gd19 Gd2 C38_2 116.8(10)
Gd6 Gd2 C38_2 147.3(7)
Gd14 Gd2 C38_2 98.8(9)
N1 Gd2 C38_2 145.3(5)
C39_2 Gd2 C38_2 35.03(19)
Gd7 Gd2 C28_1 112.9(5)
Gd13 Gd2 C28_1 96.6(7)
Gd10 Gd2 C28_1 108.6(6)
Gd9 Gd2 C28_1 100.0(7)
Gd19 Gd2 C28_1 121.8(9)
Gd6 Gd2 C28_1 126.7(5)
Gd14 Gd2 C28_1 103.2(8)
N1 Gd2 C28_1 164.6(3)
C39_2 Gd2 C28_1 14.5(5)
C38_2 Gd2 C28_1 20.6(5)
Gd7 Gd2 C40_2 104.2(7)
Gd13 Gd2 C40_2 139.9(9)
Gd10 Gd2 C40_2 137.3(8)
Gd9 Gd2 C40_2 99.6(8)
Gd19 Gd2 C40_2 148.0(9)
Gd6 Gd2 C40_2 90.3(7)
Gd14 Gd2 C40_2 76.6(9)
N1 Gd2 C40_2 136.2(5)
C39_2 Gd2 C40_2 36.8(2)
C38_2 Gd2 C40_2 62.2(3)
C28_1 Gd2 C40_2 46.1(5)
Gd4 Gd3 Gd8 53.6(6)
Gd4 Gd3 Gd17 97.4(9)
Gd8 Gd3 Gd17 44.2(7)
Gd4 Gd3 Gd11 136.4(8)
Gd8 Gd3 Gd11 145.3(9)
Gd17 Gd3 Gd11 109.9(10)
Gd4 Gd3 Gd15 65.9(9)
Gd8 Gd3 Gd15 21.3(9)
Gd17 Gd3 Gd15 34.6(11)
Gd11 Gd3 Gd15 124.0(10)
Gd4 Gd3 N1 79.5(4)
Gd8 Gd3 N1 81.2(5)
Gd17 Gd3 N1 82.8(7)
Gd11 Gd3 N1 71.4(7)
Gd15 Gd3 N1 64.4(8)
Gd4 Gd3 Gd18 71.7(8)
Gd8 Gd3 Gd18 116.3(9)
Gd17 Gd3 Gd18 139.7(10)
Gd11 Gd3 Gd18 65.4(9)
Gd15 Gd3 Gd18 111.9(10)
N1 Gd3 Gd18 57.3(7)
Gd4 Gd3 Gd19 117.6(7)
Gd8 Gd3 Gd19 135.1(8)
Gd17 Gd3 Gd19 113.8(10)
Gd11 Gd3 Gd19 19.7(9)
Gd15 Gd3 Gd19 115.3(10)
N1 Gd3 Gd19 54.8(6)
Gd18 Gd3 Gd19 49.2(9)
Gd4 Gd3 C18_1 114.8(5)
Gd8 Gd3 C18_1 119.4(6)
Gd17 Gd3 C18_1 108.9(8)
Gd11 Gd3 C18_1 88.1(7)
Gd15 Gd3 C18_1 134.4(8)
N1 Gd3 C18_1 159.0(3)
Gd18 Gd3 C18_1 110.8(8)
Gd19 Gd3 C18_1 104.3(7)
Gd4 Gd3 C17_1 119.5(5)
Gd8 Gd3 C17_1 94.3(7)
Gd17 Gd3 C17_1 75.5(8)
Gd11 Gd3 C17_1 100.3(7)
Gd15 Gd3 C17_1 103.4(9)
N1 Gd3 C17_1 152.6(3)
Gd18 Gd3 C17_1 144.1(8)
Gd19 Gd3 C17_1 120.0(7)
C18_1 Gd3 C17_1 33.4(4)
Gd4 Gd3 C10_2 121.5(6)
Gd8 Gd3 C10_2 123.0(7)
Gd17 Gd3 C10_2 107.3(9)
Gd11 Gd3 C10_2 82.6(8)
Gd15 Gd3 C10_2 135.7(9)
N1 Gd3 C10_2 153.9(5)
Gd18 Gd3 C10_2 111.4(9)
Gd19 Gd3 C10_2 99.5(8)
C18_1 Gd3 C10_2 6.7(6)
C17_1 Gd3 C10_2 32.7(7)
Gd4 Gd3 C27_2 107.4(6)
Gd8 Gd3 C27_2 87.3(7)
Gd17 Gd3 C27_2 76.9(9)
Gd11 Gd3 C27_2 111.4(8)
Gd15 Gd3 C27_2 99.9(9)
N1 Gd3 C27_2 159.3(5)
Gd18 Gd3 C27_2 143.3(9)
Gd19 Gd3 C27_2 130.9(8)
C18_1 Gd3 C27_2 34.6(7)
C17_1 Gd3 C27_2 12.1(6)
C10_2 Gd3 C27_2 36.30(19)
Gd8 Gd4 Gd3 70.6(7)
Gd8 Gd4 Gd17 23.3(8)
Gd3 Gd4 Gd17 47.8(6)
Gd8 Gd4 Gd15 29.2(11)
Gd3 Gd4 Gd15 91.9(10)
Gd17 Gd4 Gd15 46.1(10)
Gd8 Gd4 Gd11 92.4(9)
Gd3 Gd4 Gd11 29.8(6)
Gd17 Gd4 Gd11 69.5(8)
Gd15 Gd4 Gd11 103.7(9)
Gd8 Gd4 N1 84.4(7)
Gd3 Gd4 N1 82.1(4)
Gd17 Gd4 N1 78.3(6)
Gd15 Gd4 N1 67.1(9)
Gd11 Gd4 N1 63.4(5)
Gd8 Gd4 Gd18 141.5(10)
Gd3 Gd4 Gd18 90.8(8)
Gd17 Gd4 Gd18 125.3(10)
Gd15 Gd4 Gd18 125.3(11)
Gd11 Gd4 Gd18 61.6(9)
N1 Gd4 Gd18 59.3(7)
Gd8 Gd4 C39_1 89.9(7)
Gd3 Gd4 C39_1 101.8(5)
Gd17 Gd4 C39_1 98.8(6)
Gd15 Gd4 C39_1 105.1(9)
Gd11 Gd4 C39_1 123.1(6)
N1 Gd4 C39_1 171.6(4)
Gd18 Gd4 C39_1 127.6(8)
Gd8 Gd4 Gd12 59.4(9)
Gd3 Gd4 Gd12 113.3(7)
Gd17 Gd4 Gd12 73.8(8)
Gd15 Gd4 Gd12 30.2(9)
Gd11 Gd4 Gd12 111.4(7)
N1 Gd4 Gd12 53.5(6)
Gd18 Gd4 Gd12 101.8(9)
C39_1 Gd4 Gd12 118.2(6)
Gd8 Gd4 C40_1 97.1(8)
Gd3 Gd4 C40_1 136.6(5)
Gd17 Gd4 C40_1 116.3(7)
Gd15 Gd4 C40_1 95.2(9)
Gd11 Gd4 C40_1 155.8(6)
N1 Gd4 C40_1 139.5(3)
Gd18 Gd4 C40_1 118.4(8)
C39_1 Gd4 C40_1 35.2(3)
Gd12 Gd4 C40_1 92.6(6)
Gd8 Gd4 C19_1 112.1(8)
Gd3 Gd4 C19_1 83.1(5)
Gd17 Gd4 C19_1 107.9(7)
Gd15 Gd4 C19_1 136.5(9)
Gd11 Gd4 C19_1 93.1(6)
N1 Gd4 C19_1 152.6(4)
Gd18 Gd4 C19_1 98.1(8)
C39_1 Gd4 C19_1 35.8(4)
Gd12 Gd4 C19_1 153.7(6)
C40_1 Gd4 C19_1 62.7(3)
Gd8 Gd4 C29_2 112.5(9)
Gd3 Gd4 C29_2 97.9(7)
Gd17 Gd4 C29_2 114.9(8)
Gd15 Gd4 C29_2 130.6(10)
Gd11 Gd4 C29_2 108.5(7)
N1 Gd4 C29_2 162.2(6)
Gd18 Gd4 C29_2 103.0(9)
C39_1 Gd4 C29_2 25.5(6)
Gd12 Gd4 C29_2 139.5(8)
C40_1 Gd4 C29_2 47.3(6)
C19_1 Gd4 C29_2 15.6(6)
Gd12 Gd5 Gd1 128(3)
Gd12 Gd5 Gd15 32(2)
Gd1 Gd5 Gd15 140.3(12)
Gd12 Gd5 N1 72(2)
Gd1 Gd5 N1 78.0(6)
Gd15 Gd5 N1 63.5(8)
Gd12 Gd5 C73_1 124(2)
Gd1 Gd5 C73_1 106.4(9)
Gd15 Gd5 C73_1 109.1(10)
N1 Gd5 C73_1 139.8(7)
Gd12 Gd5 Gd16 119(2)
Gd1 Gd5 Gd16 18.1(5)
Gd15 Gd5 Gd16 123.1(10)
N1 Gd5 Gd16 60.0(5)
C73_1 Gd5 Gd16 117.8(8)
Gd12 Gd5 C80_2 93(2)
Gd1 Gd5 C80_2 107.6(9)
Gd15 Gd5 C80_2 107.2(11)
N1 Gd5 C80_2 163.6(9)
C73_1 Gd5 C80_2 54.5(7)
Gd16 Gd5 C80_2 125.4(9)
Gd12 Gd5 C79_2 120(2)
Gd1 Gd5 C79_2 103.4(9)
Gd15 Gd5 C79_2 115.9(11)
N1 Gd5 C79_2 157.7(8)
C73_1 Gd5 C79_2 18.1(6)
Gd16 Gd5 C79_2 118.8(9)
C80_2 Gd5 C79_2 37.5(3)
Gd12 Gd5 C57_1 86(2)
Gd1 Gd5 C57_1 144.8(10)
Gd15 Gd5 C57_1 73.0(9)
N1 Gd5 C57_1 127.8(6)
C73_1 Gd5 C57_1 38.4(5)
Gd16 Gd5 C57_1 154.5(8)
C80_2 Gd5 C57_1 55.3(7)
C79_2 Gd5 C57_1 43.1(6)
Gd12 Gd5 C74_1 128(2)
Gd1 Gd5 C74_1 84.7(8)
Gd15 Gd5 C74_1 135.0(10)
N1 Gd5 C74_1 159.5(7)
C73_1 Gd5 C74_1 36.9(6)
Gd16 Gd5 C74_1 101.9(7)
C80_2 Gd5 C74_1 35.1(6)
C79_2 Gd5 C74_1 22.0(6)
C57_1 Gd5 C74_1 64.2(6)
Gd12 Gd5 C75_1 98(2)
Gd1 Gd5 C75_1 89.7(7)
Gd15 Gd5 C75_1 120.7(10)
N1 Gd5 C75_1 153.3(7)
C73_1 Gd5 C75_1 66.3(6)
Gd16 Gd5 C75_1 106.9(7)
C80_2 Gd5 C75_1 19.6(6)
C79_2 Gd5 C75_1 48.2(7)
C57_1 Gd5 C75_1 74.6(6)
C74_1 Gd5 C75_1 35.2(4)
Gd12 Gd5 C65_2 111(2)
Gd1 Gd5 C65_2 120.8(10)
Gd15 Gd5 C65_2 91.2(10)
N1 Gd5 C65_2 126.2(7)
C73_1 Gd5 C65_2 19.0(7)
Gd16 Gd5 C65_2 127.8(8)
C80_2 Gd5 C65_2 64.9(5)
C79_2 Gd5 C65_2 34.2(3)
C57_1 Gd5 C65_2 26.7(6)
C74_1 Gd5 C65_2 55.2(6)
C75_1 Gd5 C65_2 80.5(7)
Gd7 Gd6 Gd2 18.3(4)
Gd7 Gd6 Gd10 13.5(5)
Gd2 Gd6 Gd10 27.7(4)
Gd7 Gd6 C21_2 92.9(10)
Gd2 Gd6 C21_2 98.0(9)
Gd10 Gd6 C21_2 101.8(9)
Gd7 Gd6 C31_1 98.9(9)
Gd2 Gd6 C31_1 106.1(8)
Gd10 Gd6 C31_1 106.2(8)
C21_2 Gd6 C31_1 10.0(6)
Gd7 Gd6 C32_1 139.6(10)
Gd2 Gd6 C32_1 141.5(9)
Gd10 Gd6 C32_1 147.4(9)
C21_2 Gd6 C32_1 46.8(7)
C31_1 Gd6 C32_1 41.3(5)
Gd7 Gd6 C22_2 130.1(11)
Gd2 Gd6 C22_2 137.0(10)
Gd10 Gd6 C22_2 135.5(10)
C21_2 Gd6 C22_2 39.0(3)
C31_1 Gd6 C22_2 31.5(7)
C32_1 Gd6 C22_2 13.2(7)
Gd7 Gd6 N1 71.0(7)
Gd2 Gd6 N1 64.7(5)
Gd10 Gd6 N1 63.5(5)
C21_2 Gd6 N1 162.6(10)
C31_1 Gd6 N1 169.7(9)
C32_1 Gd6 N1 149.0(8)
C22_2 Gd6 N1 158.2(10)
Gd7 Gd6 Gd19 38.5(9)
Gd2 Gd6 Gd19 51.6(8)
Gd10 Gd6 Gd19 25.1(7)
C21_2 Gd6 Gd19 112.9(11)
C31_1 Gd6 Gd19 113.1(10)
C32_1 Gd6 Gd19 145.4(11)
C22_2 Gd6 Gd19 132.6(11)
N1 Gd6 Gd19 58.0(8)
Gd7 Gd6 Gd13 16.6(4)
Gd2 Gd6 Gd13 13.7(3)
Gd10 Gd6 Gd13 18.3(4)
C21_2 Gd6 Gd13 107.6(9)
C31_1 Gd6 Gd13 114.5(7)
C32_1 Gd6 Gd13 153.5(8)
C22_2 Gd6 Gd13 146.0(9)
N1 Gd6 Gd13 55.6(4)
Gd19 Gd6 Gd13 39.3(8)
Gd7 Gd6 C43_2 148.7(11)
Gd2 Gd6 C43_2 138.1(9)
Gd10 Gd6 C43_2 162.1(10)
C21_2 Gd6 C43_2 64.4(5)
C31_1 Gd6 C43_2 62.2(7)
C32_1 Gd6 C43_2 25.3(6)
C22_2 Gd6 C43_2 38.5(3)
N1 Gd6 C43_2 127.6(8)
Gd19 Gd6 C43_2 169.0(11)
Gd13 Gd6 C43_2 151.1(9)
Gd7 Gd6 C41_2 87.3(9)
Gd2 Gd6 C41_2 81.3(7)
Gd10 Gd6 C41_2 100.5(9)
C21_2 Gd6 C41_2 37.0(3)
C31_1 Gd6 C41_2 46.0(6)
C32_1 Gd6 C41_2 61.1(7)
C22_2 Gd6 C41_2 62.3(5)
N1 Gd6 C41_2 132.4(8)
Gd19 Gd6 C41_2 123.3(11)
Gd13 Gd6 C41_2 94.7(7)
C43_2 Gd6 C41_2 61.6(5)
Gd10 Gd7 Gd2 84.0(13)
Gd10 Gd7 Gd13 45.8(11)
Gd2 Gd7 Gd13 38.9(6)
Gd10 Gd7 Gd6 137.8(15)
Gd2 Gd7 Gd6 122.4(10)
Gd13 Gd7 Gd6 142.7(9)
Gd10 Gd7 Gd19 32.6(15)
Gd2 Gd7 Gd19 111.3(13)
Gd13 Gd7 Gd19 72.9(13)
Gd6 Gd7 Gd19 105.9(13)
Gd10 Gd7 Gd9 81.5(13)
Gd2 Gd7 Gd9 23.0(6)
Gd13 Gd7 Gd9 38.1(8)
Gd6 Gd7 Gd9 109.8(9)
Gd19 Gd7 Gd9 100.1(12)
Gd10 Gd7 N1 80.6(10)
Gd2 Gd7 N1 80.3(5)
Gd13 Gd7 N1 71.5(5)
Gd6 Gd7 N1 73.4(7)
Gd19 Gd7 N1 69.4(10)
Gd9 Gd7 N1 57.4(5)
Gd10 Gd7 Gd14 109.3(14)
Gd2 Gd7 Gd14 37.5(8)
Gd13 Gd7 Gd14 66.2(9)
Gd6 Gd7 Gd14 85.5(10)
Gd19 Gd7 Gd14 121.8(12)
Gd9 Gd7 Gd14 28.2(7)
N1 Gd7 Gd14 59.6(7)
Gd10 Gd7 Gd11 58.5(12)
Gd2 Gd7 Gd11 125.5(7)
Gd13 Gd7 Gd11 91.9(8)
Gd6 Gd7 Gd11 79.4(8)
Gd19 Gd7 Gd11 26.6(11)
Gd9 Gd7 Gd11 106.6(6)
N1 Gd7 Gd11 57.4(4)
Gd14 Gd7 Gd11 117.0(8)
Gd10 Gd7 C20_2 106.8(13)
Gd2 Gd7 C20_2 127.1(8)
Gd13 Gd7 C20_2 133.3(8)
Gd6 Gd7 C20_2 83.9(8)
Gd19 Gd7 C20_2 101.8(12)
Gd9 Gd7 C20_2 149.6(7)
N1 Gd7 C20_2 151.6(6)
Gd14 Gd7 C20_2 136.4(9)
Gd11 Gd7 C20_2 102.4(7)
Gd10 Gd7 C19_2 89.6(11)
Gd2 Gd7 C19_2 95.0(7)
Gd13 Gd7 C19_2 99.0(7)
Gd6 Gd7 C19_2 116.8(9)
Gd19 Gd7 C19_2 104.0(12)
Gd9 Gd7 C19_2 117.7(7)
N1 Gd7 C19_2 169.5(6)
Gd14 Gd7 C19_2 121.3(8)
Gd11 Gd7 C19_2 120.1(7)
C20_2 Gd7 C19_2 35.8(2)
Gd10 Gd7 C29_1 104.8(10)
Gd2 Gd7 C29_1 86.5(6)
Gd13 Gd7 C29_1 102.1(6)
Gd6 Gd7 C29_1 108.8(7)
Gd19 Gd7 C29_1 122.3(11)
Gd9 Gd7 C29_1 109.2(6)
N1 Gd7 C29_1 165.2(4)
Gd14 Gd7 C29_1 105.7(7)
Gd11 Gd7 C29_1 137.2(5)
C20_2 Gd7 C29_1 40.6(5)
C19_2 Gd7 C29_1 18.4(5)
Gd17 Gd8 Gd4 132.3(17)
Gd17 Gd8 Gd3 77.0(13)
Gd4 Gd8 Gd3 55.9(6)
Gd17 Gd8 Gd15 80.3(19)
Gd4 Gd8 Gd15 134.1(17)
Gd3 Gd8 Gd15 144.0(15)
Gd17 Gd8 Gd11 63.8(13)
Gd4 Gd8 Gd11 69.2(8)
Gd3 Gd8 Gd11 22.6(6)
Gd15 Gd8 Gd11 121.5(14)
Gd17 Gd8 Gd12 102.6(15)
Gd4 Gd8 Gd12 105.2(11)
Gd3 Gd8 Gd12 134.7(8)
Gd15 Gd8 Gd12 28.9(14)
Gd11 Gd8 Gd12 116.9(8)
Gd17 Gd8 N1 86.1(12)
Gd4 Gd8 N1 77.8(6)
Gd3 Gd8 N1 78.0(5)
Gd15 Gd8 N1 72.9(13)
Gd11 Gd8 N1 60.7(5)
Gd12 Gd8 N1 57.0(6)
Gd17 Gd8 C38_1 84.1(12)
Gd4 Gd8 C38_1 108.5(8)
Gd3 Gd8 C38_1 99.2(6)
Gd15 Gd8 C38_1 105.9(14)
Gd11 Gd8 C38_1 113.9(6)
Gd12 Gd8 C38_1 126.1(7)
N1 Gd8 C38_1 170.3(5)
Gd17 Gd8 C37_1 77.8(14)
Gd4 Gd8 C37_1 137.5(8)
Gd3 Gd8 C37_1 130.2(8)
Gd15 Gd8 C37_1 70.0(13)
Gd11 Gd8 C37_1 135.1(7)
Gd12 Gd8 C37_1 92.6(7)
N1 Gd8 C37_1 141.5(5)
C38_1 Gd8 C37_1 35.9(4)
Gd17 Gd8 C39_1 117.3(12)
Gd4 Gd8 C39_1 74.5(7)
Gd3 Gd8 C39_1 91.4(6)
Gd15 Gd8 C39_1 124.0(13)
Gd11 Gd8 C39_1 113.5(6)
Gd12 Gd8 C39_1 125.5(7)
N1 Gd8 C39_1 151.7(5)
C38_1 Gd8 C39_1 36.6(4)
C37_1 Gd8 C39_1 63.9(4)
Gd17 Gd8 C49_2 112.3(14)
Gd4 Gd8 C49_2 102.7(10)
Gd3 Gd8 C49_2 127.2(8)
Gd15 Gd8 C49_2 87.3(14)
Gd11 Gd8 C49_2 147.6(7)
Gd12 Gd8 C49_2 95.5(8)
N1 Gd8 C49_2 150.6(6)
C38_1 Gd8 C49_2 36.8(6)
C37_1 Gd8 C49_2 36.2(6)
C39_1 Gd8 C49_2 36.9(6)
Gd17 Gd8 C28_2 103.6(13)
Gd4 Gd8 C28_2 87.0(9)
Gd3 Gd8 C28_2 92.7(7)
Gd15 Gd8 C28_2 119.7(14)
Gd11 Gd8 C28_2 113.0(7)
Gd12 Gd8 C28_2 129.8(8)
N1 Gd8 C28_2 164.8(7)
C38_1 Gd8 C28_2 22.4(6)
C37_1 Gd8 C28_2 53.2(6)
C39_1 Gd8 C28_2 14.4(6)
C49_2 Gd8 C28_2 34.7(2)
Gd14 Gd9 Gd13 115(2)
Gd14 Gd9 Gd2 87.6(18)
Gd13 Gd9 Gd2 27.7(5)
Gd14 Gd9 Gd16 57.6(16)
Gd13 Gd9 Gd16 141.7(13)
Gd2 Gd9 Gd16 130.7(12)
Gd14 Gd9 N1 84.5(17)
Gd13 Gd9 N1 72.2(8)
Gd2 Gd9 N1 73.4(7)
Gd16 Gd9 N1 69.8(8)
Gd14 Gd9 Gd7 86.6(17)
Gd13 Gd9 Gd7 28.3(6)
Gd2 Gd9 Gd7 10.0(3)
Gd16 Gd9 Gd7 123.0(10)
N1 Gd9 Gd7 63.4(5)
Gd14 Gd9 Gd10 104.4(18)
Gd13 Gd9 Gd10 12.3(6)
Gd2 Gd9 Gd10 21.2(4)
Gd16 Gd9 Gd10 131.1(11)
N1 Gd9 Gd10 63.1(6)
Gd7 Gd9 Gd10 18.0(3)
Gd14 Gd9 C37_2 105.0(19)
Gd13 Gd9 C37_2 91.9(10)
Gd2 Gd9 C37_2 93.8(9)
Gd16 Gd9 C37_2 126.2(11)
N1 Gd9 C37_2 163.9(10)
Gd7 Gd9 C37_2 103.6(9)
Gd10 Gd9 C37_2 101.6(9)
Gd14 Gd9 C48_1 91.9(18)
Gd13 Gd9 C48_1 108.3(10)
Gd2 Gd9 C48_1 105.3(9)
Gd16 Gd9 C48_1 109.3(10)
N1 Gd9 C48_1 176.2(10)
Gd7 Gd9 C48_1 115.2(8)
Gd10 Gd9 C48_1 116.8(8)
C37_2 Gd9 C48_1 17.6(6)
Gd14 Gd9 C59_2 69.2(17)
Gd13 Gd9 C59_2 118.2(11)
Gd2 Gd9 C59_2 104.4(10)
Gd16 Gd9 C59_2 94.9(10)
N1 Gd9 C59_2 153.7(11)
Gd7 Gd9 C59_2 113.2(9)
Gd10 Gd9 C59_2 122.4(9)
C37_2 Gd9 C59_2 38.1(4)
C48_1 Gd9 C59_2 22.8(6)
Gd14 Gd9 C47_1 128.5(19)
Gd13 Gd9 C47_1 93.7(10)
Gd2 Gd9 C47_1 107.9(9)
Gd16 Gd9 C47_1 120.9(10)
N1 Gd9 C47_1 146.7(9)
Gd7 Gd9 C47_1 116.0(8)
Gd10 Gd9 C47_1 105.8(8)
C37_2 Gd9 C47_1 28.3(6)
C48_1 Gd9 C47_1 37.0(4)
C59_2 Gd9 C47_1 59.5(7)
Gd14 Gd9 C36_2 131(2)
Gd13 Gd9 C36_2 101.0(11)
Gd2 Gd9 C36_2 118.4(11)
Gd16 Gd9 C36_2 110.9(10)
N1 Gd9 C36_2 140.4(10)
Gd7 Gd9 C36_2 125.7(9)
Gd10 Gd9 C36_2 113.2(10)
C37_2 Gd9 C36_2 38.6(4)
C48_1 Gd9 C36_2 43.4(6)
C59_2 Gd9 C36_2 64.4(6)
C47_1 Gd9 C36_2 12.0(6)
Gd7 Gd10 Gd13 97.2(17)
Gd7 Gd10 Gd2 48.4(9)
Gd13 Gd10 Gd2 49.4(10)
Gd7 Gd10 Gd19 126(2)
Gd13 Gd10 Gd19 123(2)
Gd2 Gd10 Gd19 154.0(19)
Gd7 Gd10 Gd6 28.7(10)
Gd13 Gd10 Gd6 112.7(14)
Gd2 Gd10 Gd6 70.3(9)
Gd19 Gd10 Gd6 97.6(19)
Gd7 Gd10 Gd11 105.7(14)
Gd13 Gd10 Gd11 126.0(13)
Gd2 Gd10 Gd11 136.0(9)
Gd19 Gd10 Gd11 21.4(17)
Gd6 Gd10 Gd11 77.2(7)
Gd7 Gd10 Gd9 80.5(13)
Gd13 Gd10 Gd9 22.6(10)
Gd2 Gd10 Gd9 38.0(7)
Gd19 Gd10 Gd9 123.3(18)
Gd6 Gd10 Gd9 91.1(8)
Gd11 Gd10 Gd9 117.0(8)
Gd7 Gd10 N1 82.0(10)
Gd13 Gd10 N1 74.6(9)
Gd2 Gd10 N1 78.1(6)
Gd19 Gd10 N1 75.9(17)
Gd6 Gd10 N1 65.6(5)
Gd11 Gd10 N1 61.5(5)
Gd9 Gd10 N1 57.4(5)
Gd7 Gd10 C10_1 118.0(12)
Gd13 Gd10 C10_1 95.0(11)
Gd2 Gd10 C10_1 109.4(8)
Gd19 Gd10 C10_1 95.4(18)
Gd6 Gd10 C10_1 135.4(8)
Gd11 Gd10 C10_1 114.5(7)
Gd9 Gd10 C10_1 116.3(8)
N1 Gd10 C10_1 158.9(7)
Gd7 Gd10 C11_1 87.0(11)
Gd13 Gd10 C11_1 117.0(11)
Gd2 Gd10 C11_1 102.1(8)
Gd19 Gd10 C11_1 102.7(17)
Gd6 Gd10 C11_1 100.2(7)
Gd11 Gd10 C11_1 112.4(7)
Gd9 Gd10 C11_1 130.6(7)
N1 Gd10 C11_1 165.1(7)
C10_1 Gd10 C11_1 35.2(4)
Gd7 Gd10 C18_2 111.0(12)
Gd13 Gd10 C18_2 96.6(12)
Gd2 Gd10 C18_2 105.3(9)
Gd19 Gd10 C18_2 100.2(18)
Gd6 Gd10 C18_2 129.0(9)
Gd11 Gd10 C18_2 118.2(8)
Gd9 Gd10 C18_2 116.7(8)
N1 Gd10 C18_2 165.5(8)
C10_1 Gd10 C18_2 7.1(7)
C11_1 Gd10 C18_2 29.1(6)
Gd7 Gd10 C19_2 75.0(11)
Gd13 Gd10 C19_2 104.4(11)
Gd2 Gd10 C19_2 83.9(8)
Gd19 Gd10 C19_2 120.8(18)
Gd6 Gd10 C19_2 94.6(8)
Gd11 Gd10 C19_2 128.4(8)
Gd9 Gd10 C19_2 114.0(8)
N1 Gd10 C19_2 156.8(8)
C10_1 Gd10 C19_2 43.1(7)
C11_1 Gd10 C19_2 18.2(5)
C18_2 Gd10 C19_2 36.1(2)
Gd19 Gd11 Gd3 137.2(18)
Gd19 Gd11 Gd17 137.6(17)
Gd3 Gd11 Gd17 25.8(5)
Gd19 Gd11 Gd4 124.0(16)
Gd3 Gd11 Gd4 13.8(3)
Gd17 Gd11 Gd4 35.5(5)
Gd19 Gd11 Gd10 16.4(13)
Gd3 Gd11 Gd10 131.1(10)
Gd17 Gd11 Gd10 123.9(9)
Gd4 Gd11 Gd10 120.3(8)
Gd19 Gd11 Gd8 131.9(16)
Gd3 Gd11 Gd8 12.1(3)
Gd17 Gd11 Gd8 17.3(4)
Gd4 Gd11 Gd8 18.3(3)
Gd10 Gd11 Gd8 122.6(8)
Gd19 Gd11 Gd18 66.4(16)
Gd3 Gd11 Gd18 77.0(10)
Gd17 Gd11 Gd18 96.0(11)
Gd4 Gd11 Gd18 63.4(9)
Gd10 Gd11 Gd18 72.7(10)
Gd8 Gd11 Gd18 79.6(10)
Gd19 Gd11 N1 72.5(14)
Gd3 Gd11 N1 70.1(6)
Gd17 Gd11 N1 65.5(6)
Gd4 Gd11 N1 61.7(5)
Gd10 Gd11 N1 61.7(5)
Gd8 Gd11 N1 60.9(5)
Gd18 Gd11 N1 59.3(9)
Gd19 Gd11 Gd7 31.6(13)
Gd3 Gd11 Gd7 127.0(9)
Gd17 Gd11 Gd7 113.1(8)
Gd4 Gd11 Gd7 119.5(8)
Gd10 Gd11 Gd7 15.7(3)
Gd8 Gd11 Gd7 116.2(7)
Gd18 Gd11 Gd7 84.1(9)
N1 Gd11 Gd7 57.8(4)
Gd19 Gd11 C2_1 107.1(16)
Gd3 Gd11 C2_1 115.2(10)
Gd17 Gd11 C2_1 110.0(9)
Gd4 Gd11 C2_1 127.0(8)
Gd10 Gd11 C2_1 112.8(8)
Gd8 Gd11 C2_1 120.6(8)
Gd18 Gd11 C2_1 139.9(12)
N1 Gd11 C2_1 159.8(9)
Gd7 Gd11 C2_1 111.1(7)
Gd19 Gd11 C9_2 124.6(17)
Gd3 Gd11 C9_2 96.2(10)
Gd17 Gd11 C9_2 96.3(9)
Gd4 Gd11 C9_2 107.1(9)
Gd10 Gd11 C9_2 132.5(10)
Gd8 Gd11 C9_2 103.3(9)
Gd18 Gd11 C9_2 132.1(12)
N1 Gd11 C9_2 160.9(10)
Gd7 Gd11 C9_2 131.3(9)
C2_1 Gd11 C9_2 20.3(6)
Gd19 Gd11 C4_2 90.2(16)
Gd3 Gd11 C4_2 123.7(11)
Gd17 Gd11 C4_2 132.2(10)
Gd4 Gd11 C4_2 128.8(9)
Gd10 Gd11 C4_2 102.4(9)
Gd8 Gd11 C4_2 134.4(9)
Gd18 Gd11 C4_2 109.7(11)
N1 Gd11 C4_2 162.0(10)
Gd7 Gd11 C4_2 109.2(8)
C2_1 Gd11 C4_2 30.8(7)
C9_2 Gd11 C4_2 37.0(3)
Gd5 Gd12 Gd15 132(3)
Gd5 Gd12 Gd1 32.0(17)
Gd15 Gd12 Gd1 143(2)
Gd5 Gd12 N1 89(2)
Gd15 Gd12 N1 74.7(15)
Gd1 Gd12 N1 72.3(8)
Gd5 Gd12 Gd8 143(3)
Gd15 Gd12 Gd8 24.8(12)
Gd1 Gd12 Gd8 133.7(12)
N1 Gd12 Gd8 61.7(7)
Gd5 Gd12 C76_1 96(2)
Gd15 Gd12 C76_1 110.9(18)
Gd1 Gd12 C76_1 105.3(11)
N1 Gd12 C76_1 165.8(12)
Gd8 Gd12 C76_1 118.1(11)
Gd5 Gd12 C58_1 103(2)
Gd15 Gd12 C58_1 80.7(16)
Gd1 Gd12 C58_1 127.8(13)
N1 Gd12 C58_1 154.5(12)
Gd8 Gd12 C58_1 97.8(10)
C76_1 Gd12 C58_1 36.5(5)
Gd5 Gd12 C68_2 105(2)
Gd15 Gd12 C68_2 94.4(17)
Gd1 Gd12 C68_2 120.4(13)
N1 Gd12 C68_2 166.4(14)
Gd8 Gd12 C68_2 105.1(11)
C76_1 Gd12 C68_2 17.3(6)
C58_1 Gd12 C68_2 20.6(6)
Gd5 Gd12 Gd17 130(3)
Gd15 Gd12 Gd17 16.3(12)
Gd1 Gd12 Gd17 130.2(12)
N1 Gd12 Gd17 59.3(6)
Gd8 Gd12 Gd17 15.1(4)
C76_1 Gd12 Gd17 124.5(11)
C58_1 Gd12 Gd17 96.8(9)
C68_2 Gd12 Gd17 108.9(11)
Gd5 Gd12 Gd4 144(3)
Gd15 Gd12 Gd4 40.1(13)
Gd1 Gd12 Gd4 124.3(11)
N1 Gd12 Gd4 56.0(6)
Gd8 Gd12 Gd4 15.4(3)
C76_1 Gd12 Gd4 119.6(10)
C58_1 Gd12 Gd4 107.8(10)
C68_2 Gd12 Gd4 110.4(11)
Gd17 Gd12 Gd4 28.6(4)
Gd5 Gd12 C80_2 70(2)
Gd15 Gd12 C80_2 124.4(18)
Gd1 Gd12 C80_2 85.8(11)
N1 Gd12 C80_2 157.8(14)
Gd8 Gd12 C80_2 140.4(12)
C76_1 Gd12 C80_2 26.8(6)
C58_1 Gd12 C80_2 43.9(7)
C68_2 Gd12 C80_2 35.7(4)
Gd17 Gd12 C80_2 140.6(12)
Gd4 Gd12 C80_2 145.6(12)
Gd5 Gd12 C57_1 78(2)
Gd15 Gd12 C57_1 79.9(15)
Gd1 Gd12 C57_1 109.1(12)
N1 Gd12 C57_1 130.4(10)
Gd8 Gd12 C57_1 104.2(10)
C76_1 Gd12 C57_1 63.8(7)
C58_1 Gd12 C57_1 35.3(4)
C68_2 Gd12 C57_1 53.2(8)
Gd17 Gd12 C57_1 94.6(9)
Gd4 Gd12 C57_1 119.1(10)
C80_2 Gd12 C57_1 53.0(7)
Gd2 Gd13 Gd10 73.0(13)
Gd2 Gd13 Gd7 36.5(6)
Gd10 Gd13 Gd7 37.0(9)
Gd2 Gd13 Gd9 83.6(11)
Gd10 Gd13 Gd9 145.2(15)
Gd7 Gd13 Gd9 113.6(12)
Gd2 Gd13 Gd19 100.4(14)
Gd10 Gd13 Gd19 31.7(13)
Gd7 Gd13 Gd19 64.3(12)
Gd9 Gd13 Gd19 138.2(13)
Gd2 Gd13 N1 85.9(7)
Gd10 Gd13 N1 84.4(10)
Gd7 Gd13 N1 79.3(5)
Gd9 Gd13 N1 68.2(8)
Gd19 Gd13 N1 70.6(10)
Gd2 Gd13 Gd14 56.4(10)
Gd10 Gd13 Gd14 120.2(15)
Gd7 Gd13 Gd14 85.9(10)
Gd9 Gd13 Gd14 28.0(9)
Gd19 Gd13 Gd14 129.3(13)
N1 Gd13 Gd14 63.9(7)
Gd2 Gd13 Gd6 37.0(7)
Gd10 Gd13 Gd6 49.0(12)
Gd7 Gd13 Gd6 20.7(5)
Gd9 Gd13 Gd6 97.2(9)
Gd19 Gd13 Gd6 67.4(11)
N1 Gd13 Gd6 60.0(4)
Gd14 Gd13 Gd6 71.2(8)
Gd2 Gd13 C27_1 100.8(8)
Gd10 Gd13 C27_1 101.2(10)
Gd7 Gd13 C27_1 108.4(7)
Gd9 Gd13 C27_1 108.4(9)
Gd19 Gd13 C27_1 111.6(11)
N1 Gd13 C27_1 172.3(6)
Gd14 Gd13 C27_1 116.6(9)
Gd6 Gd13 C27_1 127.7(6)
Gd2 Gd13 Gd18 138.8(11)
Gd10 Gd13 Gd18 87.1(14)
Gd7 Gd13 Gd18 113.0(10)
Gd9 Gd13 Gd18 94.3(10)
Gd19 Gd13 Gd18 55.6(12)
N1 Gd13 Gd18 55.9(7)
Gd14 Gd13 Gd18 109.8(10)
Gd6 Gd13 Gd18 103.4(8)
C27_1 Gd13 Gd18 118.6(8)
Gd2 Gd13 C38_2 85.2(9)
Gd10 Gd13 C38_2 114.4(11)
Gd7 Gd13 C38_2 105.9(8)
Gd9 Gd13 C38_2 88.3(9)
Gd19 Gd13 C38_2 133.4(12)
N1 Gd13 C38_2 155.6(7)
Gd14 Gd13 C38_2 92.4(9)
Gd6 Gd13 C38_2 119.8(7)
C27_1 Gd13 C38_2 24.4(5)
Gd18 Gd13 C38_2 136.0(9)
Gd2 Gd13 C17_2 112.1(9)
Gd10 Gd13 C17_2 97.4(11)
Gd7 Gd13 C17_2 112.9(8)
Gd9 Gd13 C17_2 115.5(10)
Gd19 Gd13 C17_2 101.6(12)
N1 Gd13 C17_2 161.7(7)
Gd14 Gd13 C17_2 128.3(10)
Gd6 Gd13 C17_2 133.5(7)
C27_1 Gd13 C17_2 13.4(5)
Gd18 Gd13 C17_2 105.8(9)
C38_2 Gd13 C17_2 37.2(2)
Gd9 Gd14 Gd16 85.2(19)
Gd9 Gd14 Gd2 55.6(15)
Gd16 Gd14 Gd2 127.6(17)
Gd9 Gd14 Gd13 37.3(13)
Gd16 Gd14 Gd13 112.0(16)
Gd2 Gd14 Gd13 18.8(4)
Gd9 Gd14 C59_2 82.8(18)
Gd16 Gd14 C59_2 109.6(15)
Gd2 Gd14 C59_2 99.2(12)
Gd13 Gd14 C59_2 97.4(12)
Gd9 Gd14 C60_2 112(2)
Gd16 Gd14 C60_2 137.6(17)
Gd2 Gd14 C60_2 92.3(11)
Gd13 Gd14 C60_2 103.4(12)
C59_2 Gd14 C60_2 41.3(5)
Gd9 Gd14 C69_1 136(2)
Gd16 Gd14 C69_1 109.3(15)
Gd2 Gd14 C69_1 123.0(13)
Gd13 Gd14 C69_1 135.9(13)
C59_2 Gd14 C69_1 53.8(9)
C60_2 Gd14 C69_1 32.6(8)
Gd9 Gd14 N1 66.3(16)
Gd16 Gd14 N1 69.3(11)
Gd2 Gd14 N1 63.8(8)
Gd13 Gd14 N1 57.9(7)
C59_2 Gd14 N1 149.1(15)
C60_2 Gd14 N1 152.8(13)
C69_1 Gd14 N1 157.1(14)
Gd9 Gd14 C61_2 148(2)
Gd16 Gd14 C61_2 109.6(15)
Gd2 Gd14 C61_2 122.2(13)
Gd13 Gd14 C61_2 138.3(13)
C59_2 Gd14 C61_2 65.5(8)
C60_2 Gd14 C61_2 38.5(5)
C69_1 Gd14 C61_2 12.1(6)
N1 Gd14 C61_2 145.2(14)
Gd9 Gd14 C58_2 94.0(19)
Gd16 Gd14 C58_2 74.4(12)
Gd2 Gd14 C58_2 134.2(15)
Gd13 Gd14 C58_2 125.1(14)
C59_2 Gd14 C58_2 38.2(5)
C60_2 Gd14 C58_2 66.3(8)
C69_1 Gd14 C58_2 54.3(9)
N1 Gd14 C58_2 139.7(13)
C61_2 Gd14 C58_2 64.6(8)
Gd9 Gd14 C68_1 115(2)
Gd16 Gd14 C68_1 78.7(12)
Gd2 Gd14 C68_1 146.0(14)
Gd13 Gd14 C68_1 143.6(14)
C59_2 Gd14 C68_1 47.5(8)
C60_2 Gd14 C68_1 59.0(9)
C69_1 Gd14 C68_1 36.8(6)
N1 Gd14 C68_1 147.8(12)
C61_2 Gd14 C68_1 45.2(8)
C58_2 Gd14 C68_1 21.4(6)
Gd9 Gd14 Gd7 65.1(16)
Gd16 Gd14 Gd7 125.7(15)
Gd2 Gd14 Gd7 12.8(3)
Gd13 Gd14 Gd7 28.0(5)
C59_2 Gd14 Gd7 110.3(12)
C60_2 Gd14 Gd7 96.4(11)
C69_1 Gd14 Gd7 123.8(11)
N1 Gd14 Gd7 57.5(7)
C61_2 Gd14 Gd7 119.8(12)
C58_2 Gd14 Gd7 146.6(14)
C68_1 Gd14 Gd7 154.5(12)
Gd8 Gd15 Gd17 31.6(9)
Gd8 Gd15 Gd12 126(2)
Gd17 Gd15 Gd12 146(2)
Gd8 Gd15 Gd4 16.7(7)
Gd17 Gd15 Gd4 45.8(11)
Gd12 Gd15 Gd4 109.6(19)
Gd8 Gd15 Gd3 14.6(6)
Gd17 Gd15 Gd3 25.0(8)
Gd12 Gd15 Gd3 124.7(19)
Gd4 Gd15 Gd3 22.1(4)
Gd8 Gd15 Gd5 135.3(19)
Gd17 Gd15 Gd5 143.0(19)
Gd12 Gd15 Gd5 16.8(12)
Gd4 Gd15 Gd5 119.4(14)
Gd3 Gd15 Gd5 128.9(14)
Gd8 Gd15 N1 76.7(13)
Gd17 Gd15 N1 78.2(13)
Gd12 Gd15 N1 69.3(14)
Gd4 Gd15 N1 67.1(9)
Gd3 Gd15 N1 65.3(8)
Gd5 Gd15 N1 65.6(9)
Gd8 Gd15 C59_1 101.0(15)
Gd17 Gd15 C59_1 111.2(16)
Gd12 Gd15 C59_1 96.8(17)
Gd4 Gd15 C59_1 105.0(12)
Gd3 Gd15 C59_1 115.0(12)
Gd5 Gd15 C59_1 105.5(12)
N1 Gd15 C59_1 158.7(13)
Gd8 Gd15 C37_1 82.6(14)
Gd17 Gd15 C37_1 78.7(14)
Gd12 Gd15 C37_1 132.9(19)
Gd4 Gd15 C37_1 95.1(12)
Gd3 Gd15 C37_1 92.5(11)
Gd5 Gd15 C37_1 137.5(14)
N1 Gd15 C37_1 156.8(13)
C59_1 Gd15 C37_1 37.0(6)
Gd8 Gd15 C48_2 93.5(16)
Gd17 Gd15 C48_2 93.2(16)
Gd12 Gd15 C48_2 118.2(19)
Gd4 Gd15 C48_2 103.6(13)
Gd3 Gd15 C48_2 104.9(13)
Gd5 Gd15 C48_2 123.5(14)
N1 Gd15 C48_2 170.2(14)
C59_1 Gd15 C48_2 23.3(6)
C37_1 Gd15 C48_2 14.8(7)
Gd8 Gd15 C67_2 128.4(18)
Gd17 Gd15 C67_2 128.0(18)
Gd12 Gd15 C67_2 85.6(16)
Gd4 Gd15 C67_2 133.9(14)
Gd3 Gd15 C67_2 141.1(14)
Gd5 Gd15 C67_2 87.5(12)
N1 Gd15 C67_2 153.0(14)
C59_1 Gd15 C67_2 28.9(6)
C37_1 Gd15 C67_2 50.1(8)
C48_2 Gd15 C67_2 36.5(4)
Gd8 Gd15 C36_1 99.7(16)
Gd17 Gd15 C36_1 78.5(14)
Gd12 Gd15 C36_1 133.2(19)
Gd4 Gd15 C36_1 116.2(13)
Gd3 Gd15 C36_1 101.9(11)
Gd5 Gd15 C36_1 124.2(13)
N1 Gd15 C36_1 138.1(12)
C59_1 Gd15 C36_1 63.2(7)
C37_1 Gd15 C36_1 36.2(5)
C48_2 Gd15 C36_1 42.2(8)
C67_2 Gd15 C36_1 56.0(9)
Gd1 Gd16 Gd14 121.9(15)
Gd1 Gd16 Gd9 134.6(12)
Gd14 Gd16 Gd9 37.2(10)
Gd1 Gd16 C73_2 91.5(10)
Gd14 Gd16 C73_2 140.5(14)
Gd9 Gd16 C73_2 129.5(12)
Gd1 Gd16 C57_2 136.9(12)
Gd14 Gd16 C57_2 98.5(13)
Gd9 Gd16 C57_2 86.5(10)
C73_2 Gd16 C57_2 45.4(4)
Gd1 Gd16 N1 74.8(7)
Gd14 Gd16 N1 70.5(11)
Gd9 Gd16 N1 60.5(7)
C73_2 Gd16 N1 145.1(10)
C57_2 Gd16 N1 138.9(10)
Gd1 Gd16 C65_1 107.9(9)
Gd14 Gd16 C65_1 129.5(13)
Gd9 Gd16 C65_1 109.2(10)
C73_2 Gd16 C65_1 21.1(7)
C57_2 Gd16 C65_1 31.3(6)
N1 Gd16 C65_1 135.9(8)
Gd1 Gd16 Gd5 16.6(5)
Gd14 Gd16 Gd5 110.1(13)
Gd9 Gd16 Gd5 118.1(10)
C73_2 Gd16 Gd5 106.4(9)
C57_2 Gd16 Gd5 151.2(10)
N1 Gd16 Gd5 58.3(5)
C65_1 Gd16 Gd5 120.3(8)
Gd1 Gd16 C80_1 97.3(9)
Gd14 Gd16 C80_1 95.8(12)
Gd9 Gd16 C80_1 120.1(10)
C73_2 Gd16 C80_1 56.3(7)
C57_2 Gd16 C80_1 61.4(8)
N1 Gd16 C80_1 155.5(8)
C65_1 Gd16 C80_1 68.5(6)
Gd5 Gd16 C80_1 111.4(8)
Gd1 Gd16 C79_1 89.9(9)
Gd14 Gd16 C79_1 130.0(13)
Gd9 Gd16 C79_1 135.3(10)
C73_2 Gd16 C79_1 18.8(7)
C57_2 Gd16 C79_1 49.5(7)
N1 Gd16 C79_1 159.4(8)
C65_1 Gd16 C79_1 36.4(5)
Gd5 Gd16 C79_1 106.3(7)
C80_1 Gd16 C79_1 38.2(5)
Gd1 Gd16 C58_2 144.4(11)
Gd14 Gd16 C58_2 67.4(12)
Gd9 Gd16 C58_2 75.4(9)
C73_2 Gd16 C58_2 73.2(6)
C57_2 Gd16 C58_2 38.5(4)
N1 Gd16 C58_2 134.4(8)
C65_1 Gd16 C58_2 67.4(7)
Gd5 Gd16 C58_2 155.9(9)
C80_1 Gd16 C58_2 47.4(6)
C79_1 Gd16 C58_2 65.3(7)
Gd1 Gd16 C74_2 73.5(9)
Gd14 Gd16 C74_2 129.7(14)
Gd9 Gd16 C74_2 151.1(11)
C73_2 Gd16 C74_2 35.3(3)
C57_2 Gd16 C74_2 68.8(6)
N1 Gd16 C74_2 148.3(9)
C65_1 Gd16 C74_2 55.6(7)
Gd5 Gd16 C74_2 90.0(8)
C80_1 Gd16 C74_2 34.6(6)
C79_1 Gd16 C74_2 20.3(6)
C58_2 Gd16 C74_2 75.9(6)
Gd8 Gd17 Gd3 58.8(12)
Gd8 Gd17 Gd4 24.4(9)
Gd3 Gd17 Gd4 34.8(5)
Gd8 Gd17 Gd15 68.1(17)
Gd3 Gd17 Gd15 120.4(17)
Gd4 Gd17 Gd15 88.1(15)
Gd8 Gd17 Gd11 98.9(15)
Gd3 Gd17 Gd11 44.3(8)
Gd4 Gd17 Gd11 74.9(8)
Gd15 Gd17 Gd11 132.5(15)
Gd8 Gd17 N1 77.2(12)
Gd3 Gd17 N1 73.7(7)
Gd4 Gd17 N1 70.1(6)
Gd15 Gd17 N1 70.0(13)
Gd11 Gd17 N1 62.6(6)
Gd8 Gd17 C26_2 125.0(14)
Gd3 Gd17 C26_2 115.0(11)
Gd4 Gd17 C26_2 129.3(9)
Gd15 Gd17 C26_2 116.6(15)
Gd11 Gd17 C26_2 108.2(9)
N1 Gd17 C26_2 157.8(9)
Gd8 Gd17 C38_1 80.4(12)
Gd3 Gd17 C38_1 94.1(8)
Gd4 Gd17 C38_1 89.1(7)
Gd15 Gd17 C38_1 102.1(14)
Gd11 Gd17 C38_1 121.2(8)
N1 Gd17 C38_1 157.6(7)
C26_2 Gd17 C38_1 44.6(6)
Gd8 Gd17 C37_1 87.0(13)
Gd3 Gd17 C37_1 126.4(10)
Gd4 Gd17 C37_1 107.0(8)
Gd15 Gd17 C37_1 71.7(13)
Gd11 Gd17 C37_1 155.5(9)
N1 Gd17 C37_1 141.7(7)
C26_2 Gd17 C37_1 51.0(7)
C38_1 Gd17 C37_1 36.2(4)
Gd8 Gd17 Gd12 62.3(14)
Gd3 Gd17 Gd12 106.2(11)
Gd4 Gd17 Gd12 77.5(9)
Gd15 Gd17 Gd12 17.7(13)
Gd11 Gd17 Gd12 115.3(9)
N1 Gd17 Gd12 53.2(6)
C26_2 Gd17 Gd12 134.1(9)
C38_1 Gd17 Gd12 115.6(8)
C37_1 Gd17 Gd12 88.5(8)
Gd8 Gd17 C47_2 114.1(15)
Gd3 Gd17 C47_2 144.6(10)
Gd4 Gd17 C47_2 134.1(10)
Gd15 Gd17 C47_2 80.1(14)
Gd11 Gd17 C47_2 141.7(10)
N1 Gd17 C47_2 141.3(8)
C26_2 Gd17 C47_2 36.5(3)
C38_1 Gd17 C47_2 51.4(6)
C37_1 Gd17 C47_2 27.3(6)
Gd12 Gd17 C47_2 97.6(9)
Gd8 Gd17 C17_1 105.5(13)
Gd3 Gd17 C17_1 84.0(9)
Gd4 Gd17 C17_1 100.7(8)
Gd15 Gd17 C17_1 137.3(14)
Gd11 Gd17 C17_1 89.8(8)
N1 Gd17 C17_1 152.1(7)
C26_2 Gd17 C17_1 31.4(7)
C38_1 Gd17 C17_1 37.4(4)
C37_1 Gd17 C17_1 65.8(6)
Gd12 Gd17 C17_1 152.8(8)
C47_2 Gd17 C17_1 63.8(7)
Gd19 Gd18 N1 62.8(11)
Gd19 Gd18 Gd11 34.5(10)
N1 Gd18 Gd11 61.3(9)
Gd19 Gd18 Gd4 86.9(13)
N1 Gd18 Gd4 59.7(8)
Gd11 Gd18 Gd4 55.0(8)
Gd19 Gd18 C14_2 112.9(16)
N1 Gd18 C14_2 165.7(16)
Gd11 Gd18 C14_2 123.9(15)
Gd4 Gd18 C14_2 134.6(14)
Gd19 Gd18 C23_1 133.2(16)
N1 Gd18 C23_1 153.6(15)
Gd11 Gd18 C23_1 144.8(15)
Gd4 Gd18 C23_1 131.2(13)
C14_2 Gd18 C23_1 22.2(7)
Gd19 Gd18 C7_1 100.5(14)
N1 Gd18 C7_1 163.1(14)
Gd11 Gd18 C7_1 107.3(13)
Gd4 Gd18 C7_1 126.0(13)
C14_2 Gd18 C7_1 16.7(7)
C23_1 Gd18 C7_1 38.1(7)
Gd19 Gd18 Gd3 70.5(12)
N1 Gd18 Gd3 58.3(7)
Gd11 Gd18 Gd3 37.6(6)
Gd4 Gd18 Gd3 17.5(2)
C14_2 Gd18 Gd3 134.8(14)
C23_1 Gd18 Gd3 140.5(13)
C7_1 Gd18 Gd3 121.3(13)
Gd19 Gd18 C33_2 139.7(17)
N1 Gd18 C33_2 137.8(14)
Gd11 Gd18 C33_2 160.4(15)
Gd4 Gd18 C33_2 132.6(14)
C14_2 Gd18 C33_2 36.7(5)
C23_1 Gd18 C33_2 15.9(6)
C7_1 Gd18 C33_2 53.2(9)
Gd3 Gd18 C33_2 147.0(14)
Gd19 Gd18 C13_2 116.5(16)
N1 Gd18 C13_2 155.6(15)
Gd11 Gd18 C13_2 103.5(13)
Gd4 Gd18 C13_2 96.2(12)
C14_2 Gd18 C13_2 38.5(5)
C23_1 Gd18 C13_2 45.9(8)
C7_1 Gd18 C13_2 33.0(7)
Gd3 Gd18 C13_2 97.8(12)
C33_2 Gd18 C13_2 60.2(7)
Gd19 Gd18 Gd13 39.2(10)
N1 Gd18 Gd13 55.0(7)
Gd11 Gd18 Gd13 69.9(9)
Gd4 Gd18 Gd13 108.3(11)
C14_2 Gd18 Gd13 112.4(13)
C23_1 Gd18 Gd13 120.4(12)
C7_1 Gd18 Gd13 110.5(12)
Gd3 Gd18 Gd13 97.5(10)
C33_2 Gd18 Gd13 115.1(13)
C13_2 Gd18 Gd13 141.4(14)
Gd19 Gd18 C22_1 164.4(16)
N1 Gd18 C22_1 132.4(13)
Gd11 Gd18 C22_1 142.5(14)
Gd4 Gd18 C22_1 98.5(11)
C14_2 Gd18 C22_1 53.4(9)
C23_1 Gd18 C22_1 35.5(6)
C7_1 Gd18 C22_1 64.4(8)
Gd3 Gd18 C22_1 112.6(11)
C33_2 Gd18 C22_1 34.5(7)
C13_2 Gd18 C22_1 48.5(8)
Gd13 Gd18 C22_1 147.5(13)
Gd10 Gd19 Gd11 142(3)
Gd10 Gd19 Gd7 21.8(11)
Gd11 Gd19 Gd7 122(2)
Gd10 Gd19 Gd13 25.6(12)
Gd11 Gd19 Gd13 142(2)
Gd7 Gd19 Gd13 42.8(9)
Gd10 Gd19 Gd2 12.5(10)
Gd11 Gd19 Gd2 132(2)
Gd7 Gd19 Gd2 20.3(5)
Gd13 Gd19 Gd2 22.7(6)
Gd10 Gd19 Gd18 111(2)
Gd11 Gd19 Gd18 79.1(17)
Gd7 Gd19 Gd18 121.1(18)
Gd13 Gd19 Gd18 85.2(15)
Gd2 Gd19 Gd18 103.3(15)
Gd10 Gd19 N1 78.7(17)
Gd11 Gd19 N1 74.4(14)
Gd7 Gd19 N1 71.8(11)
Gd13 Gd19 N1 67.5(10)
Gd2 Gd19 N1 66.2(9)
Gd18 Gd19 N1 61.8(11)
Gd10 Gd19 Gd6 57.3(16)
Gd11 Gd19 Gd6 86.3(16)
Gd7 Gd19 Gd6 35.7(8)
Gd13 Gd19 Gd6 73.3(12)
Gd2 Gd19 Gd6 51.8(8)
Gd18 Gd19 Gd6 122.5(15)
N1 Gd19 Gd6 60.8(8)
Gd10 Gd19 C4_1 123(2)
Gd11 Gd19 C4_1 88.8(17)
Gd7 Gd19 C4_1 131.1(15)
Gd13 Gd19 C4_1 128.4(15)
Gd2 Gd19 C4_1 135.5(14)
Gd18 Gd19 C4_1 100.2(14)
N1 Gd19 C4_1 157.0(14)
Gd6 Gd19 C4_1 135.0(13)
Gd10 Gd19 C1_2 93.3(19)
Gd11 Gd19 C1_2 116.2(19)
Gd7 Gd19 C1_2 103.5(15)
Gd13 Gd19 C1_2 102.0(14)
Gd2 Gd19 C1_2 105.8(13)
Gd18 Gd19 C1_2 114.8(15)
N1 Gd19 C1_2 168.7(15)
Gd6 Gd19 C1_2 121.5(13)
C4_1 Gd19 C1_2 29.7(6)
Gd10 Gd19 C9_1 95.2(19)
Gd11 Gd19 C9_1 121.6(19)
Gd7 Gd19 C9_1 112.5(15)
Gd13 Gd19 C9_1 93.1(13)
Gd2 Gd19 C9_1 106.0(12)
Gd18 Gd19 C9_1 91.3(13)
N1 Gd19 C9_1 147.0(13)
Gd6 Gd19 C9_1 141.1(13)
C4_1 Gd19 C9_1 36.1(6)
C1_2 Gd19 C9_1 24.7(7)
Gd10 Gd19 C5_2 108(2)
Gd11 Gd19 C5_2 89.4(17)
Gd7 Gd19 C5_2 106.1(14)
Gd13 Gd19 C5_2 126.3(16)
Gd2 Gd19 C5_2 119.0(14)
Gd18 Gd19 C5_2 130.4(16)
N1 Gd19 C5_2 158.1(14)
Gd6 Gd19 C5_2 104.3(12)
C4_1 Gd19 C5_2 30.9(7)
C1_2 Gd19 C5_2 32.5(4)
C9_1 Gd19 C5_2 54.7(8)
Gd9 N1 Gd12 126.5(9)
Gd9 N1 Gd13 39.6(5)
Gd12 N1 Gd13 166.0(8)
Gd9 N1 Gd18 86.8(9)
Gd12 N1 Gd18 116.6(10)
Gd13 N1 Gd18 69.1(8)
Gd9 N1 Gd15 161.6(9)
Gd12 N1 Gd15 35.9(8)
Gd13 N1 Gd15 157.6(8)
Gd18 N1 Gd15 106.2(10)
Gd9 N1 Gd4 147.5(6)
Gd12 N1 Gd4 70.6(7)
Gd13 N1 Gd4 121.6(4)
Gd18 N1 Gd4 61.0(8)
Gd15 N1 Gd4 45.8(7)
Gd9 N1 Gd19 81.3(9)
Gd12 N1 Gd19 152.0(11)
Gd13 N1 Gd19 41.9(8)
Gd18 N1 Gd19 55.4(10)
Gd15 N1 Gd19 116.7(10)
Gd4 N1 Gd19 83.7(8)
Gd9 N1 Gd3 147.5(6)
Gd12 N1 Gd3 82.1(7)
Gd13 N1 Gd3 111.5(4)
Gd18 N1 Gd3 64.4(8)
Gd15 N1 Gd3 50.2(7)
Gd4 N1 Gd3 18.41(11)
Gd19 N1 Gd3 70.3(8)
Gd9 N1 Gd11 114.4(7)
Gd12 N1 Gd11 119.0(8)
Gd13 N1 Gd11 75.0(5)
Gd18 N1 Gd11 59.4(9)
Gd15 N1 Gd11 83.7(8)
Gd4 N1 Gd11 54.8(5)
Gd19 N1 Gd11 33.1(8)
Gd3 N1 Gd11 38.6(4)
Gd9 N1 Gd2 41.6(5)
Gd12 N1 Gd2 154.8(7)
Gd13 N1 Gd2 18.8(3)
Gd18 N1 Gd2 87.2(8)
Gd15 N1 Gd2 149.1(7)
Gd4 N1 Gd2 132.6(3)
Gd19 N1 Gd2 48.9(8)
Gd3 N1 Gd2 117.9(2)
Gd11 N1 Gd2 79.4(5)
Gd9 N1 Gd10 59.5(6)
Gd12 N1 Gd10 169.5(7)
Gd13 N1 Gd10 21.0(3)
Gd18 N1 Gd10 70.6(8)
Gd15 N1 Gd10 136.7(8)
Gd4 N1 Gd10 109.1(4)
Gd19 N1 Gd10 25.4(7)
Gd3 N1 Gd10 95.1(4)
Gd11 N1 Gd10 56.8(5)
Gd2 N1 Gd10 23.5(3)
Gd9 N1 Gd5 110.7(6)
Gd12 N1 Gd5 19.2(6)
Gd13 N1 Gd5 148.3(5)
Gd18 N1 Gd5 131.6(8)
Gd15 N1 Gd5 50.9(8)
Gd4 N1 Gd5 89.6(4)
Gd19 N1 Gd5 165.2(8)
Gd3 N1 Gd5 100.0(4)
Gd11 N1 Gd5 134.3(6)
Gd2 N1 Gd5 135.9(4)
Gd10 N1 Gd5 157.2(5)
C5_1 C1_1 C18_1 123.2(11)
C5_1 C1_1 C2_1 108.8(10)
C18_1 C1_1 C2_1 118.3(12)
C5_1 C1_1 Gd11 78.3(7)
C18_1 C1_1 Gd11 90.4(7)
C2_1 C1_1 Gd11 68.7(6)
C5_1 C1_1 Gd3 91.3(6)
C18_1 C1_1 Gd3 61.1(5)
C2_1 C1_1 Gd3 89.0(6)
Gd11 C1_1 Gd3 29.8(4)
C15_1 C2_1 C3_1 122.6(12)
C15_1 C2_1 C1_1 122.9(11)
C3_1 C2_1 C1_1 104.4(13)
C15_1 C2_1 Gd11 84.6(7)
C3_1 C2_1 Gd11 79.0(7)
C1_1 C2_1 Gd11 73.8(6)
C15_1 C2_1 Gd19 95.6(8)
C3_1 C2_1 Gd19 55.9(7)
C1_1 C2_1 Gd19 84.7(8)
Gd11 C2_1 Gd19 23.3(6)
C4_1 C3_1 C12_1 122.0(13)
C4_1 C3_1 C2_1 109.3(11)
C12_1 C3_1 C2_1 120.9(13)
C4_1 C3_1 Gd19 70.8(8)
C12_1 C3_1 Gd19 78.9(8)
C2_1 C3_1 Gd19 93.2(8)
C4_1 C3_1 Gd11 79.1(6)
C12_1 C3_1 Gd11 96.4(6)
C2_1 C3_1 Gd11 65.1(6)
Gd19 C3_1 Gd11 28.3(7)
C4_1 C3_1 Gd10 78.3(6)
C12_1 C3_1 Gd10 62.7(5)
C2_1 C3_1 Gd10 105.4(6)
Gd19 C3_1 Gd10 16.9(6)
Gd11 C3_1 Gd10 43.0(4)
C3_1 C4_1 C9_1 121.3(11)
C3_1 C4_1 C5_1 107.6(12)
C9_1 C4_1 C5_1 121.1(12)
C3_1 C4_1 Gd19 75.5(8)
C9_1 C4_1 Gd19 73.4(8)
C5_1 C4_1 Gd19 90.5(8)
C3_1 C4_1 Gd11 69.8(6)
C9_1 C4_1 Gd11 98.7(6)
C5_1 C4_1 Gd11 68.2(6)
Gd19 C4_1 Gd11 27.4(7)
C3_1 C4_1 Gd10 74.6(6)
C9_1 C4_1 Gd10 63.0(5)
C5_1 C4_1 Gd10 105.4(5)
Gd19 C4_1 Gd10 15.3(6)
Gd11 C4_1 Gd10 41.9(4)
C1_1 C5_1 C6_1 123.6(11)
C1_1 C5_1 C4_1 109.6(12)
C6_1 C5_1 C4_1 118.1(13)
C1_1 C5_1 Gd11 69.7(7)
C6_1 C5_1 Gd11 92.1(6)
C4_1 C5_1 Gd11 77.7(6)
C1_1 C5_1 Gd19 91.9(8)
C6_1 C5_1 Gd19 89.9(7)
C4_1 C5_1 Gd19 57.0(7)
Gd11 C5_1 Gd19 25.4(6)
C1_1 C5_1 Gd18 105.6(8)
C6_1 C5_1 Gd18 51.9(7)
C4_1 C5_1 Gd18 87.0(8)
Gd11 C5_1 Gd18 43.1(6)
Gd19 C5_1 Gd18 38.8(7)
C7_1 C6_1 C5_1 118.5(11)
C7_1 C6_1 C20_1 119.5(10)
C5_1 C6_1 C20_1 115.9(12)
C7_1 C6_1 Gd18 64.8(8)
C5_1 C6_1 Gd18 99.4(8)
C20_1 C6_1 Gd18 82.4(8)
C7_1 C6_1 Gd11 99.5(6)
C5_1 C6_1 Gd11 57.8(6)
C20_1 C6_1 Gd11 87.8(6)
Gd18 C6_1 Gd11 44.5(7)
C6_1 C7_1 C23_1 120.5(10)
C6_1 C7_1 C8_1 122.6(12)
C23_1 C7_1 C8_1 106.1(12)
C6_1 C7_1 Gd18 79.9(9)
C23_1 C7_1 Gd18 70.0(8)
C8_1 C7_1 Gd18 87.1(8)
C9_1 C8_1 C25_1 123.3(12)
C9_1 C8_1 C7_1 119.8(13)
C25_1 C8_1 C7_1 107.4(12)
C9_1 C8_1 Gd18 97.4(8)
C25_1 C8_1 Gd18 81.7(8)
C7_1 C8_1 Gd18 57.9(7)
C9_1 C8_1 Gd19 57.2(7)
C25_1 C8_1 Gd19 96.0(8)
C7_1 C8_1 Gd19 89.8(8)
Gd18 C8_1 Gd19 41.6(8)
C9_1 C8_1 Gd13 69.8(5)
C25_1 C8_1 Gd13 68.4(5)
C7_1 C8_1 Gd13 106.0(5)
Gd18 C8_1 Gd13 48.2(6)
Gd19 C8_1 Gd13 29.0(6)
C9_1 C8_1 Gd10 58.0(5)
C25_1 C8_1 Gd10 82.5(6)
C7_1 C8_1 Gd10 104.1(6)
Gd18 C8_1 Gd10 49.5(6)
Gd19 C8_1 Gd10 17.3(5)
Gd13 C8_1 Gd10 14.3(2)
C8_1 C9_1 C4_1 119.7(10)
C8_1 C9_1 C10_1 117.7(12)
C4_1 C9_1 C10_1 115.4(11)
C8_1 C9_1 Gd19 93.6(8)
C4_1 C9_1 Gd19 70.5(8)
C10_1 C9_1 Gd19 78.9(8)
C8_1 C9_1 Gd10 95.5(6)
C4_1 C9_1 Gd10 87.3(6)
C10_1 C9_1 Gd10 60.0(5)
Gd19 C9_1 Gd10 20.5(6)
C8_1 C9_1 Gd13 83.3(6)
C4_1 C9_1 Gd13 101.1(6)
C10_1 C9_1 Gd13 59.3(5)
Gd19 C9_1 Gd13 31.1(7)
Gd10 C9_1 Gd13 15.1(3)
C11_1 C10_1 C9_1 123.7(11)
C11_1 C10_1 C27_1 108.6(10)
C9_1 C10_1 C27_1 121.7(12)
C11_1 C10_1 Gd10 74.9(6)
C9_1 C10_1 Gd10 86.3(6)
C27_1 C10_1 Gd10 83.7(6)
C11_1 C10_1 Gd13 87.2(6)
C9_1 C10_1 Gd13 90.1(6)
C27_1 C10_1 Gd13 67.0(5)
Gd10 C10_1 Gd13 17.9(3)
C11_1 C10_1 Gd19 81.1(8)
C9_1 C10_1 Gd19 66.7(8)
C27_1 C10_1 Gd19 101.0(8)
Gd10 C10_1 Gd19 21.3(6)
Gd13 C10_1 Gd19 34.4(6)
C11_1 C10_1 Gd7 64.5(5)
C9_1 C10_1 Gd7 97.7(5)
C27_1 C10_1 Gd7 81.8(5)
Gd10 C10_1 Gd7 12.3(3)
Gd13 C10_1 Gd7 23.5(3)
Gd19 C10_1 Gd7 31.2(6)
C11_1 C10_1 Gd2 73.7(5)
C9_1 C10_1 Gd2 101.6(5)
C27_1 C10_1 Gd2 68.3(4)
Gd10 C10_1 Gd2 17.6(3)
Gd13 C10_1 Gd2 14.4(2)
Gd19 C10_1 Gd2 38.8(6)
Gd7 C10_1 Gd2 13.92(13)
C10_1 C11_1 C12_1 118.9(9)
C10_1 C11_1 C29_1 108.9(9)
C12_1 C11_1 C29_1 120.4(10)
C10_1 C11_1 Gd10 69.9(5)
C12_1 C11_1 Gd10 82.3(5)
C29_1 C11_1 Gd10 82.7(5)
C10_1 C11_1 Gd7 83.8(5)
C12_1 C11_1 Gd7 80.6(5)
C29_1 C11_1 Gd7 71.0(5)
Gd10 C11_1 Gd7 15.5(3)
C10_1 C11_1 Gd2 76.1(5)
C12_1 C11_1 Gd2 94.0(5)
C29_1 C11_1 Gd2 64.4(4)
Gd10 C11_1 Gd2 18.5(3)
Gd7 C11_1 Gd2 13.46(15)
C10_1 C11_1 Gd19 68.2(7)
C12_1 C11_1 Gd19 68.5(7)
C29_1 C11_1 Gd19 101.6(7)
Gd10 C11_1 Gd19 19.5(5)
Gd7 C11_1 Gd19 31.1(6)
Gd2 C11_1 Gd19 37.9(6)
C10_1 C11_1 Gd13 62.6(5)
C12_1 C11_1 Gd13 96.5(5)
C29_1 C11_1 Gd13 75.2(5)
Gd10 C11_1 Gd13 14.1(3)
Gd7 C11_1 Gd13 22.0(3)
Gd2 C11_1 Gd13 14.26(19)
Gd19 C11_1 Gd13 31.4(6)
C13_1 C12_1 C11_1 120.3(10)
C13_1 C12_1 C3_1 115.2(11)
C11_1 C12_1 C3_1 118.0(12)
C13_1 C12_1 Gd19 97.9(8)
C11_1 C12_1 Gd19 80.0(8)
C3_1 C12_1 Gd19 66.9(8)
C13_1 C12_1 Gd10 94.1(6)
C11_1 C12_1 Gd10 64.2(5)
C3_1 C12_1 Gd10 87.1(6)
Gd19 C12_1 Gd10 20.8(6)
C13_1 C12_1 Gd7 81.4(5)
C11_1 C12_1 Gd7 66.2(5)
C3_1 C12_1 Gd7 98.3(5)
Gd19 C12_1 Gd7 31.6(6)
Gd10 C12_1 Gd7 14.2(2)
C13_1 C12_1 Gd6 56.0(5)
C11_1 C12_1 Gd6 88.0(6)
C3_1 C12_1 Gd6 101.8(6)
Gd19 C12_1 Gd6 45.7(6)
Gd10 C12_1 Gd6 38.2(4)
Gd7 C12_1 Gd6 26.5(3)
C13_1 C12_1 Gd11 86.6(6)
C11_1 C12_1 Gd11 102.8(6)
C3_1 C12_1 Gd11 54.8(5)
Gd19 C12_1 Gd11 22.9(6)
Gd10 C12_1 Gd11 41.1(4)
Gd7 C12_1 Gd11 46.9(3)
Gd6 C12_1 Gd11 47.5(4)
C12_1 C13_1 C31_1 120.1(10)
C12_1 C13_1 C14_1 123.6(11)
C31_1 C13_1 C14_1 106.3(11)
C12_1 C13_1 Gd6 95.6(6)
C31_1 C13_1 Gd6 59.4(6)
C14_1 C13_1 Gd6 81.3(6)
C12_1 C13_1 Gd7 68.2(5)
C31_1 C13_1 Gd7 70.6(5)
C14_1 C13_1 Gd7 102.7(5)
Gd6 C13_1 Gd7 28.4(4)
C12_1 C13_1 Gd10 58.3(5)
C31_1 C13_1 Gd10 81.7(6)
C14_1 C13_1 Gd10 103.0(5)
Gd6 C13_1 Gd10 37.3(4)
Gd7 C13_1 Gd10 11.5(2)
C12_1 C13_1 Gd19 55.2(6)
C31_1 C13_1 Gd19 97.1(7)
C14_1 C13_1 Gd19 91.0(7)
Gd6 C13_1 Gd19 44.2(6)
Gd7 C13_1 Gd19 27.0(5)
Gd10 C13_1 Gd19 17.4(5)
C33_1 C14_1 C15_1 123.6(12)
C33_1 C14_1 C13_1 107.8(10)
C15_1 C14_1 C13_1 118.7(14)
C33_1 C14_1 Gd6 68.3(6)
C15_1 C14_1 Gd6 103.3(6)
C13_1 C14_1 Gd6 65.2(5)
C33_1 C14_1 Gd11 103.8(6)
C15_1 C14_1 Gd11 55.7(6)
C13_1 C14_1 Gd11 83.2(7)
Gd6 C14_1 Gd11 48.8(4)
C2_1 C15_1 C14_1 118.3(13)
C2_1 C15_1 C16_1 118.0(13)
C14_1 C15_1 C16_1 118.4(15)
C2_1 C15_1 Gd11 63.5(7)
C14_1 C15_1 Gd11 96.2(7)
C16_1 C15_1 Gd11 87.7(7)
C2_1 C15_1 Gd17 94.4(7)
C14_1 C15_1 Gd17 101.0(7)
C16_1 C15_1 Gd17 52.2(5)
Gd11 C15_1 Gd17 37.8(4)
C35_1 C16_1 C17_1 120.7(11)
C35_1 C16_1 C15_1 114.0(12)
C17_1 C16_1 C15_1 118.8(15)
C35_1 C16_1 Gd17 76.2(7)
C17_1 C16_1 Gd17 71.3(6)
C15_1 C16_1 Gd17 98.5(6)
C35_1 C16_1 Gd3 93.9(6)
C17_1 C16_1 Gd3 62.6(5)
C15_1 C16_1 Gd3 89.3(6)
Gd17 C16_1 Gd3 17.8(3)
C35_1 C16_1 Gd11 103.6(7)
C17_1 C16_1 Gd11 80.6(7)
C15_1 C16_1 Gd11 61.2(6)
Gd17 C16_1 Gd11 39.7(4)
Gd3 C16_1 Gd11 28.2(3)
C35_1 C16_1 Gd8 81.4(6)
C17_1 C16_1 Gd8 63.5(5)
C15_1 C16_1 Gd8 101.9(6)
Gd17 C16_1 Gd8 7.8(3)
Gd3 C16_1 Gd8 14.97(14)
Gd11 C16_1 Gd8 41.3(3)
C18_1 C17_1 C16_1 122.2(12)
C18_1 C17_1 C38_1 106.6(10)
C16_1 C17_1 C38_1 118.9(12)
C18_1 C17_1 Gd17 93.5(7)
C16_1 C17_1 Gd17 74.0(6)
C38_1 C17_1 Gd17 68.3(5)
C18_1 C17_1 Gd3 73.0(6)
C16_1 C17_1 Gd3 86.1(5)
C38_1 C17_1 Gd3 74.8(4)
Gd17 C17_1 Gd3 20.5(3)
C18_1 C17_1 Gd8 86.3(6)
C16_1 C17_1 Gd8 87.2(6)
C38_1 C17_1 Gd8 60.2(4)
Gd17 C17_1 Gd8 13.1(3)
Gd3 C17_1 Gd8 16.79(15)
C18_1 C17_1 Gd4 73.6(6)
C16_1 C17_1 Gd4 95.6(5)
C38_1 C17_1 Gd4 63.9(4)
Gd17 C17_1 Gd4 23.6(3)
Gd3 C17_1 Gd4 11.79(10)
Gd8 C17_1 Gd4 12.83(17)
C18_1 C17_1 Gd11 66.0(6)
C16_1 C17_1 Gd11 71.5(6)
C38_1 C17_1 Gd11 101.5(6)
Gd17 C17_1 Gd11 38.1(4)
Gd3 C17_1 Gd11 26.8(3)
Gd8 C17_1 Gd11 41.9(3)
Gd4 C17_1 Gd11 38.1(3)
C17_1 C18_1 C1_1 119.4(11)
C17_1 C18_1 C19_1 111.3(10)
C1_1 C18_1 C19_1 117.9(12)
C17_1 C18_1 Gd3 73.6(5)
C1_1 C18_1 Gd3 88.1(5)
C19_1 C18_1 Gd3 73.7(5)
C17_1 C18_1 Gd11 86.3(7)
C1_1 C18_1 Gd11 58.5(5)
C19_1 C18_1 Gd11 93.4(6)
Gd3 C18_1 Gd11 30.0(3)
C17_1 C18_1 Gd4 77.5(5)
C1_1 C18_1 Gd4 96.5(5)
C19_1 C18_1 Gd4 61.5(4)
Gd3 C18_1 Gd4 12.51(10)
Gd11 C18_1 Gd4 40.5(3)
C17_1 C18_1 Gd17 56.9(5)
C1_1 C18_1 Gd17 96.4(6)
C19_1 C18_1 Gd17 82.6(6)
Gd3 C18_1 Gd17 16.7(2)
Gd11 C18_1 Gd17 38.8(4)
Gd4 C18_1 Gd17 23.7(3)
C17_1 C18_1 Gd8 64.7(5)
C1_1 C18_1 Gd8 101.0(5)
C19_1 C18_1 Gd8 70.3(5)
Gd3 C18_1 Gd8 13.21(14)
Gd11 C18_1 Gd8 42.5(4)
Gd4 C18_1 Gd8 12.92(16)
Gd17 C18_1 Gd8 12.3(2)
C18_1 C19_1 C39_1 107.8(11)
C18_1 C19_1 C20_1 120.1(9)
C39_1 C19_1 C20_1 119.6(9)
C18_1 C19_1 Gd4 87.4(5)
C39_1 C19_1 Gd4 67.1(4)
C20_1 C19_1 Gd4 80.0(4)
C18_1 C19_1 Gd3 72.1(5)
C39_1 C19_1 Gd3 75.8(5)
C20_1 C19_1 Gd3 85.6(4)
Gd4 C19_1 Gd3 15.57(10)
C18_1 C19_1 Gd8 80.3(6)
C39_1 C19_1 Gd8 60.5(4)
C20_1 C19_1 Gd8 92.5(5)
Gd4 C19_1 Gd8 12.54(16)
Gd3 C19_1 Gd8 15.37(14)
C18_1 C19_1 Gd17 69.1(6)
C39_1 C19_1 Gd17 65.1(5)
C20_1 C19_1 Gd17 98.9(5)
Gd4 C19_1 Gd17 21.4(3)
Gd3 C19_1 Gd17 14.0(2)
Gd8 C19_1 Gd17 11.2(2)
C21_1 C20_1 C19_1 116.1(9)
C21_1 C20_1 C6_1 118.3(10)
C19_1 C20_1 C6_1 119.0(10)
C21_1 C20_1 Gd4 79.0(5)
C19_1 C20_1 Gd4 66.4(4)
C6_1 C20_1 Gd4 99.3(5)
C21_1 C20_1 Gd18 73.2(7)
C19_1 C20_1 Gd18 110.3(8)
C6_1 C20_1 Gd18 63.8(7)
Gd4 C20_1 Gd18 46.9(6)
C21_1 C20_1 Gd3 92.5(5)
C19_1 C20_1 Gd3 62.2(4)
C6_1 C20_1 Gd3 90.0(5)
Gd4 C20_1 Gd3 13.82(10)
Gd18 C20_1 Gd3 48.1(6)
C22_1 C21_1 C41_1 110.1(10)
C22_1 C21_1 C20_1 119.0(11)
C41_1 C21_1 C20_1 122.2(10)
C22_1 C21_1 Gd18 63.7(7)
C41_1 C21_1 Gd18 103.4(7)
C20_1 C21_1 Gd18 75.0(7)
C22_1 C21_1 Gd4 104.4(5)
C41_1 C21_1 Gd4 69.8(5)
C20_1 C21_1 Gd4 70.1(5)
Gd18 C21_1 Gd4 46.0(6)
C23_1 C22_1 C21_1 123.2(12)
C23_1 C22_1 C43_1 118.6(10)
C21_1 C22_1 C43_1 108.8(9)
C23_1 C22_1 Gd18 64.9(8)
C21_1 C22_1 Gd18 84.2(9)
C43_1 C22_1 Gd18 92.7(8)
C22_1 C23_1 C7_1 119.3(11)
C22_1 C23_1 C24_1 119.2(11)
C7_1 C23_1 C24_1 110.7(10)
C22_1 C23_1 Gd18 79.6(9)
C7_1 C23_1 Gd18 71.9(9)
C24_1 C23_1 Gd18 85.5(9)
C45_1 C24_1 C25_1 122.5(9)
C45_1 C24_1 C23_1 121.4(10)
C25_1 C24_1 C23_1 105.1(10)
C45_1 C24_1 Gd18 92.4(8)
C25_1 C24_1 Gd18 83.9(8)
C23_1 C24_1 Gd18 58.9(7)
C26_1 C25_1 C24_1 121.4(10)
C26_1 C25_1 C8_1 119.6(11)
C24_1 C25_1 C8_1 110.5(11)
C26_1 C25_1 Gd18 107.9(7)
C24_1 C25_1 Gd18 65.1(7)
C8_1 C25_1 Gd18 67.4(8)
C26_1 C25_1 Gd13 60.3(5)
C24_1 C25_1 Gd13 100.0(5)
C8_1 C25_1 Gd13 83.4(6)
Gd18 C25_1 Gd13 49.1(6)
C25_1 C26_1 C27_1 121.0(10)
C25_1 C26_1 C47_1 116.1(9)
C27_1 C26_1 C47_1 114.8(9)
C25_1 C26_1 Gd13 89.3(6)
C27_1 C26_1 Gd13 67.6(5)
C47_1 C26_1 Gd13 84.8(5)
C25_1 C26_1 Gd9 98.2(6)
C27_1 C26_1 Gd9 87.0(6)
C47_1 C26_1 Gd9 55.5(5)
Gd13 C26_1 Gd9 29.6(4)
C25_1 C26_1 Gd2 99.9(5)
C27_1 C26_1 Gd2 60.6(4)
C47_1 C26_1 Gd2 81.6(5)
Gd13 C26_1 Gd2 10.7(2)
Gd9 C26_1 Gd2 29.6(3)
C25_1 C26_1 Gd10 86.4(6)
C27_1 C26_1 Gd10 60.2(5)
C47_1 C26_1 Gd10 96.3(5)
Gd13 C26_1 Gd10 11.7(3)
Gd9 C26_1 Gd10 41.4(4)
Gd2 C26_1 Gd10 16.7(2)
C26_1 C27_1 C28_1 124.0(10)
C26_1 C27_1 C10_1 116.1(10)
C28_1 C27_1 C10_1 108.3(10)
C26_1 C27_1 Gd13 77.5(5)
C28_1 C27_1 Gd13 81.7(6)
C10_1 C27_1 Gd13 76.4(5)
C26_1 C27_1 Gd2 89.8(5)
C28_1 C27_1 Gd2 67.0(5)
C10_1 C27_1 Gd2 78.4(5)
Gd13 C27_1 Gd2 15.3(2)
C26_1 C27_1 Gd10 90.8(5)
C28_1 C27_1 Gd10 82.1(6)
C10_1 C27_1 Gd10 60.9(5)
Gd13 C27_1 Gd10 16.7(3)
Gd2 C27_1 Gd10 19.3(3)
C26_1 C27_1 Gd7 98.1(5)
C28_1 C27_1 Gd7 69.7(5)
C10_1 C27_1 Gd7 66.6(5)
Gd13 C27_1 Gd7 20.6(3)
Gd2 C27_1 Gd7 12.27(12)
Gd10 C27_1 Gd7 12.4(2)
C26_1 C27_1 Gd9 64.8(6)
C28_1 C27_1 Gd9 74.5(6)
C10_1 C27_1 Gd9 101.6(6)
Gd13 C27_1 Gd9 25.2(4)
Gd2 C27_1 Gd9 28.4(3)
Gd10 C27_1 Gd9 41.4(4)
Gd7 C27_1 Gd9 40.2(3)
C49_1 C28_1 C27_1 119.6(9)
C49_1 C28_1 C29_1 119.9(9)
C27_1 C28_1 C29_1 106.6(9)
C49_1 C28_1 Gd2 79.9(5)
C27_1 C28_1 Gd2 79.2(5)
C29_1 C28_1 Gd2 73.0(4)
C49_1 C28_1 Gd13 84.9(5)
C27_1 C28_1 Gd13 64.4(5)
C29_1 C28_1 Gd13 82.5(5)
Gd2 C28_1 Gd13 15.4(2)
C49_1 C28_1 Gd7 90.1(5)
C27_1 C28_1 Gd7 80.2(5)
C29_1 C28_1 Gd7 60.9(4)
Gd2 C28_1 Gd7 12.72(13)
Gd13 C28_1 Gd7 22.8(3)
C49_1 C28_1 Gd10 96.4(5)
C27_1 C28_1 Gd10 67.0(5)
C29_1 C28_1 Gd10 67.5(5)
Gd2 C28_1 Gd10 17.0(2)
Gd13 C28_1 Gd10 15.6(2)
Gd7 C28_1 Gd10 13.3(2)
C49_1 C28_1 Gd9 58.4(5)
C27_1 C28_1 Gd9 77.9(6)
C29_1 C28_1 Gd9 100.6(6)
Gd2 C28_1 Gd9 28.6(3)
Gd13 C28_1 Gd9 27.0(4)
Gd7 C28_1 Gd9 41.3(4)
Gd10 C28_1 Gd9 41.0(4)
C30_1 C29_1 C11_1 118.3(8)
C30_1 C29_1 C28_1 121.5(8)
C11_1 C29_1 C28_1 107.5(8)
C30_1 C29_1 Gd7 76.1(4)
C11_1 C29_1 Gd7 72.6(4)
C28_1 C29_1 Gd7 85.6(5)
C30_1 C29_1 Gd2 81.3(4)
C11_1 C29_1 Gd2 81.9(4)
C28_1 C29_1 Gd2 70.7(4)
Gd7 C29_1 Gd2 15.47(14)
C30_1 C29_1 Gd10 89.5(5)
C11_1 C29_1 Gd10 62.8(5)
C28_1 C29_1 Gd10 80.4(5)
Gd7 C29_1 Gd10 13.7(2)
Gd2 C29_1 Gd10 19.2(2)
C30_1 C29_1 Gd13 93.8(5)
C11_1 C29_1 Gd13 73.7(5)
C28_1 C29_1 Gd13 65.4(5)
Gd7 C29_1 Gd13 21.6(3)
Gd2 C29_1 Gd13 12.69(18)
Gd10 C29_1 Gd13 15.7(2)
C30_1 C29_1 Gd6 53.1(4)
C11_1 C29_1 Gd6 82.4(5)
C28_1 C29_1 Gd6 103.4(5)
Gd7 C29_1 Gd6 23.9(3)
Gd2 C29_1 Gd6 34.7(3)
Gd10 C29_1 Gd6 36.7(4)
Gd13 C29_1 Gd6 44.7(3)
C31_1 C30_1 C51_1 114.9(9)
C31_1 C30_1 C29_1 118.9(9)
C51_1 C30_1 C29_1 116.6(8)
C31_1 C30_1 Gd7 80.9(5)
C51_1 C30_1 Gd7 89.8(5)
C29_1 C30_1 Gd7 68.9(4)
C31_1 C30_1 Gd6 58.4(5)
C51_1 C30_1 Gd6 82.5(5)
C29_1 C30_1 Gd6 98.7(6)
Gd7 C30_1 Gd6 30.7(4)
C31_1 C30_1 Gd2 94.2(5)
C51_1 C30_1 Gd2 80.0(4)
C29_1 C30_1 Gd2 65.4(4)
Gd7 C30_1 Gd2 14.10(14)
Gd6 C30_1 Gd2 39.7(3)
C31_1 C30_1 Gd10 83.6(5)
C51_1 C30_1 Gd10 95.5(5)
C29_1 C30_1 Gd10 61.1(4)
Gd7 C30_1 Gd10 8.1(2)
Gd6 C30_1 Gd10 37.8(4)
Gd2 C30_1 Gd10 16.2(2)
C30_1 C31_1 C13_1 121.7(11)
C30_1 C31_1 C32_1 121.7(11)
C13_1 C31_1 C32_1 108.1(10)
C30_1 C31_1 Gd6 86.4(7)
C13_1 C31_1 Gd6 84.3(7)
C32_1 C31_1 Gd6 69.4(6)
C30_1 C31_1 Gd7 67.0(5)
C13_1 C31_1 Gd7 78.3(6)
C32_1 C31_1 Gd7 98.4(5)
Gd6 C31_1 Gd7 29.2(4)
C33_1 C32_1 C53_1 122.4(11)
C33_1 C32_1 C31_1 106.3(13)
C53_1 C32_1 C31_1 121.5(10)
C33_1 C32_1 Gd6 88.3(7)
C53_1 C32_1 Gd6 81.0(7)
C31_1 C32_1 Gd6 69.3(6)
C14_1 C33_1 C32_1 111.2(11)
C14_1 C33_1 C34_1 118.0(12)
C32_1 C33_1 C34_1 120.4(14)
C14_1 C33_1 Gd6 80.1(7)
C32_1 C33_1 Gd6 57.3(6)
C34_1 C33_1 Gd6 99.8(7)
C35_1 C34_1 C33_1 119.3(14)
C35_1 C34_1 C55_1 111.9(11)
C33_1 C34_1 C55_1 119.0(12)
C34_1 C35_1 C16_1 126.3(11)
C34_1 C35_1 C36_1 104.1(13)
C16_1 C35_1 C36_1 119.6(10)
C34_1 C35_1 Gd17 101.3(7)
C16_1 C35_1 Gd17 70.3(6)
C36_1 C35_1 Gd17 69.1(6)
C34_1 C35_1 Gd15 92.4(8)
C16_1 C35_1 Gd15 92.1(8)
C36_1 C35_1 Gd15 51.1(6)
Gd17 C35_1 Gd15 22.3(5)
C34_1 C35_1 Gd8 105.4(6)
C16_1 C35_1 Gd8 71.3(6)
C36_1 C35_1 Gd8 64.5(5)
Gd17 C35_1 Gd8 5.7(3)
Gd15 C35_1 Gd8 20.9(5)
C37_1 C36_1 C56_1 123.2(12)
C37_1 C36_1 C35_1 120.7(13)
C56_1 C36_1 C35_1 107.3(10)
C37_1 C36_1 Gd15 67.5(7)
C56_1 C36_1 Gd15 76.9(8)
C35_1 C36_1 Gd15 99.3(8)
C37_1 C36_1 Gd17 68.7(6)
C56_1 C36_1 Gd17 98.4(6)
C35_1 C36_1 Gd17 75.6(6)
Gd15 C36_1 Gd17 28.2(6)
C37_1 C36_1 Gd8 59.0(5)
C56_1 C36_1 Gd8 98.8(6)
C35_1 C36_1 Gd8 86.3(6)
Gd15 C36_1 Gd8 23.0(6)
Gd17 C36_1 Gd8 11.3(3)
C59_1 C37_1 C38_1 119.1(9)
C59_1 C37_1 C36_1 114.9(11)
C38_1 C37_1 C36_1 119.0(12)
C59_1 C37_1 Gd15 71.0(8)
C38_1 C37_1 Gd15 96.2(8)
C36_1 C37_1 Gd15 76.2(8)
C59_1 C37_1 Gd17 97.2(6)
C38_1 C37_1 Gd17 71.4(6)
C36_1 C37_1 Gd17 76.0(6)
Gd15 C37_1 Gd17 29.5(7)
C59_1 C37_1 Gd8 85.7(6)
C38_1 C37_1 Gd8 68.9(5)
C36_1 C37_1 Gd8 89.7(6)
Gd15 C37_1 Gd8 27.3(6)
Gd17 C37_1 Gd8 15.1(3)
C59_1 C37_1 Gd4 84.0(5)
C38_1 C37_1 Gd4 62.9(5)
C36_1 C37_1 Gd4 98.2(5)
Gd15 C37_1 Gd4 34.0(6)
Gd17 C37_1 Gd4 22.6(3)
Gd8 C37_1 Gd4 8.7(2)
C59_1 C37_1 Gd3 96.4(5)
C38_1 C37_1 Gd3 59.8(4)
C36_1 C37_1 Gd3 88.9(6)
Gd15 C37_1 Gd3 37.3(6)
Gd17 C37_1 Gd3 13.8(3)
Gd8 C37_1 Gd3 11.47(19)
Gd4 C37_1 Gd3 13.19(9)
C37_1 C38_1 C39_1 120.4(9)
C37_1 C38_1 C17_1 120.5(10)
C39_1 C38_1 C17_1 107.6(10)
C37_1 C38_1 Gd8 75.2(5)
C39_1 C38_1 Gd8 76.2(5)
C17_1 C38_1 Gd8 84.9(5)
C37_1 C38_1 Gd17 72.4(5)
C39_1 C38_1 Gd17 90.4(6)
C17_1 C38_1 Gd17 74.3(6)
Gd8 C38_1 Gd17 15.5(3)
C37_1 C38_1 Gd3 90.8(5)
C39_1 C38_1 Gd3 73.8(4)
C17_1 C38_1 Gd3 70.0(5)
Gd8 C38_1 Gd3 17.31(17)
Gd17 C38_1 Gd3 20.0(3)
C37_1 C38_1 Gd4 87.3(5)
C39_1 C38_1 Gd4 63.6(4)
C17_1 C38_1 Gd4 84.2(5)
Gd8 C38_1 Gd4 13.9(2)
Gd17 C38_1 Gd4 26.9(3)
Gd3 C38_1 Gd4 15.03(10)
C37_1 C38_1 Gd15 53.0(6)
C39_1 C38_1 Gd15 89.8(7)
C17_1 C38_1 Gd15 97.4(7)
Gd8 C38_1 Gd15 22.2(5)
Gd17 C38_1 Gd15 24.1(6)
Gd3 C38_1 Gd15 38.5(5)
Gd4 C38_1 Gd15 34.8(5)
C40_1 C39_1 C19_1 121.2(10)
C40_1 C39_1 C38_1 119.4(9)
C19_1 C39_1 C38_1 106.7(9)
C40_1 C39_1 Gd4 75.7(5)
C19_1 C39_1 Gd4 77.1(5)
C38_1 C39_1 Gd4 81.7(4)
C40_1 C39_1 Gd8 79.5(5)
C19_1 C39_1 Gd8 87.4(5)
C38_1 C39_1 Gd8 67.2(5)
Gd4 C39_1 Gd8 15.61(18)
C40_1 C39_1 Gd3 90.4(5)
C19_1 C39_1 Gd3 70.1(4)
C38_1 C39_1 Gd3 72.2(4)
Gd4 C39_1 Gd3 14.87(11)
Gd8 C39_1 Gd3 17.38(16)
C40_1 C39_1 Gd17 90.1(5)
C19_1 C39_1 Gd17 85.8(5)
C38_1 C39_1 Gd17 57.0(4)
Gd4 C39_1 Gd17 24.6(3)
Gd8 C39_1 Gd17 11.6(3)
Gd3 C39_1 Gd17 18.3(2)
C41_1 C40_1 C39_1 118.4(9)
C41_1 C40_1 C60_1 115.7(8)
C39_1 C40_1 C60_1 118.7(9)
C41_1 C40_1 Gd4 82.7(4)
C39_1 C40_1 Gd4 69.1(4)
C60_1 C40_1 Gd4 91.9(5)
C41_1 C40_1 Gd8 95.9(5)
C39_1 C40_1 Gd8 67.2(4)
C60_1 C40_1 Gd8 80.9(5)
Gd4 C40_1 Gd8 14.50(16)
C41_1 C40_1 Gd3 89.0(4)
C39_1 C40_1 Gd3 60.3(4)
C60_1 C40_1 Gd3 94.9(4)
Gd4 C40_1 Gd3 9.00(11)
Gd8 C40_1 Gd3 14.03(16)
C41_1 C40_1 Gd15 102.1(6)
C39_1 C40_1 Gd15 82.0(7)
C60_1 C40_1 Gd15 60.3(6)
Gd4 C40_1 Gd15 32.2(5)
Gd8 C40_1 Gd15 20.7(5)
Gd3 C40_1 Gd15 34.6(5)
C40_1 C41_1 C21_1 121.9(9)
C40_1 C41_1 C42_1 122.2(8)
C21_1 C41_1 C42_1 106.9(9)
C40_1 C41_1 Gd4 65.2(4)
C21_1 C41_1 Gd4 79.4(5)
C42_1 C41_1 Gd4 98.8(4)
C40_1 C41_1 Gd8 56.7(4)
C21_1 C41_1 Gd8 88.9(5)
C42_1 C41_1 Gd8 99.0(4)
Gd4 C41_1 Gd8 9.89(15)
C62_1 C42_1 C43_1 120.7(10)
C62_1 C42_1 C41_1 124.3(10)
C43_1 C42_1 C41_1 107.8(9)
C44_1 C43_1 C42_1 120.1(11)
C44_1 C43_1 C22_1 124.5(10)
C42_1 C43_1 C22_1 106.1(9)
C44_1 C43_1 Gd18 86.7(7)
C42_1 C43_1 Gd18 98.5(8)
C22_1 C43_1 Gd18 56.1(7)
C43_1 C44_1 C64_1 121.0(10)
C43_1 C44_1 C45_1 116.3(12)
C64_1 C44_1 C45_1 118.9(9)
C46_1 C45_1 C24_1 115.7(10)
C46_1 C45_1 C44_1 119.4(11)
C24_1 C45_1 C44_1 119.5(10)
C46_1 C45_1 Gd18 109.2(8)
C24_1 C45_1 Gd18 59.0(7)
C44_1 C45_1 Gd18 80.6(7)
C46_1 C45_1 Gd9 54.8(6)
C24_1 C45_1 Gd9 94.9(6)
C44_1 C45_1 Gd9 97.0(6)
Gd18 C45_1 Gd9 55.8(6)
C45_1 C46_1 C66_1 121.2(10)
C45_1 C46_1 C47_1 123.0(11)
C66_1 C46_1 C47_1 107.4(10)
C45_1 C46_1 Gd9 98.0(7)
C66_1 C46_1 Gd9 76.6(7)
C47_1 C46_1 Gd9 64.7(6)
C45_1 C46_1 Gd16 94.3(6)
C66_1 C46_1 Gd16 49.4(5)
C47_1 C46_1 Gd16 96.0(6)
Gd9 C46_1 Gd16 35.0(5)
C48_1 C47_1 C26_1 123.5(10)
C48_1 C47_1 C46_1 109.3(10)
C26_1 C47_1 C46_1 120.0(10)
C48_1 C47_1 Gd9 69.3(6)
C26_1 C47_1 Gd9 93.1(7)
C46_1 C47_1 Gd9 79.8(6)
C48_1 C47_1 Gd13 84.2(5)
C26_1 C47_1 Gd13 63.5(5)
C46_1 C47_1 Gd13 98.9(5)
Gd9 C47_1 Gd13 29.9(5)
C48_1 C47_1 Gd14 53.8(6)
C26_1 C47_1 Gd14 104.0(7)
C46_1 C47_1 Gd14 84.3(7)
Gd9 C47_1 Gd14 15.7(6)
Gd13 C47_1 Gd14 41.0(5)
C48_1 C47_1 Gd2 72.4(5)
C26_1 C47_1 Gd2 70.6(5)
C46_1 C47_1 Gd2 103.9(5)
Gd9 C47_1 Gd2 27.0(4)
Gd13 C47_1 Gd2 11.9(2)
Gd14 C47_1 Gd2 33.6(5)
C67_1 C48_1 C47_1 108.0(9)
C67_1 C48_1 C49_1 122.4(10)
C47_1 C48_1 C49_1 120.1(9)
C67_1 C48_1 Gd9 79.2(6)
C47_1 C48_1 Gd9 73.7(6)
C49_1 C48_1 Gd9 85.5(6)
C67_1 C48_1 Gd14 67.7(7)
C47_1 C48_1 Gd14 98.6(8)
C49_1 C48_1 Gd14 75.3(7)
Gd9 C48_1 Gd14 25.1(6)
C67_1 C48_1 Gd13 105.2(5)
C47_1 C48_1 Gd13 67.1(5)
C49_1 C48_1 Gd13 70.2(5)
Gd9 C48_1 Gd13 26.1(5)
Gd14 C48_1 Gd13 43.2(6)
C67_1 C48_1 Gd2 103.3(5)
C47_1 C48_1 Gd2 80.2(5)
C49_1 C48_1 Gd2 59.8(4)
Gd9 C48_1 Gd2 28.4(4)
Gd14 C48_1 Gd2 36.5(6)
Gd13 C48_1 Gd2 13.23(18)
C50_1 C49_1 C28_1 117.2(9)
C50_1 C49_1 C48_1 116.2(9)
C28_1 C49_1 C48_1 117.7(9)
C50_1 C49_1 Gd14 64.2(7)
C28_1 C49_1 Gd14 106.9(8)
C48_1 C49_1 Gd14 71.0(7)
C50_1 C49_1 Gd2 83.4(5)
C28_1 C49_1 Gd2 66.5(4)
C48_1 C49_1 Gd2 90.7(4)
Gd14 C49_1 Gd2 40.4(6)
C50_1 C49_1 Gd9 87.7(6)
C28_1 C49_1 Gd9 92.9(6)
C48_1 C49_1 Gd9 59.9(5)
Gd14 C49_1 Gd9 23.9(6)
Gd2 C49_1 Gd9 33.1(4)
C50_1 C49_1 Gd13 95.9(5)
C28_1 C49_1 Gd13 64.5(5)
C48_1 C49_1 Gd13 80.6(5)
Gd14 C49_1 Gd13 44.5(6)
Gd2 C49_1 Gd13 13.50(18)
Gd9 C49_1 Gd13 29.0(4)
C50_1 C49_1 Gd7 80.6(5)
C28_1 C49_1 Gd7 61.8(5)
C48_1 C49_1 Gd7 98.9(5)
Gd14 C49_1 Gd7 45.8(6)
Gd2 C49_1 Gd7 8.24(11)
Gd9 C49_1 Gd7 41.1(4)
Gd13 C49_1 Gd7 20.0(2)
C51_1 C50_1 C49_1 123.1(9)
C51_1 C50_1 C69_1 108.9(9)
C49_1 C50_1 C69_1 118.0(11)
C51_1 C50_1 Gd14 92.1(8)
C49_1 C50_1 Gd14 81.8(8)
C69_1 C50_1 Gd14 63.7(8)
C51_1 C50_1 Gd2 74.5(4)
C49_1 C50_1 Gd2 65.7(4)
C69_1 C50_1 Gd2 102.5(5)
Gd14 C50_1 Gd2 39.1(6)
C51_1 C50_1 Gd9 99.2(5)
C49_1 C50_1 Gd9 62.4(5)
C69_1 C50_1 Gd9 79.1(6)
Gd14 C50_1 Gd9 19.9(7)
Gd2 C50_1 Gd9 29.7(3)
C50_1 C51_1 C30_1 121.0(8)
C50_1 C51_1 C52_1 107.8(9)
C30_1 C51_1 C52_1 122.7(10)
C50_1 C51_1 Gd6 108.4(5)
C30_1 C51_1 Gd6 65.2(5)
C52_1 C51_1 Gd6 72.7(6)
C50_1 C51_1 Gd14 56.7(6)
C30_1 C51_1 Gd14 105.9(7)
C52_1 C51_1 Gd14 76.3(7)
Gd6 C51_1 Gd14 54.3(6)
C50_1 C51_1 Gd2 75.7(4)
C30_1 C51_1 Gd2 68.9(4)
C52_1 C51_1 Gd2 98.8(4)
Gd6 C51_1 Gd2 37.0(3)
Gd14 C51_1 Gd2 37.1(5)
C50_1 C51_1 Gd7 88.7(5)
C30_1 C51_1 Gd7 59.6(4)
C52_1 C51_1 Gd7 96.1(5)
Gd6 C51_1 Gd7 27.0(3)
Gd14 C51_1 Gd7 46.7(5)
Gd2 C51_1 Gd7 13.06(12)
C53_1 C52_1 C70_1 121.6(10)
C53_1 C52_1 C51_1 122.4(12)
C70_1 C52_1 C51_1 109.0(11)
C53_1 C52_1 Gd6 62.5(6)
C70_1 C52_1 Gd6 111.3(6)
C51_1 C52_1 Gd6 75.5(6)
C53_1 C52_1 Gd14 106.8(7)
C70_1 C52_1 Gd14 62.0(7)
C51_1 C52_1 Gd14 73.3(7)
Gd6 C52_1 Gd14 54.2(6)
C52_1 C53_1 C32_1 116.1(10)
C52_1 C53_1 C54_1 119.9(13)
C32_1 C53_1 C54_1 118.6(11)
C52_1 C53_1 Gd6 86.1(7)
C32_1 C53_1 Gd6 61.7(6)
C54_1 C53_1 Gd6 98.8(6)
C55_1 C54_1 C72_1 119.9(10)
C55_1 C54_1 C53_1 115.8(12)
C72_1 C54_1 C53_1 119.0(11)
C55_1 C54_1 Gd6 87.8(7)
C72_1 C54_1 Gd6 107.8(6)
C53_1 C54_1 Gd6 51.5(5)
C56_1 C55_1 C34_1 107.0(11)
C56_1 C55_1 C54_1 121.6(13)
C34_1 C55_1 C54_1 123.6(10)
C56_1 C55_1 Gd15 52.5(6)
C34_1 C55_1 Gd15 89.4(7)
C54_1 C55_1 Gd15 98.0(7)
C55_1 C56_1 C36_1 109.3(12)
C55_1 C56_1 C57_1 121.0(12)
C36_1 C56_1 C57_1 121.4(9)
C55_1 C56_1 Gd15 100.8(8)
C36_1 C56_1 Gd15 68.3(7)
C57_1 C56_1 Gd15 74.3(8)
C55_1 C56_1 Gd12 101.3(7)
C36_1 C56_1 Gd12 91.4(7)
C57_1 C56_1 Gd12 52.7(6)
Gd15 C56_1 Gd12 24.5(6)
C55_1 C56_1 Gd17 90.9(6)
C36_1 C56_1 Gd17 53.0(5)
C57_1 C56_1 Gd17 96.3(6)
Gd15 C56_1 Gd17 22.1(6)
Gd12 C56_1 Gd17 45.7(5)
C55_1 C56_1 Gd5 93.5(7)
C36_1 C56_1 Gd5 104.1(6)
C57_1 C56_1 Gd5 48.4(5)
Gd15 C56_1 Gd5 36.2(6)
Gd12 C56_1 Gd5 13.2(4)
Gd17 C56_1 Gd5 55.6(4)
C58_1 C57_1 C56_1 115.5(10)
C58_1 C57_1 C73_1 118.9(12)
C56_1 C57_1 C73_1 119.8(10)
C58_1 C57_1 Gd5 80.3(6)
C56_1 C57_1 Gd5 103.9(6)
C73_1 C57_1 Gd5 63.4(6)
C58_1 C57_1 Gd12 68.1(7)
C56_1 C57_1 Gd12 98.3(8)
C73_1 C57_1 Gd12 80.0(8)
Gd5 C57_1 Gd12 16.8(5)
C58_1 C57_1 Gd15 70.3(7)
C56_1 C57_1 Gd15 71.6(7)
C73_1 C57_1 Gd15 104.3(8)
Gd5 C57_1 Gd15 43.3(6)
Gd12 C57_1 Gd15 29.7(7)
C57_1 C58_1 C76_1 120.0(10)
C57_1 C58_1 C59_1 121.2(10)
C76_1 C58_1 C59_1 107.2(8)
C57_1 C58_1 Gd12 76.5(7)
C76_1 C58_1 Gd12 71.5(7)
C59_1 C58_1 Gd12 88.3(8)
C57_1 C58_1 Gd15 76.2(7)
C76_1 C58_1 Gd15 97.5(8)
C59_1 C58_1 Gd15 64.3(7)
Gd12 C58_1 Gd15 30.8(7)
C57_1 C58_1 Gd5 66.0(6)
C76_1 C58_1 Gd5 70.4(5)
C59_1 C58_1 Gd5 103.4(6)
Gd12 C58_1 Gd5 15.5(6)
Gd15 C58_1 Gd5 42.4(6)
C37_1 C59_1 C60_1 120.8(9)
C37_1 C59_1 C58_1 123.1(9)
C60_1 C59_1 C58_1 105.8(8)
C37_1 C59_1 Gd15 72.0(8)
C60_1 C59_1 Gd15 88.5(8)
C58_1 C59_1 Gd15 79.0(8)
C37_1 C59_1 Gd8 62.3(5)
C60_1 C59_1 Gd8 77.5(5)
C58_1 C59_1 Gd8 102.3(5)
Gd15 C59_1 Gd8 23.8(6)
C37_1 C59_1 Gd12 99.3(7)
C60_1 C59_1 Gd12 78.4(6)
C58_1 C59_1 Gd12 58.4(6)
Gd15 C59_1 Gd12 27.8(7)
Gd8 C59_1 Gd12 46.3(5)
C37_1 C59_1 Gd17 53.3(5)
C60_1 C59_1 Gd17 89.6(6)
C58_1 C59_1 Gd17 100.1(5)
Gd15 C59_1 Gd17 22.3(7)
Gd8 C59_1 Gd17 12.2(3)
Gd12 C59_1 Gd17 49.3(5)
C37_1 C59_1 Gd4 68.6(5)
C60_1 C59_1 Gd4 67.5(4)
C58_1 C59_1 Gd4 105.8(5)
Gd15 C59_1 Gd4 30.5(6)
Gd8 C59_1 Gd4 10.1(2)
Gd12 C59_1 Gd4 47.8(5)
Gd17 C59_1 Gd4 22.1(3)
C61_1 C60_1 C59_1 111.1(10)
C61_1 C60_1 C40_1 119.8(9)
C59_1 C60_1 C40_1 120.5(9)
C61_1 C60_1 Gd15 91.5(7)
C59_1 C60_1 Gd15 58.3(6)
C40_1 C60_1 Gd15 90.8(7)
C61_1 C60_1 Gd8 104.9(5)
C59_1 C60_1 Gd8 71.7(5)
C40_1 C60_1 Gd8 67.5(4)
Gd15 C60_1 Gd8 23.4(5)
C61_1 C60_1 Gd12 64.7(6)
C59_1 C60_1 Gd12 71.2(6)
C40_1 C60_1 Gd12 104.3(6)
Gd15 C60_1 Gd12 26.8(6)
Gd8 C60_1 Gd12 44.8(5)
C61_1 C60_1 Gd4 102.0(5)
C59_1 C60_1 Gd4 84.7(5)
C40_1 C60_1 Gd4 57.5(4)
Gd15 C60_1 Gd4 34.0(5)
Gd8 C60_1 Gd4 13.11(17)
Gd12 C60_1 Gd4 49.5(5)
C60_1 C61_1 C76_1 105.9(11)
C60_1 C61_1 C62_1 123.5(9)
C76_1 C61_1 C62_1 119.3(9)
C60_1 C61_1 Gd12 84.7(7)
C76_1 C61_1 Gd12 63.5(6)
C62_1 C61_1 Gd12 86.7(6)
C60_1 C61_1 Gd5 95.1(6)
C76_1 C61_1 Gd5 55.8(4)
C62_1 C61_1 Gd5 84.9(5)
Gd12 C61_1 Gd5 11.3(5)
C60_1 C61_1 Gd15 60.4(6)
C76_1 C61_1 Gd15 74.5(7)
C62_1 C61_1 Gd15 99.7(6)
Gd12 C61_1 Gd15 24.3(6)
Gd5 C61_1 Gd15 35.0(5)
C42_1 C62_1 C63_1 122.7(10)
C42_1 C62_1 C61_1 113.6(8)
C63_1 C62_1 C61_1 117.6(10)
C42_1 C62_1 Gd12 102.4(7)
C63_1 C62_1 Gd12 81.1(7)
C61_1 C62_1 Gd12 61.8(6)
C62_1 C63_1 C77_1 120.6(11)
C62_1 C63_1 C64_1 118.2(9)
C77_1 C63_1 C64_1 116.2(8)
C62_1 C63_1 Gd1 102.1(5)
C77_1 C63_1 Gd1 66.3(5)
C64_1 C63_1 Gd1 79.4(4)
C62_1 C63_1 Gd12 70.5(7)
C77_1 C63_1 Gd12 77.8(7)
C64_1 C63_1 Gd12 100.7(6)
Gd1 C63_1 Gd12 32.5(5)
C62_1 C63_1 Gd5 83.5(6)
C77_1 C63_1 Gd5 67.8(6)
C64_1 C63_1 Gd5 96.9(5)
Gd1 C63_1 Gd5 21.1(3)
Gd12 C63_1 Gd5 13.2(4)
C44_1 C64_1 C65_1 119.5(9)
C44_1 C64_1 C63_1 116.6(8)
C65_1 C64_1 C63_1 119.7(10)
C44_1 C64_1 Gd16 101.2(6)
C65_1 C64_1 Gd16 55.6(5)
C63_1 C64_1 Gd16 94.1(7)
C44_1 C64_1 Gd1 110.6(5)
C65_1 C64_1 Gd1 72.0(5)
C63_1 C64_1 Gd1 69.4(5)
Gd16 C64_1 Gd1 24.7(3)
C79_1 C65_1 C66_1 116.6(9)
C79_1 C65_1 C64_1 120.4(10)
C66_1 C65_1 C64_1 117.2(10)
C79_1 C65_1 Gd16 76.2(8)
C66_1 C65_1 Gd16 79.8(6)
C64_1 C65_1 Gd16 89.8(6)
C79_1 C65_1 Gd1 66.9(6)
C66_1 C65_1 Gd1 103.8(5)
C64_1 C65_1 Gd1 77.2(5)
Gd16 C65_1 Gd1 24.1(4)
C65_1 C66_1 C46_1 123.5(9)
C65_1 C66_1 C67_1 122.4(10)
C46_1 C66_1 C67_1 106.0(9)
C65_1 C66_1 Gd16 63.8(6)
C46_1 C66_1 Gd16 103.3(6)
C67_1 C66_1 Gd16 78.8(6)
C65_1 C66_1 Gd9 102.6(7)
C46_1 C66_1 Gd9 70.4(6)
C67_1 C66_1 Gd9 66.2(6)
Gd16 C66_1 Gd9 41.2(5)
C65_1 C66_1 Gd14 94.1(8)
C46_1 C66_1 Gd14 91.5(7)
C67_1 C66_1 Gd14 54.4(6)
Gd16 C66_1 Gd14 30.8(6)
Gd9 C66_1 Gd14 21.4(5)
C48_1 C67_1 C68_1 122.4(9)
C48_1 C67_1 C66_1 109.2(10)
C68_1 C67_1 C66_1 117.9(9)
C48_1 C67_1 Gd14 79.0(8)
C68_1 C67_1 Gd14 66.9(8)
C66_1 C67_1 Gd14 94.3(8)
C48_1 C67_1 Gd9 65.8(6)
C68_1 C67_1 Gd9 92.4(7)
C66_1 C67_1 Gd9 78.7(6)
Gd14 C67_1 Gd9 25.8(6)
C48_1 C67_1 Gd16 106.9(6)
C68_1 C67_1 Gd16 68.0(6)
C66_1 C67_1 Gd16 65.9(5)
Gd14 C67_1 Gd16 34.8(7)
Gd9 C67_1 Gd16 41.2(5)
C69_1 C68_1 C67_1 115.6(9)
C69_1 C68_1 C80_1 119.3(11)
C67_1 C68_1 C80_1 118.1(9)
C69_1 C68_1 Gd14 67.9(8)
C67_1 C68_1 Gd14 76.7(8)
C80_1 C68_1 Gd14 99.2(8)
C69_1 C68_1 Gd16 99.3(6)
C67_1 C68_1 Gd16 78.6(6)
C80_1 C68_1 Gd16 66.7(6)
Gd14 C68_1 Gd16 36.9(7)
C69_1 C68_1 Gd9 82.3(6)
C67_1 C68_1 Gd9 57.3(5)
C80_1 C68_1 Gd9 104.4(6)
Gd14 C68_1 Gd9 19.7(7)
Gd16 C68_1 Gd9 37.7(5)
C68_1 C69_1 C50_1 125.2(11)
C68_1 C69_1 C70_1 117.3(10)
C50_1 C69_1 C70_1 106.7(10)
C68_1 C69_1 Gd14 75.3(8)
C50_1 C69_1 Gd14 77.8(8)
C70_1 C69_1 Gd14 85.0(8)
C68_1 C69_1 Gd16 53.4(5)
C50_1 C69_1 Gd16 105.2(6)
C70_1 C69_1 Gd16 83.0(5)
Gd14 C69_1 Gd16 28.1(7)
C68_1 C69_1 Gd9 70.5(6)
C50_1 C69_1 Gd9 71.8(6)
C70_1 C69_1 Gd9 99.0(6)
Gd14 C69_1 Gd9 14.1(7)
Gd16 C69_1 Gd9 34.1(4)
C71_1 C70_1 C52_1 121.0(11)
C71_1 C70_1 C69_1 123.7(11)
C52_1 C70_1 C69_1 107.5(9)
C71_1 C70_1 Gd14 95.3(7)
C52_1 C70_1 Gd14 87.1(7)
C69_1 C70_1 Gd14 58.5(7)
C70_1 C71_1 C81_1 114.5(12)
C70_1 C71_1 C72_1 119.3(11)
C81_1 C71_1 C72_1 119.7(10)
C70_1 C71_1 Gd1 103.8(5)
C81_1 C71_1 Gd1 65.2(5)
C72_1 C71_1 Gd1 77.2(5)
C70_1 C71_1 Gd16 83.2(6)
C81_1 C71_1 Gd16 64.0(6)
C72_1 C71_1 Gd16 97.1(5)
Gd1 C71_1 Gd16 23.5(3)
C70_1 C71_1 Gd14 56.0(6)
C81_1 C71_1 Gd14 86.6(8)
C72_1 C71_1 Gd14 101.8(7)
Gd1 C71_1 Gd14 47.9(5)
Gd16 C71_1 Gd14 28.7(5)
C71_1 C72_1 C54_1 118.9(9)
C71_1 C72_1 C73_1 118.9(13)
C54_1 C72_1 C73_1 118.6(12)
C71_1 C72_1 Gd5 95.1(7)
C54_1 C72_1 Gd5 100.7(6)
C73_1 C72_1 Gd5 55.3(5)
C71_1 C72_1 Gd1 72.3(6)
C54_1 C72_1 Gd1 111.8(5)
C73_1 C72_1 Gd1 68.8(6)
Gd5 C72_1 Gd1 22.8(3)
C74_1 C73_1 C72_1 119.5(13)
C74_1 C73_1 C57_1 116.8(10)
C72_1 C73_1 C57_1 118.6(13)
C74_1 C73_1 Gd5 79.3(7)
C72_1 C73_1 Gd5 89.9(6)
C57_1 C73_1 Gd5 78.2(6)
C74_1 C73_1 Gd12 83.9(8)
C72_1 C73_1 Gd12 98.1(7)
C57_1 C73_1 Gd12 65.6(7)
Gd5 C73_1 Gd12 12.9(6)
C74_1 C73_1 Gd1 67.5(6)
C72_1 C73_1 Gd1 79.8(6)
C57_1 C73_1 Gd1 101.3(5)
Gd5 C73_1 Gd1 23.2(4)
Gd12 C73_1 Gd1 35.8(5)
C75_1 C74_1 C73_1 120.4(10)
C75_1 C74_1 C82_1 106.0(12)
C73_1 C74_1 C82_1 119.6(10)
C75_1 C74_1 Gd5 74.1(6)
C73_1 C74_1 Gd5 63.7(5)
C82_1 C74_1 Gd5 98.3(7)
C75_1 C74_1 Gd1 78.7(6)
C73_1 C74_1 Gd1 80.5(5)
C82_1 C74_1 Gd1 72.7(6)
Gd5 C74_1 Gd1 25.8(3)
C75_1 C74_1 Gd12 65.6(7)
C73_1 C74_1 Gd12 65.7(6)
C82_1 C74_1 Gd12 107.2(8)
Gd5 C74_1 Gd12 11.2(5)
Gd1 C74_1 Gd12 34.7(5)
C76_1 C75_1 C74_1 119.4(12)
C76_1 C75_1 C77_1 120.7(10)
C74_1 C75_1 C77_1 108.6(10)
C76_1 C75_1 Gd5 75.8(6)
C74_1 C75_1 Gd5 70.7(6)
C77_1 C75_1 Gd5 90.5(6)
C76_1 C75_1 Gd12 61.5(7)
C74_1 C75_1 Gd12 84.1(8)
C77_1 C75_1 Gd12 93.2(7)
Gd5 C75_1 Gd12 15.4(5)
C76_1 C75_1 Gd1 97.2(5)
C74_1 C75_1 Gd1 68.9(5)
C77_1 C75_1 Gd1 69.0(5)
Gd5 C75_1 Gd1 24.6(3)
Gd12 C75_1 Gd1 36.1(5)
C75_1 C76_1 C58_1 121.0(10)
C75_1 C76_1 C61_1 120.9(11)
C58_1 C76_1 C61_1 109.2(9)
C75_1 C76_1 Gd12 85.9(8)
C58_1 C76_1 Gd12 72.0(7)
C61_1 C76_1 Gd12 81.7(7)
C75_1 C76_1 Gd5 70.8(6)
C58_1 C76_1 Gd5 76.3(5)
C61_1 C76_1 Gd5 94.8(5)
Gd12 C76_1 Gd5 16.3(6)
C75_1 C76_1 Gd15 107.9(7)
C58_1 C76_1 Gd15 54.0(6)
C61_1 C76_1 Gd15 77.3(7)
Gd12 C76_1 Gd15 23.3(7)
Gd5 C76_1 Gd15 37.1(6)
C78_1 C77_1 C75_1 105.6(11)
C78_1 C77_1 C63_1 122.6(10)
C75_1 C77_1 C63_1 118.1(8)
C78_1 C77_1 Gd1 72.9(5)
C75_1 C77_1 Gd1 78.0(5)
C63_1 C77_1 Gd1 81.3(4)
C78_1 C77_1 Gd5 90.3(7)
C75_1 C77_1 Gd5 58.2(5)
C63_1 C77_1 Gd5 83.3(5)
Gd1 C77_1 Gd5 22.8(3)
C78_1 C77_1 Gd12 102.8(8)
C75_1 C77_1 Gd12 58.1(6)
C63_1 C77_1 Gd12 74.1(6)
Gd1 C77_1 Gd12 32.1(4)
Gd5 C77_1 Gd12 12.8(4)
C82_1 C78_1 C77_1 111.6(12)
C82_1 C78_1 C79_1 108.0(10)
C77_1 C78_1 C79_1 120.4(11)
C82_1 C78_1 Gd1 74.0(6)
C77_1 C78_1 Gd1 74.3(5)
C79_1 C78_1 Gd1 76.2(5)
C82_1 C78_1 Gd16 85.3(7)
C77_1 C78_1 Gd16 89.3(6)
C79_1 C78_1 Gd16 51.8(6)
Gd1 C78_1 Gd16 24.4(3)
C65_1 C79_1 C78_1 120.5(10)
C65_1 C79_1 C80_1 120.3(9)
C78_1 C79_1 C80_1 105.4(12)
C65_1 C79_1 Gd16 67.4(6)
C78_1 C79_1 Gd16 97.9(8)
C80_1 C79_1 Gd16 70.6(6)
C65_1 C79_1 Gd1 83.2(5)
C78_1 C79_1 Gd1 70.3(6)
C80_1 C79_1 Gd1 78.3(6)
Gd16 C79_1 Gd1 27.6(4)
C81_1 C80_1 C68_1 122.5(10)
C81_1 C80_1 C79_1 106.8(10)
C68_1 C80_1 C79_1 120.9(11)
C81_1 C80_1 Gd16 90.3(7)
C68_1 C80_1 Gd16 77.7(6)
C79_1 C80_1 Gd16 71.2(6)
C81_1 C80_1 Gd1 67.4(5)
C68_1 C80_1 Gd1 100.5(5)
C79_1 C80_1 Gd1 69.0(5)
Gd16 C80_1 Gd1 26.0(4)
C81_1 C80_1 Gd14 93.3(8)
C68_1 C80_1 Gd14 50.8(6)
C79_1 C80_1 Gd14 100.1(7)
Gd16 C80_1 Gd14 31.3(6)
Gd1 C80_1 Gd14 50.0(5)
C82_1 C81_1 C80_1 108.9(13)
C82_1 C81_1 C71_1 121.3(13)
C80_1 C81_1 C71_1 119.8(10)
C82_1 C81_1 Gd1 73.1(6)
C80_1 C81_1 Gd1 81.3(6)
C71_1 C81_1 Gd1 83.4(5)
C82_1 C81_1 Gd16 92.9(7)
C80_1 C81_1 Gd16 57.8(6)
C71_1 C81_1 Gd16 87.1(6)
Gd1 C81_1 Gd16 26.2(3)
C78_1 C82_1 C81_1 109.8(12)
C78_1 C82_1 C74_1 106.9(10)
C81_1 C82_1 C74_1 120.0(12)
C78_1 C82_1 Gd1 73.4(6)
C81_1 C82_1 Gd1 74.4(5)
C74_1 C82_1 Gd1 72.9(5)
C78_1 C82_1 Gd5 85.1(6)
C81_1 C82_1 Gd5 86.1(6)
C74_1 C82_1 Gd5 52.0(5)
Gd1 C82_1 Gd5 21.1(2)
C5_2 C1_2 C2_2 108.7
C5_2 C1_2 C18_2 125.7
C2_2 C1_2 C18_2 116.7
C5_2 C1_2 Gd19 76.0(7)
C2_2 C1_2 Gd19 76.8(7)
C18_2 C1_2 Gd19 86.7(8)
C5_2 C1_2 Gd10 86.5(4)
C2_2 C1_2 Gd10 90.2(4)
C18_2 C1_2 Gd10 65.9(4)
Gd19 C1_2 Gd10 21.1(6)
C5_2 C1_2 Gd7 81.4(3)
C2_2 C1_2 Gd7 99.8(3)
C18_2 C1_2 Gd7 63.5(3)
Gd19 C1_2 Gd7 27.0(7)
Gd10 C1_2 Gd7 9.9(3)
C5_2 C1_2 Gd13 99.1(3)
C2_2 C1_2 Gd13 84.9(3)
C18_2 C1_2 Gd13 59.0(3)
Gd19 C1_2 Gd13 28.7(7)
Gd10 C1_2 Gd13 12.6(3)
Gd7 C1_2 Gd13 20.2(2)
C5_2 C1_2 Gd11 60.2(4)
C2_2 C1_2 Gd11 72.7(4)
C18_2 C1_2 Gd11 106.5(4)
Gd19 C1_2 Gd11 20.5(7)
Gd10 C1_2 Gd11 40.7(4)
Gd7 C1_2 Gd11 44.0(4)
Gd13 C1_2 Gd11 49.2(4)
C15_2 C2_2 C3_2 122.3
C15_2 C2_2 C1_2 123.0
C3_2 C2_2 C1_2 105.3
C15_2 C2_2 Gd19 88.6(7)
C3_2 C2_2 Gd19 82.1(7)
C1_2 C2_2 Gd19 67.4(7)
C15_2 C2_2 Gd18 58.3(6)
C3_2 C2_2 Gd18 79.1(6)
C1_2 C2_2 Gd18 108.3(6)
Gd19 C2_2 Gd18 41.8(8)
C15_2 C2_2 Gd10 82.4(4)
C3_2 C2_2 Gd10 98.4(3)
C1_2 C2_2 Gd10 59.8(3)
Gd19 C2_2 Gd10 16.5(6)
Gd18 C2_2 Gd10 49.1(6)
C15_2 C2_2 Gd11 98.8(4)
C3_2 C2_2 Gd11 59.3(4)
C1_2 C2_2 Gd11 78.9(4)
Gd19 C2_2 Gd11 23.0(7)
Gd18 C2_2 Gd11 41.5(6)
Gd10 C2_2 Gd11 39.5(4)
C4_2 C3_2 C12_2 125.0
C4_2 C3_2 C2_2 106.9
C12_2 C3_2 C2_2 121.1
C4_2 C3_2 Gd11 65.7(5)
C12_2 C3_2 Gd11 86.8(5)
C2_2 C3_2 Gd11 91.4(5)
C4_2 C3_2 Gd19 73.4(6)
C12_2 C3_2 Gd19 102.4(6)
C2_2 C3_2 Gd19 65.4(6)
Gd11 C3_2 Gd19 26.2(6)
C4_2 C3_2 Gd18 108.5(6)
C12_2 C3_2 Gd18 67.2(6)
C2_2 C3_2 Gd18 71.9(6)
Gd11 C3_2 Gd18 43.5(7)
Gd19 C3_2 Gd18 39.8(8)
C3_2 C4_2 C5_2 109.8
C3_2 C4_2 C9_2 118.6
C5_2 C4_2 C9_2 121.2
C3_2 C4_2 Gd11 82.3(5)
C5_2 C4_2 Gd11 85.6(5)
C9_2 C4_2 Gd11 70.7(5)
C3_2 C4_2 Gd19 76.8(6)
C5_2 C4_2 Gd19 63.9(6)
C9_2 C4_2 Gd19 96.1(6)
Gd11 C4_2 Gd19 26.9(6)
C1_2 C5_2 C4_2 109.0
C1_2 C5_2 C6_2 121.7
C4_2 C5_2 C6_2 120.4
C1_2 C5_2 Gd19 71.5(7)
C4_2 C5_2 Gd19 83.4(7)
C6_2 C5_2 Gd19 84.8(7)
C1_2 C5_2 Gd11 94.3(5)
C4_2 C5_2 Gd11 61.8(5)
C6_2 C5_2 Gd11 84.1(5)
Gd19 C5_2 Gd11 26.7(7)
C1_2 C5_2 Gd10 65.5(4)
C4_2 C5_2 Gd10 101.6(4)
C6_2 C5_2 Gd10 75.6(4)
Gd19 C5_2 Gd10 18.3(6)
Gd11 C5_2 Gd10 42.9(4)
C1_2 C5_2 Gd7 73.5(3)
C4_2 C5_2 Gd7 107.1(3)
C6_2 C5_2 Gd7 64.4(3)
Gd19 C5_2 Gd7 25.8(7)
Gd11 C5_2 Gd7 45.7(4)
Gd10 C5_2 Gd7 11.3(2)
C7_2 C6_2 C5_2 116.8
C7_2 C6_2 C20_2 120.4
C5_2 C6_2 C20_2 115.1
C7_2 C6_2 Gd19 97.5(6)
C5_2 C6_2 Gd19 61.6(6)
C20_2 C6_2 Gd19 82.8(7)
C7_2 C6_2 Gd7 100.7(3)
C5_2 C6_2 Gd7 86.5(3)
C20_2 C6_2 Gd7 55.8(3)
Gd19 C6_2 Gd7 29.4(6)
C7_2 C6_2 Gd10 106.0(3)
C5_2 C6_2 Gd10 73.6(4)
C20_2 C6_2 Gd10 63.9(4)
Gd19 C6_2 Gd10 19.0(5)
Gd7 C6_2 Gd10 13.0(2)
C7_2 C6_2 Gd6 76.3(4)
C5_2 C6_2 Gd6 107.2(4)
C20_2 C6_2 Gd6 62.1(4)
Gd19 C6_2 Gd6 45.6(6)
Gd7 C6_2 Gd6 26.8(3)
Gd10 C6_2 Gd6 37.6(4)
C7_2 C6_2 Gd11 75.5(4)
C5_2 C6_2 Gd11 65.1(4)
C20_2 C6_2 Gd11 102.5(4)
Gd19 C6_2 Gd11 24.2(6)
Gd7 C6_2 Gd11 46.7(4)
Gd10 C6_2 Gd11 40.8(4)
Gd6 C6_2 Gd11 49.1(5)
C23_2 C7_2 C6_2 122.2
C23_2 C7_2 C8_2 107.3
C6_2 C7_2 C8_2 120.9
C23_2 C7_2 Gd6 63.4(4)
C6_2 C7_2 Gd6 74.5(4)
C8_2 C7_2 Gd6 104.7(4)
C23_2 C7_2 Gd11 101.1(4)
C6_2 C7_2 Gd11 75.8(4)
C8_2 C7_2 Gd11 64.1(4)
Gd6 C7_2 Gd11 49.0(5)
C9_2 C8_2 C25_2 119.3
C9_2 C8_2 C7_2 122.4
C25_2 C8_2 C7_2 107.7
C9_2 C8_2 Gd11 62.2(5)
C25_2 C8_2 Gd11 92.7(5)
C7_2 C8_2 Gd11 85.5(5)
C8_2 C9_2 C10_2 121.2
C8_2 C9_2 C4_2 118.0
C10_2 C9_2 C4_2 114.5
C8_2 C9_2 Gd11 86.1(5)
C10_2 C9_2 Gd11 86.2(5)
C4_2 C9_2 Gd11 72.3(5)
C8_2 C9_2 Gd3 90.1(3)
C10_2 C9_2 Gd3 60.0(3)
C4_2 C9_2 Gd3 95.6(3)
Gd11 C9_2 Gd3 29.1(4)
C11_2 C10_2 C9_2 126.9
C11_2 C10_2 C27_2 107.2
C9_2 C10_2 C27_2 118.2
C11_2 C10_2 Gd3 79.2(4)
C9_2 C10_2 Gd3 89.3(4)
C27_2 C10_2 Gd3 72.2(4)
C11_2 C10_2 Gd11 88.3(5)
C9_2 C10_2 Gd11 60.9(5)
C27_2 C10_2 Gd11 97.6(5)
Gd3 C10_2 Gd11 31.1(4)
C11_2 C10_2 Gd17 93.5(4)
C9_2 C10_2 Gd17 88.0(4)
C27_2 C10_2 Gd17 58.6(4)
Gd3 C10_2 Gd17 16.9(3)
Gd11 C10_2 Gd17 39.6(4)
C11_2 C10_2 Gd4 70.1(3)
C9_2 C10_2 Gd4 100.3(3)
C27_2 C10_2 Gd4 69.8(3)
Gd3 C10_2 Gd4 11.46(13)
Gd11 C10_2 Gd4 40.6(4)
Gd17 C10_2 Gd4 23.5(3)
C11_2 C10_2 Gd8 81.8(4)
C9_2 C10_2 Gd8 97.6(3)
C27_2 C10_2 Gd8 60.0(3)
Gd3 C10_2 Gd8 12.51(17)
Gd11 C10_2 Gd8 42.8(4)
Gd17 C10_2 Gd8 12.1(2)
Gd4 C10_2 Gd8 12.73(16)
C10_2 C11_2 C29_2 110.7
C10_2 C11_2 C12_2 115.0
C29_2 C11_2 C12_2 124.7
C10_2 C11_2 Gd3 68.7(4)
C29_2 C11_2 Gd3 77.9(3)
C12_2 C11_2 Gd3 91.0(3)
C10_2 C11_2 Gd4 81.0(3)
C29_2 C11_2 Gd4 66.0(3)
C12_2 C11_2 Gd4 91.9(3)
Gd3 C11_2 Gd4 14.13(11)
C10_2 C11_2 Gd11 63.6(4)
C29_2 C11_2 Gd11 105.2(4)
C12_2 C11_2 Gd11 71.0(4)
Gd3 C11_2 Gd11 27.9(3)
Gd4 C11_2 Gd11 39.3(4)
C10_2 C11_2 Gd8 71.4(3)
C29_2 C11_2 Gd8 66.5(3)
C12_2 C11_2 Gd8 100.5(3)
Gd3 C11_2 Gd8 11.99(16)
Gd4 C11_2 Gd8 10.88(17)
Gd11 C11_2 Gd8 39.8(4)
C3_2 C12_2 C13_2 117.0
C3_2 C12_2 C11_2 119.5
C13_2 C12_2 C11_2 116.1
C3_2 C12_2 Gd18 84.3(6)
C13_2 C12_2 Gd18 57.5(6)
C11_2 C12_2 Gd18 101.4(6)
C3_2 C12_2 Gd11 63.6(4)
C13_2 C12_2 Gd11 100.9(4)
C11_2 C12_2 Gd11 79.9(5)
Gd18 C12_2 Gd11 43.5(7)
C3_2 C12_2 Gd3 90.5(3)
C13_2 C12_2 Gd3 93.2(3)
C11_2 C12_2 Gd3 59.7(3)
Gd18 C12_2 Gd3 45.2(6)
Gd11 C12_2 Gd3 27.3(3)
C12_2 C13_2 C31_2 120.8
C12_2 C13_2 C14_2 120.8
C31_2 C13_2 C14_2 107.8
C12_2 C13_2 Gd18 90.4(8)
C31_2 C13_2 Gd18 80.5(8)
C14_2 C13_2 Gd18 65.3(8)
C33_2 C14_2 C15_2 122.2
C33_2 C14_2 C13_2 106.3
C15_2 C14_2 C13_2 120.8
C33_2 C14_2 Gd18 77.4(8)
C15_2 C14_2 Gd18 83.0(8)
C13_2 C14_2 Gd18 76.2(8)
C2_2 C15_2 C14_2 117.3
C2_2 C15_2 C16_2 118.7
C14_2 C15_2 C16_2 119.6
C2_2 C15_2 Gd18 92.0(7)
C14_2 C15_2 Gd18 61.7(7)
C16_2 C15_2 Gd18 95.5(7)
C2_2 C15_2 Gd19 61.3(6)
C14_2 C15_2 Gd19 102.4(6)
C16_2 C15_2 Gd19 85.8(6)
Gd18 C15_2 Gd19 42.5(8)
C2_2 C15_2 Gd13 84.8(3)
C14_2 C15_2 Gd13 107.8(3)
C16_2 C15_2 Gd13 58.0(3)
Gd18 C15_2 Gd13 48.9(7)
Gd19 C15_2 Gd13 28.9(6)
C35_2 C16_2 C17_2 120.2
C35_2 C16_2 C15_2 114.4
C17_2 C16_2 C15_2 116.6
C35_2 C16_2 Gd13 85.5(4)
C17_2 C16_2 Gd13 64.1(4)
C15_2 C16_2 Gd13 91.8(4)
C35_2 C16_2 Gd10 98.8(3)
C17_2 C16_2 Gd10 60.9(3)
C15_2 C16_2 Gd10 81.9(4)
Gd13 C16_2 Gd10 14.1(3)
C35_2 C16_2 Gd18 78.5(6)
C17_2 C16_2 Gd18 108.8(6)
C15_2 C16_2 Gd18 53.9(6)
Gd13 C16_2 Gd18 48.8(6)
Gd10 C16_2 Gd18 48.2(6)
C18_2 C17_2 C16_2 124.2
C18_2 C17_2 C38_2 106.4
C16_2 C17_2 C38_2 118.7
C18_2 C17_2 Gd13 83.7(4)
C16_2 C17_2 Gd13 81.7(4)
C38_2 C17_2 Gd13 71.3(4)
C18_2 C17_2 Gd10 67.0(4)
C16_2 C17_2 Gd10 89.0(4)
C38_2 C17_2 Gd10 80.7(4)
Gd13 C17_2 Gd10 17.1(3)
C18_2 C17_2 Gd2 77.7(3)
C16_2 C17_2 Gd2 95.1(3)
C38_2 C17_2 Gd2 62.3(3)
Gd13 C17_2 Gd2 13.6(2)
Gd10 C17_2 Gd2 18.7(3)
C18_2 C17_2 Gd7 66.1(3)
C16_2 C17_2 Gd7 98.4(3)
C38_2 C17_2 Gd7 71.1(3)
Gd13 C17_2 Gd7 19.4(3)
Gd10 C17_2 Gd7 11.0(3)
Gd2 C17_2 Gd7 12.29(14)
C18_2 C17_2 Gd19 63.7(5)
C16_2 C17_2 Gd19 79.2(6)
C38_2 C17_2 Gd19 97.1(6)
Gd13 C17_2 Gd19 28.7(6)
Gd10 C17_2 Gd19 16.6(5)
Gd2 C17_2 Gd19 34.9(5)
Gd7 C17_2 Gd19 27.1(5)
C17_2 C18_2 C19_2 112.3
C17_2 C18_2 C1_2 120.5
C19_2 C18_2 C1_2 114.0
C17_2 C18_2 Gd10 81.3(4)
C19_2 C18_2 Gd10 72.8(5)
C1_2 C18_2 Gd10 78.9(4)
C17_2 C18_2 Gd13 64.7(4)
C19_2 C18_2 Gd13 77.9(4)
C1_2 C18_2 Gd13 91.1(4)
Gd10 C18_2 Gd13 17.0(3)
C17_2 C18_2 Gd7 86.2(3)
C19_2 C18_2 Gd7 59.9(3)
C1_2 C18_2 Gd7 86.4(3)
Gd10 C18_2 Gd7 12.9(3)
Gd13 C18_2 Gd7 23.0(3)
C17_2 C18_2 Gd19 89.5(6)
C19_2 C18_2 Gd19 85.7(6)
C1_2 C18_2 Gd19 59.6(6)
Gd10 C18_2 Gd19 19.6(5)
Gd13 C18_2 Gd19 32.4(6)
Gd7 C18_2 Gd19 30.0(6)
C17_2 C18_2 Gd2 73.2(3)
C19_2 C18_2 Gd2 63.5(3)
C1_2 C18_2 Gd2 96.5(3)
Gd10 C18_2 Gd2 17.6(3)
Gd13 C18_2 Gd2 14.4(2)
Gd7 C18_2 Gd2 13.66(14)
Gd19 C18_2 Gd2 37.2(6)
C20_2 C19_2 C39_2 122.4
C20_2 C19_2 C18_2 121.4
C39_2 C19_2 C18_2 103.3
C20_2 C19_2 Gd7 71.3(4)
C39_2 C19_2 Gd7 77.9(4)
C18_2 C19_2 Gd7 86.5(4)
C20_2 C19_2 Gd10 79.5(4)
C39_2 C19_2 Gd10 83.2(4)
C18_2 C19_2 Gd10 71.2(4)
Gd7 C19_2 Gd10 15.4(3)
C20_2 C19_2 Gd2 85.2(3)
C39_2 C19_2 Gd2 64.3(3)
C18_2 C19_2 Gd2 83.9(4)
Gd7 C19_2 Gd2 15.15(17)
Gd10 C19_2 Gd2 20.3(3)
C20_2 C19_2 Gd13 93.3(3)
C39_2 C19_2 Gd13 69.0(4)
C18_2 C19_2 Gd13 69.6(4)
Gd7 C19_2 Gd13 22.7(3)
Gd10 C19_2 Gd13 15.8(3)
Gd2 C19_2 Gd13 14.3(2)
C20_2 C19_2 Gd19 73.7(6)
C39_2 C19_2 Gd19 98.3(6)
C18_2 C19_2 Gd19 64.6(6)
Gd7 C19_2 Gd19 27.0(5)
Gd10 C19_2 Gd19 15.4(5)
Gd2 C19_2 Gd19 35.6(5)
Gd13 C19_2 Gd19 29.6(6)
C19_2 C20_2 C21_2 117.1
C19_2 C20_2 C6_2 121.6
C21_2 C20_2 C6_2 114.5
C19_2 C20_2 Gd7 72.9(4)
C21_2 C20_2 Gd7 79.8(4)
C6_2 C20_2 Gd7 91.6(4)
C19_2 C20_2 Gd6 101.7(5)
C21_2 C20_2 Gd6 55.3(5)
C6_2 C20_2 Gd6 86.2(5)
Gd7 C20_2 Gd6 31.0(4)
C19_2 C20_2 Gd10 67.4(4)
C21_2 C20_2 Gd10 93.5(4)
C6_2 C20_2 Gd10 84.3(4)
Gd7 C20_2 Gd10 13.8(3)
Gd6 C20_2 Gd10 42.2(4)
C19_2 C20_2 Gd2 63.7(3)
C21_2 C20_2 Gd2 80.3(3)
C6_2 C20_2 Gd2 101.3(3)
Gd7 C20_2 Gd2 10.85(18)
Gd6 C20_2 Gd2 38.4(4)
Gd10 C20_2 Gd2 18.3(3)
C19_2 C20_2 Gd19 78.4(6)
C21_2 C20_2 Gd19 101.2(6)
C6_2 C20_2 Gd19 66.5(6)
Gd7 C20_2 Gd19 27.8(6)
Gd6 C20_2 Gd19 45.9(6)
Gd10 C20_2 Gd19 17.8(5)
Gd2 C20_2 Gd19 35.5(6)
C22_2 C21_2 C41_2 110.2
C22_2 C21_2 C20_2 123.4
C41_2 C21_2 C20_2 119.3
C22_2 C21_2 Gd6 71.9(6)
C41_2 C21_2 Gd6 82.5(6)
C20_2 C21_2 Gd6 88.6(6)
C22_2 C21_2 Gd7 102.1(3)
C41_2 C21_2 Gd7 79.2(4)
C20_2 C21_2 Gd7 64.6(3)
Gd6 C21_2 Gd7 31.4(5)
C22_2 C21_2 Gd2 108.5(3)
C41_2 C21_2 Gd2 68.6(3)
C20_2 C21_2 Gd2 69.3(3)
Gd6 C21_2 Gd2 36.7(5)
Gd7 C21_2 Gd2 11.15(17)
C22_2 C21_2 Gd10 104.6(3)
C41_2 C21_2 Gd10 85.0(3)
C20_2 C21_2 Gd10 57.3(3)
Gd6 C21_2 Gd10 36.2(5)
Gd7 C21_2 Gd10 7.4(3)
Gd2 C21_2 Gd10 16.4(2)
C21_2 C22_2 C43_2 109.3
C21_2 C22_2 C23_2 119.9
C43_2 C22_2 C23_2 120.3
C21_2 C22_2 Gd6 69.1(6)
C43_2 C22_2 Gd6 77.4(6)
C23_2 C22_2 Gd6 89.9(6)
C7_2 C23_2 C24_2 109.9
C7_2 C23_2 C22_2 119.5
C24_2 C23_2 C22_2 117.5
C7_2 C23_2 Gd6 87.7(5)
C24_2 C23_2 Gd6 93.8(4)
C22_2 C23_2 Gd6 55.3(4)
C23_2 C24_2 C25_2 109.6
C23_2 C24_2 C45_2 121.6
C25_2 C24_2 C45_2 119.9
C23_2 C24_2 Gd6 58.3(4)
C25_2 C24_2 Gd6 103.8(4)
C45_2 C24_2 Gd6 80.7(4)
C23_2 C24_2 Gd17 108.0(3)
C25_2 C24_2 Gd17 58.5(3)
C45_2 C24_2 Gd17 76.6(4)
Gd6 C24_2 Gd17 58.5(4)
C26_2 C25_2 C24_2 123.8
C26_2 C25_2 C8_2 123.2
C24_2 C25_2 C8_2 105.2
C26_2 C25_2 Gd17 58.4(4)
C24_2 C25_2 Gd17 93.2(4)
C8_2 C25_2 Gd17 95.0(4)
C26_2 C25_2 Gd3 63.0(3)
C24_2 C25_2 Gd3 102.7(2)
C8_2 C25_2 Gd3 80.9(3)
Gd17 C25_2 Gd3 15.4(3)
C26_2 C25_2 Gd11 88.5(4)
C24_2 C25_2 Gd11 94.2(4)
C8_2 C25_2 Gd11 58.7(4)
Gd17 C25_2 Gd11 37.3(4)
Gd3 C25_2 Gd11 26.2(3)
C25_2 C26_2 C47_2 116.7
C25_2 C26_2 C27_2 120.1
C47_2 C26_2 C27_2 117.6
C25_2 C26_2 Gd17 90.2(5)
C47_2 C26_2 Gd17 77.1(5)
C27_2 C26_2 Gd17 79.0(5)
C25_2 C26_2 Gd8 100.6(3)
C47_2 C26_2 Gd8 76.1(4)
C27_2 C26_2 Gd8 70.4(4)
Gd17 C26_2 Gd8 11.1(3)
C25_2 C26_2 Gd3 90.4(3)
C47_2 C26_2 Gd3 92.0(3)
C27_2 C26_2 Gd3 64.6(3)
Gd17 C26_2 Gd3 16.8(3)
Gd8 C26_2 Gd3 16.27(16)
C25_2 C26_2 Gd15 100.6(5)
C47_2 C26_2 Gd15 56.3(5)
C27_2 C26_2 Gd15 89.5(6)
Gd17 C26_2 Gd15 20.8(6)
Gd8 C26_2 Gd15 21.8(5)
Gd3 C26_2 Gd15 36.2(5)
C26_2 C27_2 C28_2 122.7
C26_2 C27_2 C10_2 117.2
C28_2 C27_2 C10_2 107.5
C26_2 C27_2 Gd17 64.6(5)
C28_2 C27_2 Gd17 83.5(5)
C10_2 C27_2 Gd17 88.7(5)
C26_2 C27_2 Gd3 82.9(4)
C28_2 C27_2 Gd3 79.0(4)
C10_2 C27_2 Gd3 71.5(4)
Gd17 C27_2 Gd3 20.4(3)
C26_2 C27_2 Gd8 76.8(4)
C28_2 C27_2 Gd8 70.2(4)
C10_2 C27_2 Gd8 88.6(4)
Gd17 C27_2 Gd8 14.0(3)
Gd3 C27_2 Gd8 17.34(17)
C26_2 C27_2 Gd4 89.4(3)
C28_2 C27_2 Gd4 65.7(3)
C10_2 C27_2 Gd4 78.5(4)
Gd17 C27_2 Gd4 25.0(3)
Gd3 C27_2 Gd4 13.43(13)
Gd8 C27_2 Gd4 13.44(19)
C49_2 C28_2 C27_2 119.6
C49_2 C28_2 C29_2 121.6
C27_2 C28_2 C29_2 105.3
C49_2 C28_2 Gd8 71.4(4)
C27_2 C28_2 Gd8 75.9(4)
C29_2 C28_2 Gd8 86.9(4)
C49_2 C28_2 Gd4 78.7(4)
C27_2 C28_2 Gd4 82.2(4)
C29_2 C28_2 Gd4 72.2(4)
Gd8 C28_2 Gd4 14.88(19)
C49_2 C28_2 Gd3 88.1(3)
C27_2 C28_2 Gd3 67.6(3)
C29_2 C28_2 Gd3 75.9(3)
Gd8 C28_2 Gd3 16.84(17)
Gd4 C28_2 Gd3 14.75(12)
C49_2 C28_2 Gd17 76.1(4)
C27_2 C28_2 Gd17 63.7(4)
C29_2 C28_2 Gd17 94.5(4)
Gd8 C28_2 Gd17 13.0(3)
Gd4 C28_2 Gd17 25.5(3)
Gd3 C28_2 Gd17 18.7(3)
C11_2 C29_2 C28_2 109.3
C11_2 C29_2 C30_2 117.5
C28_2 C29_2 C30_2 117.9
C11_2 C29_2 Gd4 82.6(4)
C28_2 C29_2 Gd4 73.1(4)
C30_2 C29_2 Gd4 74.9(4)
C11_2 C29_2 Gd3 70.7(3)
C28_2 C29_2 Gd3 71.2(3)
C30_2 C29_2 Gd3 87.8(3)
Gd4 C29_2 Gd3 14.25(12)
C11_2 C29_2 Gd8 85.9(4)
C28_2 C29_2 Gd8 61.0(3)
C30_2 C29_2 Gd8 83.6(4)
Gd4 C29_2 Gd8 12.25(17)
Gd3 C29_2 Gd8 15.61(15)
C51_2 C30_2 C31_2 116.8
C51_2 C30_2 C29_2 117.4
C31_2 C30_2 C29_2 116.5
C51_2 C30_2 Gd4 78.9(4)
C31_2 C30_2 Gd4 90.9(4)
C29_2 C30_2 Gd4 69.8(3)
C51_2 C30_2 Gd3 88.1(3)
C31_2 C30_2 Gd3 89.8(3)
C29_2 C30_2 Gd3 61.7(3)
Gd4 C30_2 Gd3 9.86(14)
C51_2 C30_2 Gd8 74.5(3)
C31_2 C30_2 Gd8 99.8(3)
C29_2 C30_2 Gd8 66.3(3)
Gd4 C30_2 Gd8 8.87(17)
Gd3 C30_2 Gd8 14.29(14)
C30_2 C31_2 C13_2 123.6
C30_2 C31_2 C32_2 121.0
C13_2 C31_2 C32_2 108.0
C30_2 C31_2 Gd18 104.6(7)
C13_2 C31_2 Gd18 64.7(7)
C32_2 C31_2 Gd18 71.7(7)
C30_2 C31_2 Gd4 60.4(3)
C13_2 C31_2 Gd4 88.9(3)
C32_2 C31_2 Gd4 97.1(3)
Gd18 C31_2 Gd4 44.2(7)
C53_2 C32_2 C33_2 123.4
C53_2 C32_2 C31_2 121.3
C33_2 C32_2 C31_2 105.6
C53_2 C32_2 Gd18 97.0(7)
C33_2 C32_2 Gd18 65.8(7)
C31_2 C32_2 Gd18 74.1(7)
C14_2 C33_2 C34_2 120.6
C14_2 C33_2 C32_2 112.0
C34_2 C33_2 C32_2 116.4
C14_2 C33_2 Gd18 65.9(8)
C34_2 C33_2 Gd18 91.1(8)
C32_2 C33_2 Gd18 79.5(8)
C33_2 C34_2 C55_2 122.8
C33_2 C34_2 C35_2 117.0
C55_2 C34_2 C35_2 111.1
C33_2 C34_2 Gd18 57.6(6)
C55_2 C34_2 Gd18 97.5(6)
C35_2 C34_2 Gd18 87.2(6)
C16_2 C35_2 C36_2 122.8
C16_2 C35_2 C34_2 125.3
C36_2 C35_2 C34_2 103.8
C16_2 C35_2 Gd9 92.7(4)
C36_2 C35_2 Gd9 54.2(4)
C34_2 C35_2 Gd9 92.8(4)
C16_2 C35_2 Gd13 65.3(3)
C36_2 C35_2 Gd13 77.1(4)
C34_2 C35_2 Gd13 103.8(3)
Gd9 C35_2 Gd13 28.0(4)
C16_2 C35_2 Gd18 74.8(6)
C36_2 C35_2 Gd18 108.6(6)
C34_2 C35_2 Gd18 63.7(6)
Gd9 C35_2 Gd18 56.7(6)
Gd13 C35_2 Gd18 46.6(6)
C56_2 C36_2 C35_2 107.9
C56_2 C36_2 C37_2 123.5
C35_2 C36_2 C37_2 117.7
C56_2 C36_2 Gd9 79.2(5)
C35_2 C36_2 Gd9 94.5(6)
C37_2 C36_2 Gd9 66.3(5)
C56_2 C36_2 Gd13 102.4(3)
C35_2 C36_2 Gd13 73.1(4)
C37_2 C36_2 Gd13 64.2(3)
Gd9 C36_2 Gd13 27.7(5)
C38_2 C37_2 C59_2 121.0
C38_2 C37_2 C36_2 120.2
C59_2 C37_2 C36_2 111.4
C38_2 C37_2 Gd9 93.7(6)
C59_2 C37_2 Gd9 73.2(6)
C36_2 C37_2 Gd9 75.0(6)
C38_2 C37_2 Gd13 63.3(3)
C59_2 C37_2 Gd13 96.7(4)
C36_2 C37_2 Gd13 85.0(4)
Gd9 C37_2 Gd13 31.6(5)
C38_2 C37_2 Gd14 97.7(6)
C59_2 C37_2 Gd14 52.2(6)
C36_2 C37_2 Gd14 92.4(6)
Gd9 C37_2 Gd14 22.7(6)
Gd13 C37_2 Gd14 45.8(6)
C38_2 C37_2 Gd2 61.9(3)
C59_2 C37_2 Gd2 85.6(3)
C36_2 C37_2 Gd2 97.9(3)
Gd9 C37_2 Gd2 32.7(5)
Gd13 C37_2 Gd2 14.6(2)
Gd14 C37_2 Gd2 38.5(6)
C39_2 C38_2 C37_2 121.7
C39_2 C38_2 C17_2 108.1
C37_2 C38_2 C17_2 120.2
C39_2 C38_2 Gd13 82.3(4)
C37_2 C38_2 Gd13 83.8(4)
C17_2 C38_2 Gd13 71.5(4)
C39_2 C38_2 Gd2 67.4(3)
C37_2 C38_2 Gd2 86.2(3)
C17_2 C38_2 Gd2 84.0(4)
Gd13 C38_2 Gd2 16.6(2)
C39_2 C38_2 Gd9 92.9(5)
C37_2 C38_2 Gd9 54.1(4)
C17_2 C38_2 Gd9 95.3(5)
Gd13 C38_2 Gd9 30.7(4)
Gd2 C38_2 Gd9 32.9(4)
C39_2 C38_2 Gd10 71.8(4)
C37_2 C38_2 Gd10 98.0(3)
C17_2 C38_2 Gd10 66.8(4)
Gd13 C38_2 Gd10 14.6(3)
Gd2 C38_2 Gd10 17.5(3)
Gd9 C38_2 Gd10 44.1(5)
C39_2 C38_2 Gd7 61.3(3)
C37_2 C38_2 Gd7 96.8(3)
C17_2 C38_2 Gd7 78.7(3)
Gd13 C38_2 Gd7 21.0(3)
Gd2 C38_2 Gd7 10.59(15)
Gd9 C38_2 Gd7 43.3(4)
Gd10 C38_2 Gd7 13.1(2)
C38_2 C39_2 C19_2 109.7
C38_2 C39_2 C40_2 118.6
C19_2 C39_2 C40_2 119.4
C38_2 C39_2 Gd2 77.6(4)
C19_2 C39_2 Gd2 79.7(4)
C40_2 C39_2 Gd2 77.3(4)
C38_2 C39_2 Gd7 88.9(4)
C19_2 C39_2 Gd7 66.5(3)
C40_2 C39_2 Gd7 79.6(4)
Gd2 C39_2 Gd7 14.79(16)
C38_2 C39_2 Gd13 64.9(4)
C19_2 C39_2 Gd13 78.6(4)
C40_2 C39_2 Gd13 90.2(4)
Gd2 C39_2 Gd13 14.5(2)
Gd7 C39_2 Gd13 24.0(3)
C38_2 C39_2 Gd10 78.2(4)
C19_2 C39_2 Gd10 63.5(4)
C40_2 C39_2 Gd10 92.2(4)
Gd2 C39_2 Gd10 17.7(3)
Gd7 C39_2 Gd10 13.6(2)
Gd13 C39_2 Gd10 16.5(3)
C60_2 C40_2 C41_2 116.0
C60_2 C40_2 C39_2 119.9
C41_2 C40_2 C39_2 116.8
C60_2 C40_2 Gd2 91.0(3)
C41_2 C40_2 Gd2 86.4(3)
C39_2 C40_2 Gd2 65.9(3)
C60_2 C40_2 Gd14 52.7(6)
C41_2 C40_2 Gd14 92.5(6)
C39_2 C40_2 Gd14 98.6(7)
Gd2 C40_2 Gd14 40.7(6)
C60_2 C40_2 Gd7 102.4(3)
C41_2 C40_2 Gd7 74.6(3)
C39_2 C40_2 Gd7 67.0(3)
Gd2 C40_2 Gd7 13.71(15)
Gd14 C40_2 Gd7 50.1(6)
C60_2 C40_2 Gd13 89.4(3)
C41_2 C40_2 Gd13 94.6(3)
C39_2 C40_2 Gd13 59.9(3)
Gd2 C40_2 Gd13 8.5(2)
Gd14 C40_2 Gd13 42.4(6)
Gd7 C40_2 Gd13 20.6(3)
C60_2 C40_2 Gd6 101.7(4)
C41_2 C40_2 Gd6 51.0(4)
C39_2 C40_2 Gd6 90.1(4)
Gd2 C40_2 Gd6 35.7(3)
Gd14 C40_2 Gd6 52.4(6)
Gd7 C40_2 Gd6 26.0(3)
Gd13 C40_2 Gd6 44.2(4)
C60_2 C40_2 Gd9 63.1(4)
C41_2 C40_2 Gd9 103.4(4)
C39_2 C40_2 Gd9 78.5(4)
Gd2 C40_2 Gd9 28.5(4)
Gd14 C40_2 Gd9 20.2(6)
Gd7 C40_2 Gd9 41.4(4)
Gd13 C40_2 Gd9 26.4(4)
Gd6 C40_2 Gd9 54.9(5)
C40_2 C41_2 C21_2 124.5
C40_2 C41_2 C42_2 120.7
C21_2 C41_2 C42_2 105.7
C40_2 C41_2 Gd6 101.4(5)
C21_2 C41_2 Gd6 60.5(5)
C42_2 C41_2 Gd6 75.9(5)
C40_2 C41_2 Gd7 74.5(3)
C21_2 C41_2 Gd7 68.6(3)
C42_2 C41_2 Gd7 100.2(3)
Gd6 C41_2 Gd7 29.6(4)
C40_2 C41_2 Gd2 62.4(3)
C21_2 C41_2 Gd2 81.9(3)
C42_2 C41_2 Gd2 100.3(3)
Gd6 C41_2 Gd2 39.3(4)
Gd7 C41_2 Gd2 13.77(14)
C40_2 C41_2 Gd14 60.0(5)
C21_2 C41_2 Gd14 111.5(5)
C42_2 C41_2 Gd14 74.5(6)
Gd6 C41_2 Gd14 53.3(6)
Gd7 C41_2 Gd14 45.6(5)
Gd2 C41_2 Gd14 35.2(5)
C62_2 C42_2 C43_2 121.4
C62_2 C42_2 C41_2 122.8
C43_2 C42_2 C41_2 108.4
C62_2 C42_2 Gd6 107.2(4)
C43_2 C42_2 Gd6 65.7(5)
C41_2 C42_2 Gd6 68.4(5)
C62_2 C42_2 Gd14 60.7(5)
C43_2 C42_2 Gd14 111.3(5)
C41_2 C42_2 Gd14 77.1(5)
Gd6 C42_2 Gd14 53.2(6)
C44_2 C43_2 C42_2 122.3
C44_2 C43_2 C22_2 122.3
C42_2 C43_2 C22_2 105.9
C44_2 C43_2 Gd6 94.4(5)
C42_2 C43_2 Gd6 79.0(5)
C22_2 C43_2 Gd6 64.1(5)
C43_2 C44_2 C45_2 118.8
C43_2 C44_2 C64_2 119.1
C45_2 C44_2 C64_2 118.4
C43_2 C44_2 Gd6 55.6(4)
C45_2 C44_2 Gd6 90.4(4)
C64_2 C44_2 Gd6 105.3(4)
C44_2 C45_2 C46_2 119.0
C44_2 C45_2 C24_2 119.1
C46_2 C45_2 C24_2 115.4
C44_2 C45_2 Gd17 106.0(3)
C46_2 C45_2 Gd17 64.0(4)
C24_2 C45_2 Gd17 75.3(4)
C66_2 C46_2 C47_2 112.4
C66_2 C46_2 C45_2 121.3
C47_2 C46_2 C45_2 119.6
C66_2 C46_2 Gd15 72.7(7)
C47_2 C46_2 Gd15 71.5(7)
C45_2 C46_2 Gd15 98.9(6)
C66_2 C46_2 Gd17 97.5(4)
C47_2 C46_2 Gd17 58.7(3)
C45_2 C46_2 Gd17 87.5(4)
Gd15 C46_2 Gd17 24.9(6)
C46_2 C47_2 C26_2 123.4
C46_2 C47_2 C48_2 105.8
C26_2 C47_2 C48_2 119.5
C46_2 C47_2 Gd17 90.1(4)
C26_2 C47_2 Gd17 66.5(5)
C48_2 C47_2 Gd17 81.9(5)
C46_2 C47_2 Gd15 74.9(7)
C26_2 C47_2 Gd15 94.3(7)
C48_2 C47_2 Gd15 65.0(6)
Gd17 C47_2 Gd15 27.9(6)
C46_2 C47_2 Gd8 95.5(3)
C26_2 C47_2 Gd8 72.4(4)
C48_2 C47_2 Gd8 69.9(4)
Gd17 C47_2 Gd8 12.2(3)
Gd15 C47_2 Gd8 24.1(6)
C67_2 C48_2 C49_2 121.3
C67_2 C48_2 C47_2 106.1
C49_2 C48_2 C47_2 123.0
C67_2 C48_2 Gd15 72.5(7)
C49_2 C48_2 Gd15 86.7(7)
C47_2 C48_2 Gd15 78.8(7)
C67_2 C48_2 Gd8 96.7(4)
C49_2 C48_2 Gd8 67.8(4)
C47_2 C48_2 Gd8 77.6(4)
Gd15 C48_2 Gd8 25.1(6)
C67_2 C48_2 Gd17 98.0(4)
C49_2 C48_2 Gd17 78.9(4)
C47_2 C48_2 Gd17 64.0(4)
Gd15 C48_2 Gd17 26.5(7)
Gd8 C48_2 Gd17 13.7(3)
C67_2 C48_2 Gd12 54.4(5)
C49_2 C48_2 Gd12 88.7(5)
C47_2 C48_2 Gd12 95.4(5)
Gd15 C48_2 Gd12 21.2(7)
Gd8 C48_2 Gd12 42.7(5)
Gd17 C48_2 Gd12 47.4(5)
C67_2 C48_2 Gd4 99.5(3)
C49_2 C48_2 Gd4 59.6(3)
C47_2 C48_2 Gd4 84.5(3)
Gd15 C48_2 Gd4 30.7(7)
Gd8 C48_2 Gd4 8.4(2)
Gd17 C48_2 Gd4 21.6(3)
Gd12 C48_2 Gd4 45.2(5)
C50_2 C49_2 C48_2 115.4
C50_2 C49_2 C28_2 118.3
C48_2 C49_2 C28_2 116.8
C50_2 C49_2 Gd8 86.8(4)
C48_2 C49_2 Gd8 78.5(4)
C28_2 C49_2 Gd8 73.9(4)
C50_2 C49_2 Gd15 82.6(6)
C48_2 C49_2 Gd15 59.6(6)
C28_2 C49_2 Gd15 97.2(6)
Gd8 C49_2 Gd15 24.7(5)
C50_2 C49_2 Gd4 79.1(4)
C48_2 C49_2 Gd4 92.1(3)
C28_2 C49_2 Gd4 68.6(3)
Gd8 C49_2 Gd4 13.8(2)
Gd15 C49_2 Gd4 35.6(6)
C50_2 C49_2 Gd17 98.0(4)
C48_2 C49_2 Gd17 69.5(4)
C28_2 C49_2 Gd17 72.5(4)
Gd8 C49_2 Gd17 12.1(3)
Gd15 C49_2 Gd17 25.0(6)
Gd4 C49_2 Gd17 24.8(3)
C50_2 C49_2 Gd3 91.3(3)
C48_2 C49_2 Gd3 86.4(3)
C28_2 C49_2 Gd3 62.2(3)
Gd8 C49_2 Gd3 11.8(2)
Gd15 C49_2 Gd3 36.3(6)
Gd4 C49_2 Gd3 12.17(12)
Gd17 C49_2 Gd3 16.9(3)
C69_2 C50_2 C49_2 122.7
C69_2 C50_2 C51_2 108.1
C49_2 C50_2 C51_2 120.7
C69_2 C50_2 Gd8 97.8(3)
C49_2 C50_2 Gd8 61.6(3)
C51_2 C50_2 Gd8 84.7(4)
C69_2 C50_2 Gd4 102.3(3)
C49_2 C50_2 Gd4 70.0(3)
C51_2 C50_2 Gd4 71.3(3)
Gd8 C50_2 Gd4 13.43(17)
C69_2 C50_2 Gd15 77.3(6)
C49_2 C50_2 Gd15 66.8(6)
C51_2 C50_2 Gd15 100.1(6)
Gd8 C50_2 Gd15 22.6(5)
Gd4 C50_2 Gd15 33.5(5)
C69_2 C50_2 Gd12 55.6(5)
C49_2 C50_2 Gd12 90.0(5)
C51_2 C50_2 Gd12 95.5(5)
Gd8 C50_2 Gd12 42.2(5)
Gd4 C50_2 Gd12 47.6(5)
Gd15 C50_2 Gd12 24.5(6)
C30_2 C51_2 C50_2 123.8
C30_2 C51_2 C52_2 121.4
C50_2 C51_2 C52_2 105.9
C30_2 C51_2 Gd4 70.2(3)
C50_2 C51_2 Gd4 77.6(4)
C52_2 C51_2 Gd4 94.9(3)
C30_2 C51_2 Gd8 78.7(3)
C50_2 C51_2 Gd8 66.3(3)
C52_2 C51_2 Gd8 97.1(3)
Gd4 C51_2 Gd8 11.39(16)
C53_2 C52_2 C70_2 123.1
C53_2 C52_2 C51_2 121.9
C70_2 C52_2 C51_2 109.5
C52_2 C53_2 C32_2 117.1
C52_2 C53_2 C54_2 119.9
C32_2 C53_2 C54_2 117.5
C52_2 C53_2 Gd18 101.3(6)
C32_2 C53_2 Gd18 55.0(6)
C54_2 C53_2 Gd18 90.2(6)
C55_2 C54_2 C53_2 120.0
C55_2 C54_2 C72_2 116.8
C53_2 C54_2 C72_2 116.9
C55_2 C54_2 Gd16 77.7(4)
C53_2 C54_2 Gd16 116.3(4)
C72_2 C54_2 Gd16 53.5(4)
C54_2 C55_2 C56_2 128.8
C54_2 C55_2 C34_2 119.7
C56_2 C55_2 C34_2 104.7
C54_2 C55_2 Gd9 103.1(4)
C56_2 C55_2 Gd9 54.1(4)
C34_2 C55_2 Gd9 85.6(4)
C54_2 C55_2 Gd16 76.2(4)
C56_2 C55_2 Gd16 61.5(4)
C34_2 C55_2 Gd16 116.2(4)
Gd9 C55_2 Gd16 33.5(5)
C55_2 C56_2 C36_2 111.9
C55_2 C56_2 C57_2 116.6
C36_2 C56_2 C57_2 121.4
C55_2 C56_2 Gd9 98.5(5)
C36_2 C56_2 Gd9 65.8(5)
C57_2 C56_2 Gd9 76.2(5)
C55_2 C56_2 Gd16 91.0(4)
C36_2 C56_2 Gd16 104.6(4)
C57_2 C56_2 Gd16 46.1(4)
Gd9 C56_2 Gd16 39.4(5)
C58_2 C57_2 C56_2 114.7
C58_2 C57_2 C73_2 119.1
C56_2 C57_2 C73_2 122.1
C58_2 C57_2 Gd16 83.4(6)
C56_2 C57_2 Gd16 101.8(6)
C73_2 C57_2 Gd16 65.8(6)
C58_2 C57_2 Gd9 72.1(5)
C56_2 C57_2 Gd9 70.2(5)
C73_2 C57_2 Gd9 107.4(5)
Gd16 C57_2 Gd9 43.1(6)
C58_2 C57_2 Gd14 57.0(6)
C56_2 C57_2 Gd14 93.5(7)
C73_2 C57_2 Gd14 98.1(6)
Gd16 C57_2 Gd14 33.8(7)
Gd9 C57_2 Gd14 23.5(6)
C58_2 C57_2 Gd1 92.7(3)
C56_2 C57_2 Gd1 109.7(3)
C73_2 C57_2 Gd1 49.8(3)
Gd16 C57_2 Gd1 16.0(5)
Gd9 C57_2 Gd1 58.7(5)
Gd14 C57_2 Gd1 49.1(6)
C59_2 C58_2 C57_2 121.6
C59_2 C58_2 C76_2 106.1
C57_2 C58_2 C76_2 119.0
C59_2 C58_2 Gd14 67.0(7)
C57_2 C58_2 Gd14 89.7(7)
C76_2 C58_2 Gd14 75.4(8)
C59_2 C58_2 Gd16 102.5(5)
C57_2 C58_2 Gd16 58.0(5)
C76_2 C58_2 Gd16 77.6(5)
Gd14 C58_2 Gd16 38.2(7)
C59_2 C58_2 Gd9 62.1(5)
C57_2 C58_2 Gd9 74.7(5)
C76_2 C58_2 Gd9 100.1(5)
Gd14 C58_2 Gd9 24.9(7)
Gd16 C58_2 Gd9 42.2(6)
C58_2 C59_2 C37_2 125.6
C58_2 C59_2 C60_2 109.2
C37_2 C59_2 C60_2 116.8
C58_2 C59_2 Gd14 74.9(8)
C37_2 C59_2 Gd14 95.1(8)
C60_2 C59_2 Gd14 69.5(8)
C58_2 C59_2 Gd9 84.0(5)
C37_2 C59_2 Gd9 68.7(6)
C60_2 C59_2 Gd9 90.5(6)
Gd14 C59_2 Gd9 28.1(7)
C58_2 C59_2 Gd16 49.6(4)
C37_2 C59_2 Gd16 100.1(4)
C60_2 C59_2 Gd16 92.1(4)
Gd14 C59_2 Gd16 28.2(7)
Gd9 C59_2 Gd16 36.1(6)
C58_2 C59_2 Gd2 108.8(2)
C37_2 C59_2 Gd2 65.4(3)
C60_2 C59_2 Gd2 69.4(3)
Gd14 C59_2 Gd2 36.1(7)
Gd9 C59_2 Gd2 28.5(4)
Gd16 C59_2 Gd2 59.1(4)
C40_2 C60_2 C61_2 123.6
C40_2 C60_2 C59_2 121.4
C61_2 C60_2 C59_2 105.9
C40_2 C60_2 Gd14 95.7(8)
C61_2 C60_2 Gd14 73.1(8)
C59_2 C60_2 Gd14 69.3(8)
C40_2 C60_2 Gd9 89.4(5)
C61_2 C60_2 Gd9 93.5(5)
C59_2 C60_2 Gd9 56.1(4)
Gd14 C60_2 Gd9 21.4(7)
C40_2 C60_2 Gd2 59.2(3)
C61_2 C60_2 Gd2 105.0(3)
C59_2 C60_2 Gd2 80.9(3)
Gd14 C60_2 Gd2 39.0(7)
Gd9 C60_2 Gd2 30.7(4)
C60_2 C61_2 C76_2 109.7
C60_2 C61_2 C62_2 121.1
C76_2 C61_2 C62_2 118.7
C60_2 C61_2 Gd14 68.4(8)
C76_2 C61_2 Gd14 77.7(7)
C62_2 C61_2 Gd14 90.5(8)
C60_2 C61_2 Gd16 91.4(4)
C76_2 C61_2 Gd16 53.7(4)
C62_2 C61_2 Gd16 91.5(4)
Gd14 C61_2 Gd16 27.6(7)
C42_2 C62_2 C63_2 120.2
C42_2 C62_2 C61_2 115.1
C63_2 C62_2 C61_2 119.7
C42_2 C62_2 Gd14 92.3(6)
C63_2 C62_2 Gd14 99.3(6)
C61_2 C62_2 Gd14 55.7(6)
C62_2 C63_2 C77_2 118.6
C62_2 C63_2 C64_2 119.6
C77_2 C63_2 C64_2 115.4
C62_2 C63_2 Gd1 98.4(3)
C77_2 C63_2 Gd1 63.5(2)
C64_2 C63_2 Gd1 82.6(3)
C65_2 C64_2 C44_2 119.5
C65_2 C64_2 C63_2 121.7
C44_2 C64_2 C63_2 115.7
C65_2 C64_2 Gd5 59.9(4)
C44_2 C64_2 Gd5 106.3(4)
C63_2 C64_2 Gd5 88.5(4)
C79_2 C65_2 C64_2 120.9
C79_2 C65_2 C66_2 114.6
C64_2 C65_2 C66_2 118.7
C79_2 C65_2 Gd5 69.9(4)
C64_2 C65_2 Gd5 89.5(4)
C66_2 C65_2 Gd5 86.4(5)
C79_2 C65_2 Gd12 75.6(5)
C64_2 C65_2 Gd12 97.0(5)
C66_2 C65_2 Gd12 72.8(6)
Gd5 C65_2 Gd12 13.7(5)
C79_2 C65_2 Gd15 97.8(5)
C64_2 C65_2 Gd15 94.5(5)
C66_2 C65_2 Gd15 52.9(5)
Gd5 C65_2 Gd15 36.2(6)
Gd12 C65_2 Gd15 24.5(6)
C46_2 C66_2 C65_2 122.8
C46_2 C66_2 C67_2 106.8
C65_2 C66_2 C67_2 122.6
C46_2 C66_2 Gd15 75.8(7)
C65_2 C66_2 Gd15 98.7(7)
C67_2 C66_2 Gd15 65.6(6)
C46_2 C66_2 Gd12 101.5(6)
C65_2 C66_2 Gd12 76.0(6)
C67_2 C66_2 Gd12 67.0(6)
Gd15 C66_2 Gd12 27.8(7)
C46_2 C66_2 Gd5 107.7(4)
C65_2 C66_2 Gd5 61.4(4)
C67_2 C66_2 Gd5 78.3(4)
Gd15 C66_2 Gd5 39.9(6)
Gd12 C66_2 Gd5 14.6(5)
C48_2 C67_2 C68_2 122.2
C48_2 C67_2 C66_2 108.8
C68_2 C67_2 C66_2 120.1
C48_2 C67_2 Gd15 71.0(7)
C68_2 C67_2 Gd15 89.7(7)
C66_2 C67_2 Gd15 78.5(7)
C48_2 C67_2 Gd12 98.2(6)
C68_2 C67_2 Gd12 64.0(6)
C66_2 C67_2 Gd12 80.6(6)
Gd15 C67_2 Gd12 29.9(7)
C48_2 C67_2 Gd5 109.8(4)
C68_2 C67_2 Gd5 63.9(4)
C66_2 C67_2 Gd5 71.3(4)
Gd15 C67_2 Gd5 39.2(7)
Gd12 C67_2 Gd5 13.2(5)
C69_2 C68_2 C80_2 117.9
C69_2 C68_2 C67_2 116.9
C80_2 C68_2 C67_2 115.9
C69_2 C68_2 Gd12 82.0(7)
C80_2 C68_2 Gd12 76.1(7)
C67_2 C68_2 Gd12 81.1(7)
C69_2 C68_2 Gd5 93.0(4)
C80_2 C68_2 Gd5 61.4(4)
C67_2 C68_2 Gd5 85.4(4)
Gd12 C68_2 Gd5 15.2(6)
C69_2 C68_2 Gd15 82.4(6)
C80_2 C68_2 Gd15 100.2(6)
C67_2 C68_2 Gd15 57.7(6)
Gd12 C68_2 Gd15 27.7(7)
Gd5 C68_2 Gd15 39.8(6)
C68_2 C69_2 C50_2 121.0
C68_2 C69_2 C70_2 120.1
C50_2 C69_2 C70_2 108.4
C68_2 C69_2 Gd12 64.2(6)
C50_2 C69_2 Gd12 96.2(6)
C70_2 C69_2 Gd12 79.7(6)
C68_2 C69_2 Gd15 68.4(6)
C50_2 C69_2 Gd15 73.3(6)
C70_2 C69_2 Gd15 98.5(5)
Gd12 C69_2 Gd15 25.9(6)
C68_2 C69_2 Gd5 58.8(3)
C50_2 C69_2 Gd5 106.8(4)
C70_2 C69_2 Gd5 76.9(4)
Gd12 C69_2 Gd5 10.7(6)
Gd15 C69_2 Gd5 35.6(6)
C52_2 C70_2 C69_2 107.8
C52_2 C70_2 C71_2 120.9
C69_2 C70_2 C71_2 122.3
C52_2 C70_2 Gd12 98.5(6)
C69_2 C70_2 Gd12 68.0(6)
C71_2 C70_2 Gd12 75.6(6)
C52_2 C70_2 Gd5 106.3(3)
C69_2 C70_2 Gd5 75.1(4)
C71_2 C70_2 Gd5 63.5(4)
Gd12 C70_2 Gd5 12.3(5)
C72_2 C71_2 C70_2 119.5
C72_2 C71_2 C81_2 120.3
C70_2 C71_2 C81_2 112.2
C72_2 C71_2 Gd1 69.4(4)
C70_2 C71_2 Gd1 106.8(3)
C81_2 C71_2 Gd1 68.9(3)
C72_2 C71_2 Gd5 90.8(4)
C70_2 C71_2 Gd5 87.3(4)
C81_2 C71_2 Gd5 63.2(4)
Gd1 C71_2 Gd5 23.9(3)
C72_2 C71_2 Gd12 95.8(5)
C70_2 C71_2 Gd12 72.8(6)
C81_2 C71_2 Gd12 72.4(6)
Gd1 C71_2 Gd12 35.8(5)
Gd5 C71_2 Gd12 14.7(5)
C71_2 C72_2 C73_2 119.9
C71_2 C72_2 C54_2 119.1
C73_2 C72_2 C54_2 118.1
C71_2 C72_2 Gd1 77.1(4)
C73_2 C72_2 Gd1 67.0(4)
C54_2 C72_2 Gd1 110.9(3)
C71_2 C72_2 Gd16 105.4(5)
C73_2 C72_2 Gd16 52.0(5)
C54_2 C72_2 Gd16 95.7(5)
Gd1 C72_2 Gd16 28.4(4)
C71_2 C72_2 Gd5 61.6(3)
C73_2 C72_2 Gd5 84.7(4)
C54_2 C72_2 Gd5 108.3(3)
Gd1 C72_2 Gd5 18.5(3)
Gd16 C72_2 Gd5 44.8(5)
C74_2 C73_2 C57_2 118.4
C74_2 C73_2 C72_2 120.0
C57_2 C73_2 C72_2 116.9
C74_2 C73_2 Gd16 89.3(6)
C57_2 C73_2 Gd16 68.8(6)
C72_2 C73_2 Gd16 90.0(6)
C74_2 C73_2 Gd1 73.4(4)
C57_2 C73_2 Gd1 100.1(3)
C72_2 C73_2 Gd1 75.8(4)
Gd16 C73_2 Gd1 31.3(5)
C73_2 C74_2 C75_2 122.6
C73_2 C74_2 C82_2 121.1
C75_2 C74_2 C82_2 101.1
C73_2 C74_2 Gd1 72.3(4)
C75_2 C74_2 Gd1 83.6(4)
C82_2 C74_2 Gd1 76.0(4)
C73_2 C74_2 Gd16 55.4(5)
C75_2 C74_2 Gd16 78.2(5)
C82_2 C74_2 Gd16 105.7(5)
Gd1 C74_2 Gd16 29.7(4)
C77_2 C75_2 C76_2 119.5
C77_2 C75_2 C74_2 112.7
C76_2 C75_2 C74_2 116.0
C77_2 C75_2 Gd16 99.8(5)
C76_2 C75_2 Gd16 70.9(5)
C74_2 C75_2 Gd16 65.9(5)
C77_2 C75_2 Gd1 78.2(3)
C76_2 C75_2 Gd1 95.4(3)
C74_2 C75_2 Gd1 61.4(3)
Gd16 C75_2 Gd1 26.8(4)
C77_2 C75_2 Gd14 96.1(5)
C76_2 C75_2 Gd14 47.9(5)
C74_2 C75_2 Gd14 94.1(5)
Gd16 C75_2 Gd14 29.1(6)
Gd1 C75_2 Gd14 48.3(5)
C61_2 C76_2 C75_2 121.0
C61_2 C76_2 C58_2 108.3
C75_2 C76_2 C58_2 120.9
C61_2 C76_2 Gd14 65.8(7)
C75_2 C76_2 Gd14 104.8(7)
C58_2 C76_2 Gd14 66.9(7)
C61_2 C76_2 Gd16 98.6(5)
C75_2 C76_2 Gd16 75.3(5)
C58_2 C76_2 Gd16 66.6(5)
Gd14 C76_2 Gd16 36.0(7)
C75_2 C77_2 C63_2 120.0
C75_2 C77_2 C78_2 104.4
C63_2 C77_2 C78_2 121.7
C75_2 C77_2 Gd1 71.1(3)
C63_2 C77_2 Gd1 87.9(3)
C78_2 C77_2 Gd1 71.9(3)
C82_2 C78_2 C79_2 108.8
C82_2 C78_2 C77_2 111.0
C79_2 C78_2 C77_2 119.2
C82_2 C78_2 Gd1 66.0(3)
C79_2 C78_2 Gd1 80.8(3)
C77_2 C78_2 Gd1 75.9(3)
C82_2 C78_2 Gd5 78.5(4)
C79_2 C78_2 Gd5 57.7(4)
C77_2 C78_2 Gd5 88.0(4)
Gd1 C78_2 Gd5 23.1(3)
C65_2 C79_2 C78_2 120.8
C65_2 C79_2 C80_2 121.3
C78_2 C79_2 C80_2 104.8
C65_2 C79_2 Gd5 75.9(5)
C78_2 C79_2 Gd5 90.7(5)
C80_2 C79_2 Gd5 68.2(4)
C65_2 C79_2 Gd12 74.8(5)
C78_2 C79_2 Gd12 102.1(6)
C80_2 C79_2 Gd12 60.4(5)
Gd5 C79_2 Gd12 12.6(5)
C65_2 C79_2 Gd1 89.5(3)
C78_2 C79_2 Gd1 68.5(3)
C80_2 C79_2 Gd1 74.2(3)
Gd5 C79_2 Gd1 22.3(4)
Gd12 C79_2 Gd1 33.8(5)
C81_2 C80_2 C68_2 122.7
C81_2 C80_2 C79_2 106.5
C68_2 C80_2 C79_2 121.6
C81_2 C80_2 Gd5 80.3(5)
C68_2 C80_2 Gd5 84.5(5)
C79_2 C80_2 Gd5 74.2(5)
C81_2 C80_2 Gd12 86.6(6)
C68_2 C80_2 Gd12 68.2(7)
C79_2 C80_2 Gd12 87.1(6)
Gd5 C80_2 Gd12 16.8(5)
C81_2 C80_2 Gd1 60.1(3)
C68_2 C80_2 Gd1 102.6(3)
C79_2 C80_2 Gd1 75.1(3)
Gd5 C80_2 Gd1 21.9(4)
Gd12 C80_2 Gd1 35.3(6)
C80_2 C81_2 C82_2 111.7
C80_2 C81_2 C71_2 122.2
C82_2 C81_2 C71_2 117.0
C80_2 C81_2 Gd1 91.1(4)
C82_2 C81_2 Gd1 73.6(3)
C71_2 C81_2 Gd1 75.4(4)
C80_2 C81_2 Gd5 66.5(4)
C82_2 C81_2 Gd5 91.4(5)
C71_2 C81_2 Gd5 82.9(4)
Gd1 C81_2 Gd5 26.1(3)
C80_2 C81_2 Gd12 63.3(5)
C82_2 C81_2 Gd12 105.8(6)
C71_2 C81_2 Gd12 75.0(6)
Gd1 C81_2 Gd12 36.6(5)
Gd5 C81_2 Gd12 14.6(5)
C78_2 C82_2 C81_2 106.8
C78_2 C82_2 C74_2 109.2
C81_2 C82_2 C74_2 120.0
C78_2 C82_2 Gd1 82.6(4)
C81_2 C82_2 Gd1 72.5(4)
C74_2 C82_2 Gd1 66.6(4)
C78_2 C82_2 Gd5 72.9(4)
C81_2 C82_2 Gd5 58.7(4)
C74_2 C82_2 Gd5 88.8(4)
Gd1 C82_2 Gd5 22.2(3)
N4 Ni1 N2 176.45(18)
N4 Ni1 N3 90.03(17)
N2 Ni1 N3 89.80(17)
N4 Ni1 N5 90.00(17)
N2 Ni1 N5 89.91(17)
N3 Ni1 N5 175.79(17)
C86 N2 C83 104.7(4)
C86 N2 Ni1 127.4(3)
C83 N2 Ni1 127.7(3)
C91 N3 C88 104.8(4)
C91 N3 Ni1 127.6(3)
C88 N3 Ni1 127.6(4)
C96 N4 C93 104.6(4)
C96 N4 Ni1 127.8(4)
C93 N4 Ni1 127.6(3)
C98 N5 C101 105.3(4)
C98 N5 Ni1 127.3(4)
C101 N5 Ni1 127.5(3)
N2 C83 C102 124.7(5)
N2 C83 C84 111.4(4)
C102 C83 C84 123.8(5)
C85 C84 C83 106.5(5)
C85 C84 C103 128.8(5)
C83 C84 C103 124.5(5)
C84 C85 C86 106.5(4)
C84 C85 C105 129.0(5)
C86 C85 C105 124.3(5)
C87 C86 N2 125.7(5)
C87 C86 C85 123.5(4)
N2 C86 C85 110.8(4)
C88 C87 C86 124.7(5)
C88 C87 H87 117.6
C86 C87 H87 117.6
C87 C88 N3 124.8(5)
C87 C88 C89 124.9(5)
N3 C88 C89 110.2(5)
C90 C89 C88 107.4(5)
C90 C89 C107 129.6(5)
C88 C89 C107 123.0(5)
C89 C90 C91 106.2(5)
C89 C90 C109 128.8(5)
C91 C90 C109 125.0(5)
C92 C91 N3 124.8(5)
C92 C91 C90 123.9(5)
N3 C91 C90 111.3(4)
C91 C92 C93 125.0(5)
C91 C92 H92 117.5
C93 C92 H92 117.5
C92 C93 N4 125.0(5)
C92 C93 C94 124.0(5)
N4 C93 C94 111.0(5)
C95 C94 C93 106.4(5)
C95 C94 C111 128.5(5)
C93 C94 C111 125.0(5)
C94 C95 C96 106.3(4)
C94 C95 C113 128.5(5)
C96 C95 C113 125.0(5)
C97 C96 N4 124.5(5)
C97 C96 C95 123.9(5)
N4 C96 C95 111.6(5)
C96 C97 C98 125.8(5)
C96 C97 H97 117.1
C98 C97 H97 117.1
C97 C98 N5 124.6(5)
C97 C98 C99 125.0(5)
N5 C98 C99 110.4(5)
C100 C99 C98 107.0(5)
C100 C99 C115 129.2(5)
C98 C99 C115 123.7(5)
C99 C100 C101 106.8(5)
C99 C100 C117 129.8(5)
C101 C100 C117 123.4(5)
C102 C101 N5 125.3(5)
C102 C101 C100 124.1(5)
N5 C101 C100 110.5(4)
C101 C102 C83 124.8(5)
C101 C102 H102 117.6
C83 C102 H102 117.6
C84 C103 C104 112.6(5)
C84 C103 H10A 109.1
C104 C103 H10A 109.1
C84 C103 H10B 109.1
C104 C103 H10B 109.1
H10A C103 H10B 107.8
C103 C104 H10C 109.5
C103 C104 H10D 109.5
H10C C104 H10D 109.5
C103 C104 H10E 109.5
H10C C104 H10E 109.5
H10D C104 H10E 109.5
C85 C105 C106 111.7(5)
C85 C105 H10F 109.3
C106 C105 H10F 109.3
C85 C105 H10G 109.3
C106 C105 H10G 109.3
H10F C105 H10G 107.9
C105 C106 H10H 109.5
C105 C106 H10I 109.5
H10H C106 H10I 109.5
C105 C106 H10J 109.5
H10H C106 H10J 109.5
H10I C106 H10J 109.5
C89 C107 C108 112.6(5)
C89 C107 H10K 109.1
C108 C107 H10K 109.1
C89 C107 H10L 109.1
C108 C107 H10L 109.1
H10K C107 H10L 107.8
C107 C108 H10M 109.5
C107 C108 H10N 109.5
H10M C108 H10N 109.5
C107 C108 H10O 109.5
H10M C108 H10O 109.5
H10N C108 H10O 109.5
C90 C109 C110 114.6(5)
C90 C109 H10P 108.6
C110 C109 H10P 108.6
C90 C109 H10Q 108.6
C110 C109 H10Q 108.6
H10P C109 H10Q 107.6
C109 C110 H11A 109.5
C109 C110 H11B 109.5
H11A C110 H11B 109.5
C109 C110 H11C 109.5
H11A C110 H11C 109.5
H11B C110 H11C 109.5
C94 C111 C112 112.6(5)
C94 C111 H11D 109.1
C112 C111 H11D 109.1
C94 C111 H11E 109.1
C112 C111 H11E 109.1
H11D C111 H11E 107.8
C111 C112 H11F 109.5
C111 C112 H11G 109.5
H11F C112 H11G 109.5
C111 C112 H11H 109.5
H11F C112 H11H 109.5
H11G C112 H11H 109.5
C95 C113 C114 112.4(5)
C95 C113 H11I 109.1
C114 C113 H11I 109.1
C95 C113 H11J 109.1
C114 C113 H11J 109.1
H11I C113 H11J 107.9
C113 C114 H11K 109.5
C113 C114 H11L 109.5
H11K C114 H11L 109.5
C113 C114 H11M 109.5
H11K C114 H11M 109.5
H11L C114 H11M 109.5
C99 C115 C116 113.1(5)
C99 C115 H11N 109.0
C116 C115 H11N 109.0
C99 C115 H11O 109.0
C116 C115 H11O 109.0
H11N C115 H11O 107.8
C115 C116 H11P 109.5
C115 C116 H11Q 109.5
H11P C116 H11Q 109.5
C115 C116 H11R 109.5
H11P C116 H11R 109.5
H11Q C116 H11R 109.5
C100 C117 C118 113.3(5)
C100 C117 H11S 108.9
C118 C117 H11S 108.9
C100 C117 H11T 108.9
C118 C117 H11T 108.9
H11S C117 H11T 107.7
C117 C118 H11U 109.5
C117 C118 H11V 109.5
H11U C118 H11V 109.5
C117 C118 H11W 109.5
H11U C118 H11W 109.5
H11V C118 H11W 109.5
C120 C119 C124 120.0
C120 C119 H119 120.0
C124 C119 H119 120.0
C119 C120 C121 120.0
C119 C120 H120 120.0
C121 C120 H120 120.0
C122 C121 C120 120.0
C122 C121 H121 120.0
C120 C121 H121 120.0
C121 C122 C123 120.0
C121 C122 H122 120.0
C123 C122 H122 120.0
C124 C123 C122 120.0
C124 C123 H123 120.0
C122 C123 H123 120.0
C123 C124 C119 120.0
C123 C124 H124 120.0
C119 C124 H124 120.0
C130 C125 C126 120.9(7)
C130 C125 H125 119.6
C126 C125 H125 119.6
C127 C126 C125 120.2(7)
C127 C126 H126 119.9
C125 C126 H126 119.9
C126 C127 C128 118.5(7)
C126 C127 H127 120.7
C128 C127 H127 120.7
C129 C128 C127 120.8(7)
C129 C128 H128 119.6
C127 C128 H128 119.6
C128 C129 C130 120.2(7)
C128 C129 H129 119.9
C130 C129 H129 119.9
C125 C130 C129 119.4(7)
C125 C130 H130 120.3
C129 C130 H130 120.3

loop_
_geom_bond_atom_site_label_1
_geom_bond_atom_site_label_2
_geom_bond_distance
Gd1 Gd5 1.088(12)
Gd1 Gd16 1.184(15)
Gd1 Gd12 1.61(2)
Gd1 N1 2.152(5)
Gd1 C73_2 2.277(15)
Gd1 C74_2 2.290(14)
Gd1 Gd14 2.32(2)
Gd1 C72_2 2.397(15)
Gd1 C81_2 2.408(13)
Gd1 C82_2 2.421(13)
Gd1 C78_1 2.476(10)
Gd1 C82_1 2.484(10)
Gd2 Gd7 0.642(6)
Gd2 Gd13 0.678(9)
Gd2 Gd10 0.854(11)
Gd2 Gd9 1.450(16)
Gd2 Gd19 1.73(3)
Gd2 Gd6 1.729(14)
Gd2 Gd14 1.76(2)
Gd2 N1 2.094(5)
Gd2 C39_2 2.241(13)
Gd2 C38_2 2.370(13)
Gd2 C28_1 2.370(8)
Gd2 C40_2 2.395(14)
Gd3 Gd4 0.662(4)
Gd3 Gd8 0.755(6)
Gd3 Gd17 0.860(12)
Gd3 Gd11 1.378(16)
Gd3 Gd15 1.76(2)
Gd3 N1 2.077(5)
Gd3 Gd18 2.20(3)
Gd3 Gd19 2.39(3)
Gd3 C18_1 2.429(8)
Gd3 C17_1 2.438(9)
Gd3 C10_2 2.440(14)
Gd3 C27_2 2.450(13)
Gd4 Gd8 0.644(7)
Gd4 Gd17 1.151(13)
Gd4 Gd15 1.61(2)
Gd4 Gd11 1.913(16)
Gd4 N1 2.061(6)
Gd4 Gd18 2.09(3)
Gd4 C39_1 2.306(9)
Gd4 Gd12 2.35(2)
Gd4 C40_1 2.391(8)
Gd4 C19_1 2.440(9)
Gd4 C29_2 2.492(14)
Gd5 Gd12 0.69(2)
Gd5 Gd15 1.79(3)
Gd5 N1 2.098(12)
Gd5 C73_1 2.133(14)
Gd5 Gd16 2.168(19)
Gd5 C80_2 2.248(17)
Gd5 C79_2 2.330(17)
Gd5 C57_1 2.336(15)
Gd5 C74_1 2.337(15)
Gd5 C75_1 2.382(14)
Gd5 C65_2 2.407(18)
Gd6 Gd7 1.298(15)
Gd6 Gd10 1.818(18)
Gd6 C21_2 2.061(19)
Gd6 C31_1 2.094(16)
Gd6 C32_1 2.096(16)
Gd6 C22_2 2.097(19)
Gd6 N1 2.132(15)
Gd6 Gd19 2.14(3)
Gd6 Gd13 2.221(17)
Gd6 C43_2 2.28(2)
Gd6 C41_2 2.35(2)
Gd7 Gd10 0.634(10)
Gd7 Gd13 1.044(12)
Gd7 Gd19 1.39(3)
Gd7 Gd9 2.019(17)
Gd7 N1 2.103(7)
Gd7 Gd14 2.22(2)
Gd7 Gd11 2.249(17)
Gd7 C20_2 2.285(14)
Gd7 C19_2 2.306(14)
Gd7 C29_1 2.354(9)
Gd8 Gd17 0.615(11)
Gd8 Gd15 1.09(2)
Gd8 Gd11 2.044(17)
Gd8 Gd12 2.09(2)
Gd8 N1 2.098(8)
Gd8 C38_1 2.270(9)
Gd8 C37_1 2.352(11)
Gd8 C39_1 2.393(10)
Gd8 C49_2 2.420(15)
Gd8 C28_2 2.454(14)
Gd9 Gd14 1.05(3)
Gd9 Gd13 1.360(18)
Gd9 Gd16 1.74(2)
Gd9 N1 1.980(17)
Gd9 Gd10 2.025(19)
Gd9 C37_2 2.16(2)
Gd9 C48_1 2.210(18)
Gd9 C59_2 2.22(2)
Gd9 C47_1 2.268(18)
Gd9 C36_2 2.28(2)
Gd10 Gd13 0.754(11)
Gd10 Gd19 0.92(2)
Gd10 Gd11 1.992(19)
Gd10 N1 2.096(10)
Gd10 C10_1 2.258(12)
Gd10 C11_1 2.322(12)
Gd10 C18_2 2.365(16)
Gd10 C19_2 2.387(16)
Gd11 Gd19 1.19(3)
Gd11 Gd17 1.856(19)
Gd11 Gd18 2.05(3)
Gd11 N1 2.093(16)
Gd11 C2_1 2.278(17)
Gd11 C9_2 2.31(2)
Gd11 C4_2 2.34(2)
Gd12 Gd15 1.25(3)
Gd12 N1 2.00(2)
Gd12 C76_1 2.27(2)
Gd12 C58_1 2.28(2)
Gd12 C68_2 2.28(2)
Gd12 Gd17 2.31(3)
Gd12 C80_2 2.38(3)
Gd12 C57_1 2.39(2)
Gd13 Gd19 1.47(3)
Gd13 N1 2.030(9)
Gd13 Gd14 2.04(3)
Gd13 C27_1 2.313(11)
Gd13 Gd18 2.31(3)
Gd13 C38_2 2.329(16)
Gd13 C17_2 2.332(15)
Gd14 Gd16 1.47(3)
Gd14 C59_2 2.09(3)
Gd14 C60_2 2.09(3)
Gd14 C69_1 2.12(3)
Gd14 N1 2.15(3)
Gd14 C61_2 2.15(3)
Gd14 C58_2 2.19(3)
Gd14 C68_1 2.21(3)
Gd15 Gd17 1.16(3)
Gd15 N1 2.06(2)
Gd15 C59_1 2.22(2)
Gd15 C37_1 2.23(2)
Gd15 C48_2 2.25(3)
Gd15 C67_2 2.27(3)
Gd15 C36_1 2.34(3)
Gd16 C73_2 1.914(19)
Gd16 C57_2 1.96(2)
Gd16 N1 2.135(15)
Gd16 C65_1 2.153(17)
Gd16 C80_1 2.257(17)
Gd16 C79_1 2.265(17)
Gd16 C58_2 2.29(2)
Gd16 C74_2 2.32(2)
Gd17 N1 2.147(11)
Gd17 C26_2 2.212(18)
Gd17 C38_1 2.290(12)
Gd17 C37_1 2.303(14)
Gd17 C47_2 2.352(18)
Gd17 C17_1 2.373(14)
Gd18 Gd19 1.92(4)
Gd18 N1 2.05(3)
Gd18 C14_2 2.14(3)
Gd18 C23_1 2.16(3)
Gd18 C7_1 2.18(3)
Gd18 C33_2 2.28(3)
Gd18 C13_2 2.28(3)
Gd18 C22_1 2.35(3)
Gd19 N1 2.07(2)
Gd19 C4_1 2.32(3)
Gd19 C1_2 2.32(3)
Gd19 C9_1 2.35(3)
Gd19 C5_2 2.37(3)
C1_1 C5_1 1.327(19)
C1_1 C18_1 1.421(16)
C1_1 C2_1 1.490(18)
C2_1 C15_1 1.34(2)
C2_1 C3_1 1.470(19)
C3_1 C4_1 1.358(18)
C3_1 C12_1 1.450(15)
C4_1 C9_1 1.446(17)
C4_1 C5_1 1.481(16)
C5_1 C6_1 1.453(18)
C6_1 C7_1 1.394(18)
C6_1 C20_1 1.474(14)
C7_1 C23_1 1.418(18)
C7_1 C8_1 1.480(17)
C8_1 C9_1 1.370(18)
C8_1 C25_1 1.432(17)
C9_1 C10_1 1.448(16)
C10_1 C11_1 1.385(16)
C10_1 C27_1 1.496(16)
C11_1 C12_1 1.423(15)
C11_1 C29_1 1.476(13)
C12_1 C13_1 1.394(17)
C13_1 C31_1 1.440(17)
C13_1 C14_1 1.474(15)
C14_1 C33_1 1.40(2)
C14_1 C15_1 1.449(18)
C15_1 C16_1 1.496(18)
C16_1 C35_1 1.411(19)
C16_1 C17_1 1.426(17)
C17_1 C18_1 1.400(18)
C17_1 C38_1 1.499(15)
C18_1 C19_1 1.435(16)
C19_1 C39_1 1.464(15)
C19_1 C20_1 1.473(16)
C20_1 C21_1 1.432(14)
C21_1 C22_1 1.389(15)
C21_1 C41_1 1.425(14)
C22_1 C23_1 1.386(15)
C22_1 C43_1 1.467(17)
C23_1 C24_1 1.470(16)
C24_1 C45_1 1.404(17)
C24_1 C25_1 1.428(15)
C25_1 C26_1 1.423(15)
C26_1 C27_1 1.432(14)
C26_1 C47_1 1.433(15)
C27_1 C28_1 1.434(15)
C28_1 C49_1 1.433(14)
C28_1 C29_1 1.486(13)
C29_1 C30_1 1.450(13)
C30_1 C31_1 1.417(14)
C30_1 C51_1 1.446(13)
C31_1 C32_1 1.478(17)
C32_1 C33_1 1.406(16)
C32_1 C53_1 1.443(19)
C33_1 C34_1 1.413(15)
C34_1 C35_1 1.411(17)
C34_1 C55_1 1.419(19)
C35_1 C36_1 1.486(18)
C36_1 C37_1 1.426(15)
C36_1 C56_1 1.442(18)
C37_1 C59_1 1.410(16)
C37_1 C38_1 1.425(16)
C38_1 C39_1 1.469(15)
C39_1 C40_1 1.422(13)
C40_1 C41_1 1.402(13)
C40_1 C60_1 1.446(13)
C41_1 C42_1 1.462(13)
C42_1 C62_1 1.332(15)
C42_1 C43_1 1.452(15)
C43_1 C44_1 1.373(14)
C44_1 C64_1 1.468(17)
C44_1 C45_1 1.504(15)
C45_1 C46_1 1.383(15)
C46_1 C66_1 1.426(17)
C46_1 C47_1 1.457(14)
C47_1 C48_1 1.421(14)
C48_1 C67_1 1.390(14)
C48_1 C49_1 1.453(13)
C49_1 C50_1 1.432(14)
C50_1 C51_1 1.426(15)
C50_1 C69_1 1.470(14)
C51_1 C52_1 1.458(13)
C52_1 C53_1 1.381(17)
C52_1 C70_1 1.436(18)
C53_1 C54_1 1.486(15)
C54_1 C55_1 1.455(16)
C54_1 C72_1 1.473(19)
C55_1 C56_1 1.389(14)
C56_1 C57_1 1.452(19)
C57_1 C58_1 1.419(13)
C57_1 C73_1 1.484(18)
C58_1 C76_1 1.423(15)
C58_1 C59_1 1.470(14)
C59_1 C60_1 1.430(14)
C60_1 C61_1 1.413(14)
C61_1 C76_1 1.449(14)
C61_1 C62_1 1.491(16)
C62_1 C63_1 1.432(12)
C63_1 C77_1 1.459(16)
C63_1 C64_1 1.489(15)
C64_1 C65_1 1.485(13)
C65_1 C79_1 1.385(18)
C65_1 C66_1 1.423(14)
C66_1 C67_1 1.496(13)
C67_1 C68_1 1.427(16)
C68_1 C69_1 1.369(15)
C68_1 C80_1 1.429(14)
C69_1 C70_1 1.475(17)
C70_1 C71_1 1.433(14)
C71_1 C81_1 1.433(19)
C71_1 C72_1 1.456(18)
C72_1 C73_1 1.482(14)
C73_1 C74_1 1.43(2)
C74_1 C75_1 1.428(16)
C74_1 C82_1 1.471(18)
C75_1 C76_1 1.390(14)
C75_1 C77_1 1.456(18)
C77_1 C78_1 1.402(13)
C78_1 C82_1 1.39(2)
C78_1 C79_1 1.453(17)
C79_1 C80_1 1.478(16)
C80_1 C81_1 1.408(19)
C81_1 C82_1 1.396(16)
C1_2 C5_2 1.3129
C1_2 C2_2 1.4706
C1_2 C18_2 1.4933
C2_2 C15_2 1.4001
C2_2 C3_2 1.4452
C3_2 C4_2 1.3597
C3_2 C12_2 1.3989
C4_2 C5_2 1.4264
C4_2 C9_2 1.4756
C5_2 C6_2 1.4902
C6_2 C7_2 1.4323
C6_2 C20_2 1.4921
C7_2 C23_2 1.3822
C7_2 C8_2 1.4723
C8_2 C9_2 1.3754
C8_2 C25_2 1.4595
C9_2 C10_2 1.4400
C10_2 C11_2 1.3895
C10_2 C27_2 1.5228
C11_2 C29_2 1.4197
C11_2 C12_2 1.4542
C12_2 C13_2 1.4407
C13_2 C31_2 1.4417
C13_2 C14_2 1.4638
C14_2 C33_2 1.3967
C14_2 C15_2 1.4037
C15_2 C16_2 1.5201
C16_2 C35_2 1.3788
C16_2 C17_2 1.4600
C17_2 C18_2 1.3525
C17_2 C38_2 1.4857
C18_2 C19_2 1.4711
C19_2 C20_2 1.4128
C19_2 C39_2 1.4628
C20_2 C21_2 1.4739
C21_2 C22_2 1.3897
C21_2 C41_2 1.4265
C22_2 C43_2 1.4502
C22_2 C23_2 1.4561
C23_2 C24_2 1.4069
C24_2 C25_2 1.4408
C24_2 C45_2 1.4787
C25_2 C26_2 1.3491
C26_2 C47_2 1.4341
C26_2 C27_2 1.4550
C27_2 C28_2 1.4574
C28_2 C49_2 1.4556
C28_2 C29_2 1.4908
C29_2 C30_2 1.5340
C30_2 C51_2 1.4013
C30_2 C31_2 1.4130
C31_2 C32_2 1.4577
C32_2 C53_2 1.4091
C32_2 C33_2 1.4257
C33_2 C34_2 1.4058
C34_2 C55_2 1.4512
C34_2 C35_2 1.4671
C35_2 C36_2 1.4642
C36_2 C56_2 1.4332
C36_2 C37_2 1.4739
C37_2 C38_2 1.4185
C37_2 C59_2 1.4299
C38_2 C39_2 1.3930
C39_2 C40_2 1.4686
C40_2 C60_2 1.3822
C40_2 C41_2 1.3998
C41_2 C42_2 1.4742
C42_2 C62_2 1.3587
C42_2 C43_2 1.4441
C43_2 C44_2 1.3771
C44_2 C45_2 1.4508
C44_2 C64_2 1.4963
C45_2 C46_2 1.4572
C46_2 C66_2 1.3385
C46_2 C47_2 1.4234
C47_2 C48_2 1.4655
C48_2 C67_2 1.4168
C48_2 C49_2 1.4495
C49_2 C50_2 1.4416
C50_2 C69_2 1.4367
C50_2 C51_2 1.4574
C51_2 C52_2 1.4639
C52_2 C53_2 1.3753
C52_2 C70_2 1.4113
C53_2 C54_2 1.4962
C54_2 C55_2 1.3604
C54_2 C72_2 1.5447
C55_2 C56_2 1.3960
C56_2 C57_2 1.4427
C57_2 C58_2 1.4350
C57_2 C73_2 1.4926
C58_2 C59_2 1.4042
C58_2 C76_2 1.4597
C59_2 C60_2 1.4747
C60_2 C61_2 1.4033
C61_2 C76_2 1.4062
C61_2 C62_2 1.4515
C62_2 C63_2 1.4310
C63_2 C77_2 1.4353
C63_2 C64_2 1.5244
C64_2 C65_2 1.4179
C65_2 C79_2 1.3947
C65_2 C66_2 1.4587
C66_2 C67_2 1.4591
C67_2 C68_2 1.4488
C68_2 C69_2 1.4064
C68_2 C80_2 1.4350
C69_2 C70_2 1.4463
C70_2 C71_2 1.4630
C71_2 C72_2 1.4153
C71_2 C81_2 1.5060
C72_2 C73_2 1.4943
C73_2 C74_2 1.3450
C74_2 C75_2 1.4951
C74_2 C82_2 1.5181
C75_2 C77_2 1.4006
C75_2 C76_2 1.4305
C77_2 C78_2 1.4754
C78_2 C82_2 1.3819
C78_2 C79_2 1.4462
C79_2 C80_2 1.4747
C80_2 C81_2 1.3404
C81_2 C82_2 1.4092
Ni1 N4 1.972(4)
Ni1 N2 1.975(4)
Ni1 N3 1.983(4)
Ni1 N5 1.987(4)
N2 C86 1.373(6)
N2 C83 1.380(7)
N3 C91 1.377(7)
N3 C88 1.382(6)
N4 C96 1.379(6)
N4 C93 1.381(7)
N5 C98 1.377(6)
N5 C101 1.378(7)
C83 C102 1.390(7)
C83 C84 1.448(7)
C84 C85 1.354(7)
C84 C103 1.496(7)
C85 C86 1.464(7)
C85 C105 1.497(7)
C86 C87 1.371(8)
C87 C88 1.369(7)
C87 H87 0.9500
C88 C89 1.457(8)
C89 C90 1.345(8)
C89 C107 1.507(7)
C90 C91 1.454(7)
C90 C109 1.497(8)
C91 C92 1.377(7)
C92 C93 1.378(7)
C92 H92 0.9500
C93 C94 1.450(7)
C94 C95 1.368(8)
C94 C111 1.503(8)
C95 C96 1.441(7)
C95 C113 1.494(7)
C96 C97 1.369(7)
C97 C98 1.376(8)
C97 H97 0.9500
C98 C99 1.457(8)
C99 C100 1.341(8)
C99 C115 1.501(7)
C100 C101 1.457(7)
C100 C117 1.518(8)
C101 C102 1.366(7)
C102 H102 0.9500
C103 C104 1.526(8)
C103 H10A 0.9900
C103 H10B 0.9900
C104 H10C 0.9800
C104 H10D 0.9800
C104 H10E 0.9800
C105 C106 1.529(9)
C105 H10F 0.9900
C105 H10G 0.9900
C106 H10H 0.9800
C106 H10I 0.9800
C106 H10J 0.9800
C107 C108 1.536(9)
C107 H10K 0.9900
C107 H10L 0.9900
C108 H10M 0.9800
C108 H10N 0.9800
C108 H10O 0.9800
C109 C110 1.522(10)
C109 H10P 0.9900
C109 H10Q 0.9900
C110 H11A 0.9800
C110 H11B 0.9800
C110 H11C 0.9800
C111 C112 1.538(9)
C111 H11D 0.9900
C111 H11E 0.9900
C112 H11F 0.9800
C112 H11G 0.9800
C112 H11H 0.9800
C113 C114 1.531(9)
C113 H11I 0.9900
C113 H11J 0.9900
C114 H11K 0.9800
C114 H11L 0.9800
C114 H11M 0.9800
C115 C116 1.520(10)
C115 H11N 0.9900
C115 H11O 0.9900
C116 H11P 0.9800
C116 H11Q 0.9800
C116 H11R 0.9800
C117 C118 1.521(9)
C117 H11S 0.9900
C117 H11T 0.9900
C118 H11U 0.9800
C118 H11V 0.9800
C118 H11W 0.9800
C119 C120 1.3900
C119 C124 1.3900
C119 H119 0.9500
C120 C121 1.3900
C120 H120 0.9500
C121 C122 1.3900
C121 H121 0.9500
C122 C123 1.3900
C122 H122 0.9500
C123 C124 1.3900
C123 H123 0.9500
C124 H124 0.9500
C125 C130 1.364(11)
C125 C126 1.395(11)
C125 H125 0.9500
C126 C127 1.377(10)
C126 H126 0.9500
C127 C128 1.399(10)
C127 H127 0.9500
C128 C129 1.375(10)
C128 H128 0.9500
C129 C130 1.386(10)
C129 H129 0.9500
C130 H130 0.9500
